data_4504730
loop_
_publ_author_name
'Cunha-Silva, Luis'
'Westcott, Aleema'
'Whitford, Nina'
'Hardie, Michaele J.'

_publ_section_title
;
 Hydrogen-Bonded 3-D Network Structures of Lanthanide Aquo Ions and
 4,4&#x2018;-Bipyridine with Carbaborane Anions
;
_journal_issue 3
_journal_name_full 'Crystal Growth &amp; Design'
_journal_page_first 726
_journal_paper_doi 10.1021/cg050504e
_journal_volume 6
_journal_year 2006
_chemical_formula_sum 'C178 H341 B144 Co8 N28 O23 Sm2'
_chemical_formula_weight 5570.57
_chemical_name_systematic
; 
 pentaaquobis(4,4-bipyridine)ethanolsamarium(III) hexaaquo-(mono-protonated-4-4'-bipyridine)ethanolsamarium(III) 
cobalt (III) bis(dicarbollide) hydrate 4,4-bipyridine ethanol clathrate

;
_space_group_IT_number 1
_symmetry_cell_setting triclinic
_symmetry_space_group_name_Hall 'P 1'
_symmetry_space_group_name_H-M 'P 1'
_atom_sites_solution_hydrogens geom
_atom_sites_solution_primary direct
_atom_sites_solution_secondary difmap
_audit_creation_method SHELXL-97
_cell_angle_alpha 84.673(1)
_cell_angle_beta 89.820(1)
_cell_angle_gamma 68.820(1)
_cell_formula_units_Z 1
_cell_length_a 13.6449(1)
_cell_length_b 15.4157(1)
_cell_length_c 35.6350(4)
_cell_measurement_temperature 150(2)
_cell_volume 6955.42(11)
_computing_structure_refinement 'SHELXL-97 (Sheldrick, 1997)'
_computing_structure_solution 'SHELXS-97 (Sheldrick, 1990)'
_diffrn_ambient_temperature 150(2)
_diffrn_measured_fraction_theta_full 0.998
_diffrn_measured_fraction_theta_max 0.998
_diffrn_measurement_device_type CCD
_diffrn_radiation_monochromator graphite
_diffrn_radiation_source 'fine-focus sealed tube'
_diffrn_radiation_type MoK\a
_diffrn_radiation_wavelength 0.71073
_diffrn_reflns_av_R_equivalents 0.1678
_diffrn_reflns_av_sigmaI/netI 0.1408
_diffrn_reflns_limit_h_max 14
_diffrn_reflns_limit_h_min -14
_diffrn_reflns_limit_k_max 16
_diffrn_reflns_limit_k_min -16
_diffrn_reflns_limit_l_max 38
_diffrn_reflns_limit_l_min -38
_diffrn_reflns_number 70812
_diffrn_reflns_theta_full 22.50
_diffrn_reflns_theta_max 22.50
_diffrn_reflns_theta_min 1.59
_exptl_absorpt_coefficient_mu 0.940
_exptl_absorpt_correction_T_max 0.9371
_exptl_absorpt_correction_T_min 0.7049
_exptl_crystal_colour yellow-orange
_exptl_crystal_density_diffrn 1.330
_exptl_crystal_density_method 'not measured'
_exptl_crystal_description needle
_exptl_crystal_F_000 2849
_exptl_crystal_size_max 0.40
_exptl_crystal_size_mid 0.13
_exptl_crystal_size_min 0.07
_refine_diff_density_max 3.640
_refine_diff_density_min -2.071
_refine_diff_density_rms 0.284
_refine_ls_abs_structure_details 'Flack H D (1983), Acta Cryst. A39, 876-881'
_refine_ls_abs_structure_Flack 0.23(2)
_refine_ls_extinction_coef 0.0076(5)
_refine_ls_extinction_expression Fc^*^=kFc[1+0.001xFc^2^\l^3^/sin(2\q)]^-1/4^
_refine_ls_extinction_method SHELXL
_refine_ls_goodness_of_fit_ref 0.994
_refine_ls_hydrogen_treatment noref
_refine_ls_matrix_type fullcycle
_refine_ls_number_parameters 1588
_refine_ls_number_reflns 34705
_refine_ls_number_restraints 52
_refine_ls_restrained_S_all 0.994
_refine_ls_R_factor_all 0.1562
_refine_ls_R_factor_gt 0.1414
_refine_ls_shift/su_max 0.205
_refine_ls_shift/su_mean 0.016
_refine_ls_structure_factor_coef Fsqd
_refine_ls_weighting_details 'calc w=1/[\s^2^(Fo^2^)+(0.1993P)^2^+208.5717P] where P=(Fo^2^+2Fc^2^)/3'
_refine_ls_weighting_scheme calc
_refine_ls_wR_factor_gt 0.3684
_refine_ls_wR_factor_ref 0.3832
_reflns_number_gt 30013
_reflns_number_total 34705
_reflns_threshold_expression >2sigma(I)
_cod_data_source_file cg050504esi20051209_114101.cif
_cod_data_source_block c:
_cod_original_cell_volume 6955.42(10)
_cod_original_sg_symbol_H-M P1
_cod_database_code 4504730

loop_
_symmetry_equiv_pos_as_xyz
'x, y, z'

loop_
_atom_site_label
_atom_site_type_symbol
_atom_site_fract_x
_atom_site_fract_y
_atom_site_fract_z
_atom_site_U_iso_or_equiv
_atom_site_adp_type
_atom_site_occupancy
_atom_site_symmetry_multiplicity
_atom_site_calc_flag
_atom_site_refinement_flags
Sm1 Sm 0.51297(6) 0.59176(5) 0.96087(3) 0.0231(3) Uani 1 1 d .
Sm2 Sm 0.45386(10) 0.57330(9) 0.44859(4) 0.0562(4) Uani 1 1 d .
Co1 Co 0.0268(2) 0.0871(2) 0.79863(8) 0.0423(8) Uani 1 1 d .
Co3 Co 0.8245(2) 0.00940(19) 0.13427(8) 0.0298(6) Uani 1 1 d .
Co4 Co 0.0187(2) 0.1221(2) 0.29416(8) 0.0339(7) Uani 1 1 d .
Co5 Co 0.2878(2) 0.1047(2) 0.13251(8) 0.0350(7) Uani 1 1 d .
Co6 Co 0.5597(2) 0.02816(19) 0.79689(8) 0.0309(6) Uani 1 1 d .
Co8 Co 0.2930(2) 0.0575(2) 0.63713(8) 0.0401(7) Uani 1 1 d .
Co9 Co 0.8355(2) 0.9642(3) 0.63283(9) 0.0469(8) Uani 1 1 d .
Co10 Co 0.5541(2) 0.0333(3) 0.29707(9) 0.0508(9) Uani 1 1 d .
O1 O 0.6660(11) 0.6340(10) 0.9674(4) 0.037(3) Uiso 1 1 d .
O2 O 0.4477(12) 0.7503(11) 0.9310(4) 0.045(4) Uiso 1 1 d .
O3 O 0.5776(12) 0.6064(11) 0.8953(4) 0.046(4) Uiso 1 1 d .
O4 O 0.6554(13) 0.4469(12) 0.9532(5) 0.053(4) Uiso 1 1 d .
O5 O 0.4535(12) 0.4768(11) 0.9937(4) 0.043(4) Uiso 1 1 d .
O6 O 0.3577(11) 0.6785(10) 0.9944(4) 0.035(3) Uiso 1 1 d .
O7 O 0.416(2) 0.731(2) 0.4198(8) 0.106(8) Uiso 1 1 d .
O8 O 0.546(3) 0.589(2) 0.3864(9) 0.127(10) Uiso 1 1 d .
O9 O 0.605(3) 0.433(2) 0.4349(10) 0.134(10) Uiso 1 1 d .
O10 O 0.3788(18) 0.4538(16) 0.4613(6) 0.081(6) Uiso 1 1 d .
O11 O 0.490(4) 0.495(3) 0.5108(13) 0.177(15) Uiso 1 1 d .
O12 O 0.2679(18) 0.6541(16) 0.4644(6) 0.082(6) Uiso 1 1 d .
O13 O 0.6127(19) 0.5978(17) 0.4698(7) 0.089(7) Uiso 1 1 d .
O14 O -0.1712(14) 0.5072(13) 1.0041(5) 0.056(4) Uiso 1 1 d .
H14 H -0.1441 0.4561 0.9948 0.067 Uiso 1 1 calc R
O15 O 0.9440(15) 0.5887(13) 0.9242(5) 0.062(5) Uiso 1 1 d .
O16 O 0.809(2) 0.504(2) 0.4849(8) 0.111(8) Uiso 1 1 d .
O17 O 0.346(4) 0.496(3) 0.5683(14) 0.196(17) Uiso 1 1 d .
O18 O 0.2604(15) 0.5935(13) 0.5251(5) 0.058(5) Uiso 1 1 d .
O19 O -0.127(6) 0.553(5) 0.519(2) 0.28(3) Uiso 1 1 d .
O20 O 0.1399(7) 0.5901(7) 0.1148(3) 0.004(2) Uiso 1 1 d .
O21 O 0.3207(8) 0.5858(7) 0.0404(3) 0.000(2) Uiso 1 1 d .
O22 O 1.0765(14) 0.5852(12) 0.6023(5) 0.056(4) Uiso 1 1 d .
N1 N 0.8451(17) 0.5783(15) 1.1957(6) 0.056(5) Uiso 1 1 d .
N2 N 0.5610(13) 0.5770(12) 1.0326(5) 0.031(4) Uiso 1 1 d .
N3 N 0.3753(12) 0.5805(11) 0.9146(4) 0.026(3) Uiso 1 1 d .
N4 N 0.0255(14) 0.5380(12) 0.7774(5) 0.036(4) Uiso 1 1 d .
N5 N 0.5210(14) 0.5843(12) 0.8267(5) 0.037(4) Uiso 1 1 d .
N6 N 0.390(3) 0.509(2) 0.6418(10) 0.102(9) Uiso 1 1 d .
N7 N 0.9015(15) 0.5278(14) 0.7235(6) 0.048(5) Uiso 1 1 d .
H8 H 0.9374 0.5292 0.7437 0.057 Uiso 1 1 calc R
N8 N 0.618(2) 0.522(2) 0.5638(8) 0.079(7) Uiso 1 1 d .
N9 N 0.3363(17) 0.5733(16) 0.3908(6) 0.057(5) Uiso 1 1 d .
N10 N -0.0042(19) 0.5736(17) 0.2442(7) 0.066(6) Uiso 1 1 d .
H175 H -0.0466 0.5709 0.2262 0.079 Uiso 1 1 calc R
N11 N 0.4964(18) 0.5842(17) 0.3108(7) 0.061(6) Uiso 1 1 d .
N12 N 0.3580(16) 0.5594(14) 0.1219(6) 0.049(5) Uiso 1 1 d .
N13 N 0.7039(19) 1.2398(17) 0.4522(7) 0.063(6) Uiso 1 1 d .
N14 N 0.932(2) 0.7545(18) 0.4385(7) 0.072(7) Uiso 1 1 d .
N15 N 0.7114(13) 0.2598(11) 0.9572(5) 0.031(4) Uiso 1 1 d .
N16 N 0.9187(14) -0.2293(13) 0.9419(5) 0.040(4) Uiso 1 1 d .
N17 N 0.4570(13) 0.3075(12) 0.9843(5) 0.035(4) Uiso 1 1 d .
N18 N 0.6431(14) -0.1875(13) 0.9801(5) 0.039(4) Uiso 1 1 d .
N19 N 0.1210(17) 0.4180(15) 0.9474(6) 0.053(5) Uiso 1 1 d .
N20 N 0.3589(14) -0.0715(12) 0.9431(5) 0.038(4) Uiso 1 1 d .
N21 N -0.0730(14) 0.3205(13) 0.9920(5) 0.038(4) Uiso 1 1 d .
N22 N 0.1802(13) -0.1665(12) 0.9769(5) 0.035(4) Uiso 1 1 d .
N23 N 0.4546(17) 0.2702(16) 0.4855(6) 0.057(5) Uiso 1 1 d .
N24 N 0.6194(18) -0.2253(17) 0.4801(7) 0.063(6) Uiso 1 1 d .
N25 N 0.148(2) 0.395(2) 0.4523(9) 0.090(8) Uiso 1 1 d .
N26 N 0.342(2) -0.0910(18) 0.4421(7) 0.072(7) Uiso 1 1 d .
N27 N -0.0839(16) 0.3174(14) 0.4865(6) 0.050(5) Uiso 1 1 d .
N28 N 0.1480(17) -0.1720(15) 0.4760(6) 0.056(5) Uiso 1 1 d .
C1 C 0.747(2) 0.6164(18) 1.1957(7) 0.051(6) Uiso 1 1 d .
H176 H 0.7156 0.6443 1.2176 0.062 Uiso 1 1 calc R
C2 C 0.682(2) 0.6199(17) 1.1652(7) 0.048(6) Uiso 1 1 d .
H28 H 0.6087 0.6559 1.1651 0.057 Uiso 1 1 calc R
C3 C 0.7258(16) 0.5693(14) 1.1347(6) 0.031(4) Uiso 1 1 d .
C179 C 0.6322(16) 0.5908(15) 0.3715(6) 0.029(5) Uiso 1 1 d D
H17A H 0.6263 0.6570 0.3693 0.035 Uiso 1 1 calc R
H17B H 0.6311 0.5738 0.3454 0.035 Uiso 1 1 calc R
C4 C 0.8344(19) 0.5204(18) 1.1361(7) 0.050(6) Uiso 1 1 d .
H23 H 0.8672 0.4870 1.1156 0.060 Uiso 1 1 calc R
C5 C 0.898(2) 0.5206(19) 1.1692(7) 0.056(6) Uiso 1 1 d .
H33 H 0.9702 0.4832 1.1721 0.067 Uiso 1 1 calc R
C6 C 0.6289(16) 0.4982(15) 1.0501(6) 0.036(5) Uiso 1 1 d .
H6 H 0.6391 0.4423 1.0387 0.043 Uiso 1 1 calc R
C7 C 0.6856(17) 0.4896(16) 1.0828(6) 0.037(5) Uiso 1 1 d .
H7 H 0.7352 0.4309 1.0927 0.045 Uiso 1 1 calc R
C8 C 0.6686(16) 0.5679(14) 1.1007(6) 0.032(5) Uiso 1 1 d .
C9 C 0.5928(15) 0.6566(14) 1.0844(5) 0.030(4) Uiso 1 1 d .
H177 H 0.5784 0.7132 1.0957 0.036 Uiso 1 1 calc R
C10 C 0.5449(16) 0.6525(15) 1.0522(6) 0.034(5) Uiso 1 1 d .
H10 H 0.4931 0.7094 1.0417 0.041 Uiso 1 1 calc R
C11 C 0.2856(18) 0.6363(17) 0.9092(6) 0.043(5) Uiso 1 1 d .
H11 H 0.2652 0.6878 0.9240 0.051 Uiso 1 1 calc R
C12 C 0.2110(17) 0.6334(15) 0.8845(6) 0.035(5) Uiso 1 1 d .
H12 H 0.1441 0.6826 0.8819 0.042 Uiso 1 1 calc R
C13 C 0.2340(15) 0.5574(14) 0.8632(5) 0.030(4) Uiso 1 1 d .
C14 C 0.3370(17) 0.4921(16) 0.8696(6) 0.039(5) Uiso 1 1 d .
H196 H 0.3619 0.4401 0.8551 0.046 Uiso 1 1 calc R
C15 C 0.3981(17) 0.5025(15) 0.8951(6) 0.037(5) Uiso 1 1 d .
H178 H 0.4634 0.4528 0.9009 0.045 Uiso 1 1 calc R
C16 C 0.127(2) 0.501(2) 0.7739(9) 0.067(8) Uiso 1 1 d .
H166 H 0.1539 0.4698 0.7522 0.081 Uiso 1 1 calc R
C17 C 0.199(2) 0.507(2) 0.8029(8) 0.062(7) Uiso 1 1 d .
H17 H 0.2729 0.4803 0.8000 0.075 Uiso 1 1 calc R
C18 C 0.1590(18) 0.5522(16) 0.8343(6) 0.042(5) Uiso 1 1 d .
C19 C 0.052(2) 0.5931(18) 0.8382(7) 0.053(6) Uiso 1 1 d .
H19 H 0.0240 0.6243 0.8598 0.063 Uiso 1 1 calc R
C20 C -0.013(2) 0.588(2) 0.8099(8) 0.062(7) Uiso 1 1 d .
H20 H -0.0872 0.6176 0.8119 0.074 Uiso 1 1 calc R
C21 C 0.4311(18) 0.6376(17) 0.8073(7) 0.044(5) Uiso 1 1 d .
H21 H 0.3824 0.6864 0.8198 0.053 Uiso 1 1 calc R
C22 C 0.404(2) 0.6282(18) 0.7726(7) 0.050(6) Uiso 1 1 d .
H22 H 0.3409 0.6715 0.7609 0.060 Uiso 1 1 calc R
C23 C 0.4686(19) 0.5556(18) 0.7533(7) 0.049(6) Uiso 1 1 d .
C24 C 0.558(2) 0.4953(19) 0.7729(7) 0.054(6) Uiso 1 1 d .
H24 H 0.6049 0.4424 0.7622 0.065 Uiso 1 1 calc R
C25 C 0.576(2) 0.515(2) 0.8091(8) 0.059(7) Uiso 1 1 d .
H191 H 0.6373 0.4717 0.8223 0.070 Uiso 1 1 calc R
C26 C 0.485(3) 0.467(3) 0.6553(11) 0.095(11) Uiso 1 1 d .
H26 H 0.5373 0.4320 0.6394 0.114 Uiso 1 1 calc R
C27 C 0.512(3) 0.469(3) 0.6937(10) 0.083(9) Uiso 1 1 d .
H27 H 0.5768 0.4262 0.7046 0.100 Uiso 1 1 calc R
C28 C 0.442(2) 0.538(2) 0.7156(8) 0.059(7) Uiso 1 1 d .
C29 C 0.342(3) 0.586(2) 0.6973(10) 0.079(9) Uiso 1 1 d .
H190 H 0.2903 0.6303 0.7108 0.095 Uiso 1 1 calc R
C30 C 0.312(4) 0.574(3) 0.6600(13) 0.118(14) Uiso 1 1 d .
H30 H 0.2435 0.6070 0.6489 0.142 Uiso 1 1 calc R
C31 C 0.7989(19) 0.5640(17) 0.7229(7) 0.049(6) Uiso 1 1 d .
H189 H 0.7645 0.5926 0.7443 0.059 Uiso 1 1 calc R
C32 C 0.7392(19) 0.5618(16) 0.6919(6) 0.044(5) Uiso 1 1 d .
H188 H 0.6645 0.5875 0.6919 0.052 Uiso 1 1 calc R
C33 C 0.7905(17) 0.5217(15) 0.6613(6) 0.039(5) Uiso 1 1 d .
C34 C 0.8988(19) 0.4860(17) 0.6627(7) 0.047(6) Uiso 1 1 d .
H34 H 0.9369 0.4592 0.6417 0.056 Uiso 1 1 calc R
C35 C 0.950(2) 0.4900(17) 0.6950(7) 0.050(6) Uiso 1 1 d .
H35 H 1.0251 0.4639 0.6963 0.060 Uiso 1 1 calc R
C36 C 0.693(3) 0.455(2) 0.5749(9) 0.078(9) Uiso 1 1 d .
H192 H 0.7095 0.4030 0.5606 0.094 Uiso 1 1 calc R
C37 C 0.758(3) 0.445(2) 0.6059(9) 0.074(8) Uiso 1 1 d .
H187 H 0.8165 0.3891 0.6129 0.089 Uiso 1 1 calc R
C38 C 0.7308(17) 0.5257(15) 0.6268(6) 0.037(5) Uiso 1 1 d .
C39 C 0.6449(18) 0.5990(17) 0.6156(7) 0.044(5) Uiso 1 1 d .
H39 H 0.6204 0.6517 0.6297 0.053 Uiso 1 1 calc R
C40 C 0.591(2) 0.596(2) 0.5819(8) 0.065(7) Uiso 1 1 d .
H184 H 0.5326 0.6501 0.5724 0.078 Uiso 1 1 calc R
C41 C 0.256(2) 0.651(2) 0.3802(9) 0.073(8) Uiso 1 1 d .
H182 H 0.2420 0.7042 0.3939 0.088 Uiso 1 1 calc R
C42 C 0.192(2) 0.655(2) 0.3485(8) 0.058(7) Uiso 1 1 d .
H180 H 0.1423 0.7136 0.3384 0.069 Uiso 1 1 calc R
C43 C 0.202(2) 0.5718(18) 0.3317(7) 0.050(6) Uiso 1 1 d .
C44 C 0.283(2) 0.4906(19) 0.3458(7) 0.054(6) Uiso 1 1 d .
H44 H 0.2912 0.4325 0.3366 0.065 Uiso 1 1 calc R
C45 C 0.351(2) 0.495(2) 0.3733(8) 0.059(7) Uiso 1 1 d .
H179 H 0.4111 0.4409 0.3803 0.070 Uiso 1 1 calc R
C46 C 0.092(3) 0.525(2) 0.2440(10) 0.080(9) Uiso 1 1 d .
H46 H 0.1165 0.4927 0.2225 0.097 Uiso 1 1 calc R
C47 C 0.165(2) 0.515(2) 0.2729(8) 0.062(7) Uiso 1 1 d .
H47 H 0.2341 0.4707 0.2729 0.074 Uiso 1 1 calc R
C48 C 0.130(2) 0.5744(18) 0.3022(7) 0.048(6) Uiso 1 1 d .
C49 C 0.032(3) 0.622(3) 0.3024(10) 0.085(10) Uiso 1 1 d .
H186 H 0.0055 0.6538 0.3239 0.102 Uiso 1 1 calc R
C50 C -0.043(4) 0.630(3) 0.2714(12) 0.105(12) Uiso 1 1 d .
H183 H -0.1144 0.6713 0.2709 0.126 Uiso 1 1 calc R
C51 C 0.418(3) 0.649(2) 0.2937(9) 0.076(8) Uiso 1 1 d .
H185 H 0.3796 0.7019 0.3066 0.091 Uiso 1 1 calc R
C52 C 0.387(2) 0.646(2) 0.2576(9) 0.070(8) Uiso 1 1 d .
H181 H 0.3268 0.6949 0.2465 0.084 Uiso 1 1 calc R
C53 C 0.4400(19) 0.5745(17) 0.2372(7) 0.048(6) Uiso 1 1 d .
C54 C 0.528(3) 0.505(3) 0.2579(11) 0.089(10) Uiso 1 1 d .
H54 H 0.5744 0.4533 0.2461 0.107 Uiso 1 1 calc R
C55 C 0.543(3) 0.514(3) 0.2930(12) 0.098(11) Uiso 1 1 d .
H168 H 0.5945 0.4627 0.3069 0.117 Uiso 1 1 calc R
C56 C 0.442(2) 0.4991(19) 0.1395(7) 0.053(6) Uiso 1 1 d .
H169 H 0.4847 0.4492 0.1260 0.063 Uiso 1 1 calc R
C57 C 0.474(2) 0.501(2) 0.1745(8) 0.060(7) Uiso 1 1 d .
H171 H 0.5409 0.4574 0.1838 0.072 Uiso 1 1 calc R
C58 C 0.4126(18) 0.5652(17) 0.1975(7) 0.046(6) Uiso 1 1 d .
C59 C 0.321(2) 0.634(2) 0.1793(9) 0.069(8) Uiso 1 1 d .
H170 H 0.2775 0.6844 0.1922 0.083 Uiso 1 1 calc R
C60 C 0.296(3) 0.625(2) 0.1411(9) 0.076(9) Uiso 1 1 d .
H60 H 0.2332 0.6690 0.1293 0.091 Uiso 1 1 calc R
C61 C 0.722(2) 1.212(2) 0.4206(8) 0.059(7) Uiso 1 1 d .
H163 H 0.7070 1.2567 0.3993 0.070 Uiso 1 1 calc R
C62 C 0.763(2) 1.1146(18) 0.4141(7) 0.052(6) Uiso 1 1 d .
H162 H 0.7684 1.0949 0.3895 0.062 Uiso 1 1 calc R
C63 C 0.7947(19) 1.0507(17) 0.4464(7) 0.045(6) Uiso 1 1 d .
C64 C 0.7759(18) 1.0827(17) 0.4811(7) 0.044(6) Uiso 1 1 d .
H64 H 0.7947 1.0417 0.5037 0.053 Uiso 1 1 calc R
C65 C 0.7249(19) 1.1840(18) 0.4814(7) 0.050(6) Uiso 1 1 d .
H65 H 0.7068 1.2086 0.5050 0.060 Uiso 1 1 calc R
C66 C 0.906(3) 0.789(3) 0.4708(11) 0.088(10) Uiso 1 1 d .
H165 H 0.9185 0.7460 0.4926 0.106 Uiso 1 1 calc R
C67 C 0.864(2) 0.881(2) 0.4759(8) 0.062(7) Uiso 1 1 d .
H172 H 0.8479 0.9015 0.5004 0.074 Uiso 1 1 calc R
C68 C 0.844(2) 0.9449(18) 0.4440(7) 0.052(6) Uiso 1 1 d .
C69 C 0.8653(19) 0.9106(18) 0.4097(7) 0.048(6) Uiso 1 1 d .
H164 H 0.8495 0.9514 0.3871 0.058 Uiso 1 1 calc R
C70 C 0.911(3) 0.814(2) 0.4089(10) 0.083(9) Uiso 1 1 d .
H167 H 0.9280 0.7904 0.3851 0.100 Uiso 1 1 calc R
C71 C 0.7192(17) 0.2288(16) 0.9235(7) 0.041(5) Uiso 1 1 d .
H71 H 0.6967 0.2727 0.9019 0.049 Uiso 1 1 calc R
C72 C 0.7598(15) 0.1329(14) 0.9188(6) 0.030(4) Uiso 1 1 d .
H72 H 0.7623 0.1129 0.8943 0.036 Uiso 1 1 calc R
C73 C 0.7976(14) 0.0649(13) 0.9511(5) 0.023(4) Uiso 1 1 d .
C74 C 0.7818(15) 0.1053(14) 0.9858(6) 0.028(4) Uiso 1 1 d .
H74 H 0.8004 0.0650 1.0085 0.034 Uiso 1 1 calc R
C75 C 0.7418(16) 0.1982(14) 0.9880(6) 0.033(5) Uiso 1 1 d .
H155 H 0.7349 0.2209 1.0121 0.039 Uiso 1 1 calc R
C76 C 0.920(2) -0.1972(19) 0.9755(8) 0.054(6) Uiso 1 1 d .
H76 H 0.9480 -0.2402 0.9971 0.064 Uiso 1 1 calc R
C77 C 0.8797(17) -0.0995(16) 0.9792(7) 0.040(5) Uiso 1 1 d .
H77 H 0.8780 -0.0777 1.0033 0.048 Uiso 1 1 calc R
C78 C 0.8430(15) -0.0358(13) 0.9474(5) 0.026(4) Uiso 1 1 d .
C79 C 0.8481(17) -0.0750(15) 0.9150(6) 0.037(5) Uiso 1 1 d .
H79 H 0.8261 -0.0345 0.8924 0.044 Uiso 1 1 calc R
C80 C 0.8824(18) -0.1685(16) 0.9123(7) 0.045(6) Uiso 1 1 d .
H158 H 0.8801 -0.1904 0.8884 0.054 Uiso 1 1 calc R
C81 C 0.4570(18) 0.2695(16) 0.9509(7) 0.043(5) Uiso 1 1 d .
H81 H 0.4302 0.3104 0.9286 0.051 Uiso 1 1 calc R
C82 C 0.4952(16) 0.1718(15) 0.9484(6) 0.034(5) Uiso 1 1 d .
H157 H 0.4969 0.1477 0.9247 0.040 Uiso 1 1 calc R
C83 C 0.5308(15) 0.1110(14) 0.9818(5) 0.028(4) Uiso 1 1 d .
C84 C 0.5243(16) 0.1530(15) 1.0162(6) 0.034(5) Uiso 1 1 d .
H154 H 0.5448 0.1155 1.0395 0.041 Uiso 1 1 calc R
C85 C 0.4870(16) 0.2510(15) 1.0149(6) 0.035(5) Uiso 1 1 d .
H159 H 0.4835 0.2778 1.0380 0.042 Uiso 1 1 calc R
C86 C 0.6243(17) -0.1474(15) 1.0107(6) 0.038(5) Uiso 1 1 d .
H86 H 0.6354 -0.1875 1.0335 0.045 Uiso 1 1 calc R
C87 C 0.5892(16) -0.0512(14) 1.0145(6) 0.033(5) Uiso 1 1 d .
H87 H 0.5784 -0.0279 1.0385 0.039 Uiso 1 1 calc R
C88 C 0.5712(14) 0.0080(12) 0.9815(5) 0.021(4) Uiso 1 1 d .
C89 C 0.5900(15) -0.0336(14) 0.9467(6) 0.028(4) Uiso 1 1 d .
H156 H 0.5802 0.0047 0.9235 0.033 Uiso 1 1 calc R
C90 C 0.6224(16) -0.1290(14) 0.9468(6) 0.033(5) Uiso 1 1 d .
H90 H 0.6307 -0.1556 0.9235 0.039 Uiso 1 1 calc R
C91 C 0.131(2) 0.3776(18) 0.9137(7) 0.052(6) Uiso 1 1 d .
H91 H 0.1039 0.4155 0.8908 0.063 Uiso 1 1 calc R
C92 C 0.1793(18) 0.2824(17) 0.9137(7) 0.045(6) Uiso 1 1 d .
H92 H 0.1853 0.2556 0.8905 0.054 Uiso 1 1 calc R
C93 C 0.2182(16) 0.2263(14) 0.9452(6) 0.032(5) Uiso 1 1 d .
C94 C 0.2117(17) 0.2683(16) 0.9787(6) 0.040(5) Uiso 1 1 d .
H94 H 0.2420 0.2327 1.0018 0.048 Uiso 1 1 calc R
C95 C 0.160(2) 0.3620(18) 0.9768(7) 0.050(6) Uiso 1 1 d .
H95 H 0.1524 0.3892 1.0000 0.060 Uiso 1 1 calc R
C96 C 0.3443(16) -0.0312(15) 0.9754(6) 0.034(5) Uiso 1 1 d .
H96 H 0.3666 -0.0711 0.9982 0.041 Uiso 1 1 calc R
C97 C 0.3005(16) 0.0614(15) 0.9782(6) 0.035(5) Uiso 1 1 d .
H97 H 0.2893 0.0853 1.0021 0.042 Uiso 1 1 calc R
C98 C 0.2728(13) 0.1194(12) 0.9458(5) 0.016(4) Uiso 1 1 d .
C99 C 0.2859(15) 0.0804(14) 0.9118(6) 0.029(4) Uiso 1 1 d .
H99 H 0.2631 0.1191 0.8888 0.035 Uiso 1 1 calc R
C100 C 0.3331(17) -0.0164(15) 0.9118(6) 0.040(5) Uiso 1 1 d .
H100 H 0.3467 -0.0428 0.8884 0.047 Uiso 1 1 calc R
C101 C -0.0647(18) 0.2863(16) 0.9593(7) 0.044(5) Uiso 1 1 d .
H101 H -0.0942 0.3288 0.9377 0.052 Uiso 1 1 calc R
C102 C -0.0155(17) 0.1912(15) 0.9540(6) 0.036(5) Uiso 1 1 d .
H102 H -0.0085 0.1706 0.9294 0.044 Uiso 1 1 calc R
C103 C 0.0221(15) 0.1291(13) 0.9855(5) 0.026(4) Uiso 1 1 d .
C104 C 0.0119(16) 0.1661(15) 1.0209(6) 0.035(5) Uiso 1 1 d .
H104 H 0.0383 0.1260 1.0434 0.042 Uiso 1 1 calc R
C105 C -0.0356(16) 0.2585(15) 1.0221(6) 0.035(5) Uiso 1 1 d .
H105 H -0.0434 0.2816 1.0462 0.042 Uiso 1 1 calc R
C106 C 0.1613(17) -0.1305(15) 1.0100(6) 0.037(5) Uiso 1 1 d .
H106 H 0.1872 -0.1727 1.0319 0.044 Uiso 1 1 calc R
C107 C 0.1087(16) -0.0397(14) 1.0152(6) 0.034(5) Uiso 1 1 d .
H107 H 0.0958 -0.0195 1.0398 0.041 Uiso 1 1 calc R
C108 C 0.0743(15) 0.0228(13) 0.9828(5) 0.026(4) Uiso 1 1 d .
C109 C 0.0896(18) -0.0127(16) 0.9495(7) 0.042(5) Uiso 1 1 d .
H109 H 0.0634 0.0279 0.9271 0.050 Uiso 1 1 calc R
C110 C 0.1433(15) -0.1078(13) 0.9469(6) 0.027(4) Uiso 1 1 d .
H110 H 0.1532 -0.1305 0.9228 0.033 Uiso 1 1 calc R
C111 C 0.473(2) 0.228(2) 0.4512(8) 0.058(7) Uiso 1 1 d .
H111 H 0.4630 0.2664 0.4280 0.070 Uiso 1 1 calc R
C112 C 0.503(2) 0.138(2) 0.4507(8) 0.060(7) Uiso 1 1 d .
H112 H 0.5043 0.1150 0.4268 0.072 Uiso 1 1 calc R
C113 C 0.533(2) 0.0694(19) 0.4833(7) 0.054(6) Uiso 1 1 d .
C114 C 0.5102(19) 0.1155(17) 0.5173(7) 0.049(6) Uiso 1 1 d .
H108 H 0.5152 0.0804 0.5411 0.059 Uiso 1 1 calc R
C115 C 0.482(2) 0.208(2) 0.5150(8) 0.062(7) Uiso 1 1 d .
H146 H 0.4808 0.2332 0.5385 0.074 Uiso 1 1 calc R
C116 C 0.600(2) -0.1854(19) 0.5120(8) 0.056(6) Uiso 1 1 d .
H145 H 0.6009 -0.2244 0.5343 0.067 Uiso 1 1 calc R
C117 C 0.578(2) -0.0912(19) 0.5156(8) 0.058(7) Uiso 1 1 d .
H117 H 0.5708 -0.0682 0.5397 0.070 Uiso 1 1 calc R
C118 C 0.5674(18) -0.0310(16) 0.4822(6) 0.042(5) Uiso 1 1 d .
C119 C 0.5885(18) -0.0693(17) 0.4484(7) 0.046(6) Uiso 1 1 d .
H119 H 0.5880 -0.0320 0.4255 0.055 Uiso 1 1 calc R
C120 C 0.611(2) -0.1648(19) 0.4489(8) 0.055(6) Uiso 1 1 d .
H120 H 0.6205 -0.1901 0.4253 0.066 Uiso 1 1 calc R
C121 C 0.168(3) 0.358(3) 0.4193(13) 0.106(12) Uiso 1 1 d .
H152 H 0.1560 0.3972 0.3963 0.127 Uiso 1 1 calc R
C122 C 0.209(2) 0.257(2) 0.4185(9) 0.066(7) Uiso 1 1 d .
H151 H 0.2237 0.2278 0.3958 0.079 Uiso 1 1 calc R
C123 C 0.222(2) 0.213(2) 0.4492(9) 0.067(8) Uiso 1 1 d .
C124 C 0.213(2) 0.234(2) 0.4824(9) 0.072(8) Uiso 1 1 d .
H193 H 0.2315 0.1899 0.5040 0.086 Uiso 1 1 calc R
C125 C 0.173(3) 0.334(2) 0.4842(10) 0.081(9) Uiso 1 1 d .
H153 H 0.1625 0.3576 0.5081 0.098 Uiso 1 1 calc R
C126 C 0.335(3) -0.067(3) 0.4754(10) 0.081(9) Uiso 1 1 d .
H126 H 0.3540 -0.1121 0.4969 0.097 Uiso 1 1 calc R
C127 C 0.295(2) 0.033(2) 0.4785(9) 0.066(7) Uiso 1 1 d .
H161 H 0.2860 0.0571 0.5025 0.079 Uiso 1 1 calc R
C128 C 0.271(2) 0.0918(19) 0.4466(7) 0.053(6) Uiso 1 1 d .
C129 C 0.281(2) 0.0607(18) 0.4118(7) 0.051(6) Uiso 1 1 d .
H73 H 0.2604 0.1027 0.3896 0.061 Uiso 1 1 calc R
C130 C 0.323(3) -0.036(3) 0.4104(10) 0.084(9) Uiso 1 1 d .
H103 H 0.3378 -0.0617 0.3868 0.101 Uiso 1 1 calc R
C131 C -0.066(2) 0.283(2) 0.4551(8) 0.063(7) Uiso 1 1 d .
H131 H -0.0836 0.3246 0.4328 0.076 Uiso 1 1 calc R
C132 C -0.020(2) 0.185(2) 0.4508(8) 0.061(7) Uiso 1 1 d .
H132 H -0.0090 0.1633 0.4264 0.074 Uiso 1 1 calc R
C133 C 0.0061(17) 0.1231(16) 0.4822(6) 0.040(5) Uiso 1 1 d .
C134 C -0.010(2) 0.1604(18) 0.5178(7) 0.052(6) Uiso 1 1 d .
H134 H 0.0122 0.1208 0.5406 0.062 Uiso 1 1 calc R
C135 C -0.059(2) 0.259(2) 0.5179(9) 0.066(7) Uiso 1 1 d .
H135 H -0.0750 0.2845 0.5414 0.079 Uiso 1 1 calc R
C136 C 0.126(2) -0.135(2) 0.5086(9) 0.066(7) Uiso 1 1 d .
H98 H 0.1436 -0.1765 0.5312 0.079 Uiso 1 1 calc R
C137 C 0.079(2) -0.0394(18) 0.5116(7) 0.052(6) Uiso 1 1 d .
H78 H 0.0647 -0.0180 0.5359 0.062 Uiso 1 1 calc R
C138 C 0.054(2) 0.0255(18) 0.4801(7) 0.052(6) Uiso 1 1 d .
C139 C 0.072(2) -0.0182(19) 0.4454(8) 0.056(6) Uiso 1 1 d .
H93 H 0.0501 0.0197 0.4222 0.067 Uiso 1 1 calc R
C140 C 0.117(2) -0.107(2) 0.4451(9) 0.068(8) Uiso 1 1 d .
H160 H 0.1304 -0.1296 0.4211 0.082 Uiso 1 1 calc R
C141 C 0.6977(11) 0.5901(10) 0.8845(4) 0.000(3) Uiso 1 1 d .
H14A H 0.7095 0.6481 0.8887 0.000 Uiso 1 1 calc R
H14B H 0.7020 0.5847 0.8570 0.000 Uiso 1 1 calc R
C142 C 0.7981(16) 0.5027(14) 0.9047(6) 0.034(5) Uiso 1 1 d .
H14C H 0.7877 0.4959 0.9318 0.051 Uiso 1 1 calc R
H14D H 0.8629 0.5153 0.9002 0.051 Uiso 1 1 calc R
H14E H 0.8037 0.4449 0.8939 0.051 Uiso 1 1 calc R
O146 O 0.166(3) 0.601(2) 0.0036(10) 0.139(11) Uiso 1 1 d .
C147 C 0.741(2) 1.049(2) 0.6675(9) 0.068(8) Uiso 1 1 d .
H147 H 0.7066 1.0029 0.6845 0.081 Uiso 1 1 calc R
C148 C 0.861(4) 1.036(4) 0.6798(15) 0.127(15) Uiso 1 1 d .
H148 H 0.9058 0.9906 0.7052 0.152 Uiso 1 1 calc R
C149 C 0.774(3) 0.858(3) 0.6305(11) 0.096(10) Uiso 1 1 d .
H197 H 0.6883 0.8900 0.6358 0.115 Uiso 1 1 calc R
C150 C 0.824(3) 0.890(3) 0.5883(11) 0.090(10) Uiso 1 1 d .
H150 H 0.7793 0.9409 0.5641 0.108 Uiso 1 1 calc R
C151 C -0.1101(19) 0.1980(17) 0.7818(7) 0.048(6) Uiso 1 1 d .
H15A H -0.1658 0.1709 0.7683 0.057 Uiso 1 1 calc R
C152 C -0.010(2) 0.2061(19) 0.7603(8) 0.056(6) Uiso 1 1 d .
H15B H 0.0069 0.1850 0.7311 0.067 Uiso 1 1 calc R
C153 C -0.029(2) -0.0203(19) 0.8035(7) 0.054(6) Uiso 1 1 d .
C154 C 0.0195(19) -0.0085(17) 0.7630(7) 0.047(6) Uiso 1 1 d .
C155 C 0.4391(16) 0.1433(15) 0.7715(6) 0.036(5) Uiso 1 1 d .
H15C H 0.3936 0.1159 0.7528 0.043 Uiso 1 1 calc R
C156 C 0.5538(16) 0.1435(15) 0.7594(6) 0.035(5) Uiso 1 1 d .
H15D H 0.5888 0.1171 0.7323 0.042 Uiso 1 1 calc R
C157 C 0.4944(16) -0.0708(14) 0.7960(6) 0.033(5) Uiso 1 1 d .
H15E H 0.4070 -0.0336 0.7934 0.039 Uiso 1 1 calc R
C158 C 0.5666(17) -0.0687(15) 0.7608(6) 0.036(5) Uiso 1 1 d .
H15F H 0.5283 -0.0277 0.7337 0.043 Uiso 1 1 calc R
C159 C 0.2228(16) 0.1504(14) 0.6732(6) 0.032(5) Uiso 1 1 d .
H15G H 0.2186 0.1080 0.7000 0.038 Uiso 1 1 calc R
C160 C 0.341(3) 0.153(3) 0.6654(11) 0.095(11) Uiso 1 1 d .
H16A H 0.4121 0.1178 0.6844 0.115 Uiso 1 1 calc R
C161 C 0.257(2) -0.0541(19) 0.6592(7) 0.055(6) Uiso 1 1 d .
H16B H 0.1818 -0.0239 0.6743 0.066 Uiso 1 1 calc R
C162 C 0.256(2) -0.045(2) 0.6141(8) 0.066(7) Uiso 1 1 d .
H16C H 0.1813 -0.0118 0.5970 0.080 Uiso 1 1 calc R
C163 C -0.060(2) 0.209(2) 0.3371(9) 0.067(7) Uiso 1 1 d .
H16D H -0.0706 0.1691 0.3639 0.081 Uiso 1 1 calc R
C164 C 0.063(3) 0.213(2) 0.3242(10) 0.077(9) Uiso 1 1 d .
H16E H 0.1363 0.1718 0.3416 0.093 Uiso 1 1 calc R
C165 C 0.085(2) 0.0061(19) 0.3337(8) 0.055(6) Uiso 1 1 d .
H16F H 0.0903 0.0254 0.3630 0.067 Uiso 1 1 calc R
C166 C -0.033(2) 0.0153(19) 0.3139(7) 0.055(6) Uiso 1 1 d .
H16G H -0.1073 0.0413 0.3298 0.066 Uiso 1 1 calc R
C167 C 0.544(3) 0.126(3) 0.3348(12) 0.130(16) Uiso 1 1 d D
H16H H 0.5807 0.0886 0.3626 0.156 Uiso 1 1 calc R
C168 C 0.428(4) 0.127(3) 0.3203(12) 0.136(17) Uiso 1 1 d D
H16I H 0.3840 0.0908 0.3381 0.163 Uiso 1 1 calc R
C169 C 0.683(4) -0.068(3) 0.2949(14) 0.150(19) Uiso 1 1 d D
H16J H 0.7422 -0.0346 0.2976 0.180 Uiso 1 1 calc R
C170 C 0.670(6) -0.056(5) 0.2504(19) 0.49(10) Uiso 1 1 d D
H13 H 0.7038 -0.0224 0.2271 0.589 Uiso 1 1 calc R
C171 C 0.301(2) 0.205(2) 0.1655(8) 0.063(7) Uiso 1 1 d .
H18 H 0.3562 0.1657 0.1898 0.076 Uiso 1 1 calc R
C172 C 0.346(2) 0.2103(19) 0.1285(7) 0.055(6) Uiso 1 1 d .
H17C H 0.4324 0.1736 0.1256 0.066 Uiso 1 1 calc R
C173 C 0.316(2) -0.0047(19) 0.1694(8) 0.059(7) Uiso 1 1 d .
H173 H 0.2955 0.0261 0.1970 0.071 Uiso 1 1 calc R
C174 C 0.4230(19) -0.0094(17) 0.1490(7) 0.047(6) Uiso 1 1 d .
C175 C 0.8558(18) 0.1079(17) 0.1622(7) 0.043(5) Uiso 1 1 d .
C176 C 0.8575(18) 0.1254(16) 0.1176(6) 0.041(5) Uiso 1 1 d .
C177 C 0.779(2) -0.103(2) 0.1525(8) 0.065(7) Uiso 1 1 d .
C178 C 0.789(2) -0.093(2) 0.1023(8) 0.063(7) Uiso 1 1 d .
C198 C -0.097(2) 0.522(2) 1.0253(9) 0.067(8) Uiso 1 1 d .
H174 H -0.0346 0.5149 1.0099 0.081 Uiso 1 1 calc R
H199 H -0.0754 0.4741 1.0471 0.081 Uiso 1 1 calc R
C180 C -0.133(3) 0.616(2) 1.0395(10) 0.085(10) Uiso 1 1 d .
H200 H -0.1808 0.6176 1.0602 0.128 Uiso 1 1 calc R
H18B H -0.1690 0.6637 1.0191 0.128 Uiso 1 1 calc R
H18C H -0.0715 0.6277 1.0488 0.128 Uiso 1 1 calc R
B1 B 0.751(3) 1.221(3) 0.6531(12) 0.083(11) Uiso 1 1 d .
H1 H 0.7236 1.2973 0.6569 0.099 Uiso 1 1 calc R
B2 B 0.764(3) 1.139(3) 0.6876(12) 0.078(10) Uiso 1 1 d .
H2 H 0.7449 1.1618 0.7165 0.093 Uiso 1 1 calc R
B3 B 0.662(4) 1.159(3) 0.6570(13) 0.096(13) Uiso 1 1 d .
H3 H 0.5781 1.1893 0.6654 0.115 Uiso 1 1 calc R
B4 B 0.721(4) 1.182(3) 0.6111(13) 0.089(12) Uiso 1 1 d .
H4 H 0.6724 1.2313 0.5874 0.107 Uiso 1 1 calc R
B5 B 0.855(3) 1.166(3) 0.6226(12) 0.077(10) Uiso 1 1 d .
H5 H 0.8980 1.2082 0.6083 0.092 Uiso 1 1 calc R
B6 B 0.877(3) 1.133(2) 0.6684(9) 0.057(8) Uiso 1 1 d .
H6A H 0.9380 1.1500 0.6841 0.068 Uiso 1 1 calc R
B7 B 0.705(2) 1.079(2) 0.6236(9) 0.053(7) Uiso 1 1 d .
H7A H 0.6415 1.0639 0.6093 0.064 Uiso 1 1 calc R
B8 B 0.826(3) 1.084(3) 0.5987(12) 0.077(10) Uiso 1 1 d .
H8A H 0.8468 1.0759 0.5684 0.093 Uiso 1 1 calc R
B9 B 0.922(3) 1.043(3) 0.6361(11) 0.070(9) Uiso 1 1 d .
H9 H 1.0061 1.0008 0.6308 0.084 Uiso 1 1 calc R
B10 B 0.926(3) 0.694(3) 0.6185(10) 0.069(9) Uiso 1 1 d .
H149 H 0.9535 0.6179 0.6150 0.083 Uiso 1 1 calc R
B11 B 0.922(3) 0.784(2) 0.5819(10) 0.060(8) Uiso 1 1 d .
H194 H 0.9480 0.7618 0.5533 0.072 Uiso 1 1 calc R
B12 B 1.014(3) 0.757(3) 0.6168(11) 0.074(10) Uiso 1 1 d .
H195 H 1.0998 0.7228 0.6112 0.089 Uiso 1 1 calc R
B13 B 0.952(4) 0.733(3) 0.6615(14) 0.092(12) Uiso 1 1 d .
H13A H 0.9920 0.6820 0.6863 0.110 Uiso 1 1 calc R
B14 B 0.819(4) 0.754(3) 0.6472(13) 0.090(12) Uiso 1 1 d .
H201 H 0.7703 0.7172 0.6625 0.109 Uiso 1 1 calc R
B15 B 0.801(3) 0.779(3) 0.5990(11) 0.074(10) Uiso 1 1 d .
H15 H 0.7439 0.7595 0.5822 0.089 Uiso 1 1 calc R
B16 B 0.853(2) 0.837(2) 0.6643(8) 0.049(7) Uiso 1 1 d .
H16 H 0.8268 0.8574 0.6931 0.058 Uiso 1 1 calc R
B17 B 0.982(4) 0.835(3) 0.6510(14) 0.096(13) Uiso 1 1 d .
H202 H 1.0456 0.8448 0.6682 0.115 Uiso 1 1 calc R
B18 B 0.943(3) 0.881(3) 0.5965(13) 0.085(11) Uiso 1 1 d .
H18A H 0.9786 0.9238 0.5781 0.101 Uiso 1 1 calc R
B19 B -0.094(2) 0.359(2) 0.8006(9) 0.054(7) Uiso 1 1 d .
H19A H -0.1303 0.4366 0.8015 0.065 Uiso 1 1 calc R
B20 B -0.077(3) 0.279(2) 0.8424(10) 0.061(8) Uiso 1 1 d .
H20A H -0.1032 0.3055 0.8702 0.073 Uiso 1 1 calc R
B21 B 0.040(3) 0.288(2) 0.8198(9) 0.059(8) Uiso 1 1 d .
H21A H 0.0910 0.3211 0.8325 0.070 Uiso 1 1 calc R
B22 B 0.0165(19) 0.3029(18) 0.7701(7) 0.035(5) Uiso 1 1 d .
H22A H 0.0549 0.3422 0.7510 0.042 Uiso 1 1 calc R
B23 B -0.116(2) 0.305(2) 0.7611(8) 0.048(7) Uiso 1 1 d .
H23A H -0.1644 0.3461 0.7356 0.058 Uiso 1 1 calc R
B24 B -0.171(3) 0.288(2) 0.8059(9) 0.055(7) Uiso 1 1 d .
H24A H -0.2574 0.3191 0.8098 0.066 Uiso 1 1 calc R
B25 B 0.092(3) 0.185(2) 0.7939(10) 0.061(8) Uiso 1 1 d .
H25 H 0.1785 0.1506 0.7894 0.074 Uiso 1 1 calc R
B26 B 0.039(3) 0.174(2) 0.8381(10) 0.066(9) Uiso 1 1 d .
H26A H 0.0888 0.1380 0.8639 0.079 Uiso 1 1 calc R
B27 B -0.086(2) 0.1652(18) 0.8307(7) 0.039(6) Uiso 1 1 d .
H27A H -0.1172 0.1201 0.8499 0.046 Uiso 1 1 calc R
B28 B 0.139(2) -0.186(2) 0.7937(9) 0.053(7) Uiso 1 1 d .
H28A H 0.1695 -0.2634 0.7928 0.063 Uiso 1 1 calc R
B29 B 0.124(2) -0.109(2) 0.7527(8) 0.048(7) Uiso 1 1 d .
H29 H 0.1448 -0.1350 0.7243 0.058 Uiso 1 1 calc R
B30 B 0.014(2) -0.117(2) 0.7773(9) 0.055(7) Uiso 1 1 d .
H30A H -0.0393 -0.1488 0.7649 0.066 Uiso 1 1 calc R
B31 B 0.044(2) -0.130(2) 0.8266(8) 0.050(7) Uiso 1 1 d .
H31 H 0.0116 -0.1708 0.8472 0.060 Uiso 1 1 calc R
B32 B 0.172(3) -0.127(2) 0.8330(9) 0.058(8) Uiso 1 1 d .
H32 H 0.2262 -0.1658 0.8575 0.069 Uiso 1 1 calc R
B33 B 0.221(3) -0.116(2) 0.7859(10) 0.063(8) Uiso 1 1 d .
H33A H 0.3061 -0.1483 0.7795 0.076 Uiso 1 1 calc R
B34 B 0.061(2) -0.0280(19) 0.8393(8) 0.044(6) Uiso 1 1 d .
H34A H 0.0394 -0.0056 0.8682 0.053 Uiso 1 1 calc R
B35 B 0.174(3) -0.019(2) 0.8153(9) 0.058(8) Uiso 1 1 d .
H35A H 0.2311 0.0087 0.8277 0.069 Uiso 1 1 calc R
B36 B 0.136(2) -0.004(2) 0.7639(9) 0.053(7) Uiso 1 1 d .
H36 H 0.1653 0.0363 0.7417 0.064 Uiso 1 1 calc R
B37 B 0.457(2) 0.298(2) 0.7959(8) 0.050(7) Uiso 1 1 d .
H37 H 0.4267 0.3758 0.7959 0.060 Uiso 1 1 calc R
B38 B 0.370(2) 0.241(2) 0.7940(8) 0.051(7) Uiso 1 1 d .
H38 H 0.2831 0.2785 0.7923 0.062 Uiso 1 1 calc R
B39 B 0.449(2) 0.2489(19) 0.7543(8) 0.042(6) Uiso 1 1 d .
H39A H 0.4152 0.2901 0.7267 0.051 Uiso 1 1 calc R
B40 B 0.577(2) 0.240(2) 0.7724(8) 0.044(6) Uiso 1 1 d .
H40 H 0.6260 0.2764 0.7574 0.053 Uiso 1 1 calc R
B41 B 0.568(2) 0.2267(19) 0.8230(7) 0.040(6) Uiso 1 1 d .
H41 H 0.6126 0.2564 0.8411 0.048 Uiso 1 1 calc R
B42 B 0.441(2) 0.227(2) 0.8354(9) 0.055(7) Uiso 1 1 d .
H42 H 0.4022 0.2569 0.8614 0.066 Uiso 1 1 calc R
B43 B 0.426(2) 0.1280(19) 0.8192(8) 0.043(6) Uiso 1 1 d .
H43 H 0.3741 0.0942 0.8337 0.052 Uiso 1 1 calc R
B44 B 0.553(2) 0.1188(18) 0.8389(7) 0.038(6) Uiso 1 1 d .
H44A H 0.5859 0.0804 0.8669 0.045 Uiso 1 1 calc R
B45 B 0.635(2) 0.1257(18) 0.7985(7) 0.039(6) Uiso 1 1 d .
H45 H 0.7228 0.0902 0.7995 0.047 Uiso 1 1 calc R
B46 B 0.662(2) -0.2431(19) 0.7984(7) 0.041(6) Uiso 1 1 d .
H46A H 0.6922 -0.3212 0.7993 0.049 Uiso 1 1 calc R
B47 B 0.750(2) -0.182(2) 0.7971(8) 0.051(7) Uiso 1 1 d .
H47A H 0.8375 -0.2189 0.7972 0.061 Uiso 1 1 calc R
B48 B 0.674(2) -0.189(2) 0.8383(8) 0.048(7) Uiso 1 1 d .
H48 H 0.7118 -0.2318 0.8651 0.058 Uiso 1 1 calc R
B49 B 0.546(2) -0.1807(19) 0.8228(7) 0.041(6) Uiso 1 1 d .
H49 H 0.4972 -0.2150 0.8392 0.050 Uiso 1 1 calc R
B50 B 0.546(2) -0.1750(19) 0.7735(8) 0.043(6) Uiso 1 1 d .
H50 H 0.4983 -0.2065 0.7578 0.051 Uiso 1 1 calc R
B51 B 0.6690(19) -0.1727(18) 0.7566(7) 0.036(6) Uiso 1 1 d .
H51 H 0.6999 -0.2015 0.7294 0.043 Uiso 1 1 calc R
B52 B 0.689(2) -0.0733(18) 0.7714(7) 0.038(6) Uiso 1 1 d .
H52 H 0.7370 -0.0416 0.7534 0.045 Uiso 1 1 calc R
B53 B 0.690(2) -0.0770(19) 0.8225(7) 0.041(6) Uiso 1 1 d .
H53 H 0.7392 -0.0483 0.8390 0.050 Uiso 1 1 calc R
B54 B 0.563(2) -0.0767(18) 0.8389(7) 0.038(6) Uiso 1 1 d .
H54A H 0.5287 -0.0490 0.8658 0.046 Uiso 1 1 calc R
B55 B 0.175(2) 0.329(2) 0.6377(9) 0.055(7) Uiso 1 1 d .
H55 H 0.1409 0.4063 0.6382 0.067 Uiso 1 1 calc R
B56 B 0.116(2) 0.2535(18) 0.6599(7) 0.038(6) Uiso 1 1 d .
H56 H 0.0417 0.2801 0.6757 0.046 Uiso 1 1 calc R
B57 B 0.114(3) 0.265(2) 0.6117(10) 0.063(8) Uiso 1 1 d .
H57 H 0.0389 0.3010 0.5948 0.075 Uiso 1 1 calc R
B58 B 0.236(3) 0.274(3) 0.5964(10) 0.065(9) Uiso 1 1 d .
H58 H 0.2411 0.3152 0.5694 0.078 Uiso 1 1 calc R
B59 B 0.314(3) 0.270(3) 0.6387(10) 0.064(9) Uiso 1 1 d .
H59 H 0.3709 0.3069 0.6395 0.077 Uiso 1 1 calc R
B60 B 0.237(3) 0.255(2) 0.6766(9) 0.059(8) Uiso 1 1 d .
H60A H 0.2411 0.2850 0.7037 0.070 Uiso 1 1 calc R
B61 B 0.146(2) 0.1606(18) 0.6352(7) 0.038(6) Uiso 1 1 d .
H61 H 0.0841 0.1283 0.6347 0.045 Uiso 1 1 calc R
B62 B 0.215(3) 0.163(2) 0.5963(10) 0.061(8) Uiso 1 1 d .
H62 H 0.2055 0.1340 0.5695 0.073 Uiso 1 1 calc R
B63 B 0.338(2) 0.168(2) 0.6126(8) 0.048(7) Uiso 1 1 d .
H63 H 0.4110 0.1429 0.5960 0.057 Uiso 1 1 calc R
B64 B 0.408(3) -0.215(3) 0.6384(10) 0.065(9) Uiso 1 1 d .
H64A H 0.4391 -0.2928 0.6385 0.078 Uiso 1 1 calc R
B65 B 0.470(3) -0.152(2) 0.6647(9) 0.061(8) Uiso 1 1 d .
H65A H 0.5447 -0.1860 0.6823 0.073 Uiso 1 1 calc R
B66 B 0.350(3) -0.161(2) 0.6780(10) 0.062(8) Uiso 1 1 d .
H66 H 0.3450 -0.2039 0.7047 0.075 Uiso 1 1 calc R
B67 B 0.273(3) -0.154(2) 0.6367(9) 0.062(8) Uiso 1 1 d .
H67 H 0.2146 -0.1896 0.6359 0.075 Uiso 1 1 calc R
B68 B 0.349(2) -0.140(2) 0.5974(9) 0.056(7) Uiso 1 1 d .
H68 H 0.3409 -0.1666 0.5698 0.067 Uiso 1 1 calc R
B69 B 0.470(2) -0.1451(19) 0.6152(8) 0.041(6) Uiso 1 1 d .
H69 H 0.5438 -0.1791 0.5997 0.050 Uiso 1 1 calc R
B70 B 0.365(2) -0.055(2) 0.6784(9) 0.056(7) Uiso 1 1 d .
H70 H 0.3660 -0.0295 0.7067 0.067 Uiso 1 1 calc R
B71 B 0.451(2) -0.042(2) 0.6403(8) 0.049(7) Uiso 1 1 d .
H71A H 0.5135 -0.0110 0.6421 0.059 Uiso 1 1 calc R
B72 B 0.372(2) -0.0291(19) 0.5978(8) 0.040(6) Uiso 1 1 d .
H72A H 0.3805 0.0127 0.5715 0.048 Uiso 1 1 calc R
B73 B -0.101(3) 0.395(2) 0.2990(9) 0.056(8) Uiso 1 1 d .
H73A H -0.1345 0.4725 0.2999 0.068 Uiso 1 1 calc R
B74 B -0.156(3) 0.343(2) 0.2713(9) 0.058(8) Uiso 1 1 d .
H74A H -0.2272 0.3871 0.2538 0.069 Uiso 1 1 calc R
B75 B -0.038(3) 0.342(2) 0.2597(9) 0.055(7) Uiso 1 1 d .
H75 H -0.0305 0.3831 0.2330 0.066 Uiso 1 1 calc R
B76 B 0.043(3) 0.327(3) 0.3039(10) 0.070(9) Uiso 1 1 d .
H76A H 0.1027 0.3598 0.3080 0.084 Uiso 1 1 calc R
B77 B -0.037(2) 0.314(2) 0.3391(8) 0.048(7) Uiso 1 1 d .
H77A H -0.0302 0.3408 0.3667 0.057 Uiso 1 1 calc R
B78 B -0.164(2) 0.317(2) 0.3214(9) 0.054(7) Uiso 1 1 d .
H78A H -0.2393 0.3422 0.3368 0.064 Uiso 1 1 calc R
B79 B -0.134(2) 0.2178(18) 0.2923(7) 0.038(6) Uiso 1 1 d .
H79A H -0.1909 0.1824 0.2877 0.046 Uiso 1 1 calc R
B80 B -0.0531(17) 0.2436(16) 0.2599(6) 0.028(5) Uiso 1 1 d .
H80 H -0.0573 0.2212 0.2312 0.034 Uiso 1 1 calc R
B81 B 0.0594(19) 0.2385(16) 0.2767(7) 0.031(5) Uiso 1 1 d .
H81A H 0.1343 0.2164 0.2610 0.037 Uiso 1 1 calc R
B82 B 0.129(3) -0.146(2) 0.2855(10) 0.062(8) Uiso 1 1 d .
H82 H 0.1586 -0.2236 0.2835 0.074 Uiso 1 1 calc R
B83 B 0.065(2) -0.097(2) 0.3263(8) 0.046(6) Uiso 1 1 d .
H83 H 0.0549 -0.1450 0.3504 0.056 Uiso 1 1 calc R
B84 B -0.009(3) -0.075(2) 0.2832(9) 0.056(7) Uiso 1 1 d .
H84 H -0.0714 -0.1052 0.2787 0.067 Uiso 1 1 calc R
B85 B 0.079(2) -0.0620(19) 0.2464(8) 0.043(6) Uiso 1 1 d .
H85 H 0.0767 -0.0833 0.2173 0.052 Uiso 1 1 calc R
B86 B 0.201(2) -0.073(2) 0.2640(8) 0.045(6) Uiso 1 1 d .
H86A H 0.2750 -0.0998 0.2482 0.054 Uiso 1 1 calc R
B87 B 0.190(3) -0.090(3) 0.3163(11) 0.070(9) Uiso 1 1 d .
H87A H 0.2622 -0.1292 0.3343 0.085 Uiso 1 1 calc R
B88 B -0.021(2) 0.0311(19) 0.2635(8) 0.043(6) Uiso 1 1 d .
H88 H -0.0916 0.0693 0.2444 0.051 Uiso 1 1 calc R
B89 B 0.0996(18) 0.0331(16) 0.2559(7) 0.030(5) Uiso 1 1 d .
H89 H 0.1125 0.0782 0.2314 0.036 Uiso 1 1 calc R
B90 B 0.1629(19) 0.0200(17) 0.2942(7) 0.031(5) Uiso 1 1 d .
H90A H 0.2228 0.0531 0.2974 0.037 Uiso 1 1 calc R
B91 B 0.444(3) 0.304(2) 0.2952(10) 0.084(11) Uiso 1 1 d D
H91A H 0.4125 0.3822 0.2955 0.101 Uiso 1 1 calc R
B92 B 0.429(4) 0.231(4) 0.3353(12) 0.14(2) Uiso 1 1 d D
H92A H 0.3876 0.2606 0.3609 0.166 Uiso 1 1 calc R
B93 B 0.362(4) 0.235(3) 0.2925(12) 0.15(2) Uiso 1 1 d D
H93A H 0.2741 0.2685 0.2890 0.178 Uiso 1 1 calc R
B94 B 0.441(3) 0.242(2) 0.2547(10) 0.088(12) Uiso 1 1 d D
H94A H 0.4069 0.2802 0.2267 0.106 Uiso 1 1 calc R
B95 B 0.561(2) 0.244(2) 0.2703(9) 0.073(9) Uiso 1 1 d D
H95A H 0.6050 0.2821 0.2537 0.087 Uiso 1 1 calc R
B96 B 0.559(3) 0.232(3) 0.3207(11) 0.126(18) Uiso 1 1 d D
H96A H 0.6055 0.2623 0.3377 0.151 Uiso 1 1 calc R
B97 B 0.429(3) 0.133(3) 0.2724(11) 0.094(13) Uiso 1 1 d D
H97A H 0.3825 0.1013 0.2563 0.113 Uiso 1 1 calc R
B98 B 0.548(2) 0.1385(18) 0.2583(8) 0.045(6) Uiso 1 1 d D
H98A H 0.5848 0.1103 0.2317 0.054 Uiso 1 1 calc R
B99 B 0.619(2) 0.1308(19) 0.2975(8) 0.055(7) Uiso 1 1 d D
H99A H 0.7068 0.0964 0.2991 0.066 Uiso 1 1 calc R
B100 B 0.656(3) -0.241(3) 0.2948(12) 0.117(17) Uiso 1 1 d D
H10J H 0.6821 -0.3187 0.3000 0.140 Uiso 1 1 calc R
B101 B 0.712(4) -0.166(3) 0.2717(11) 0.096(13) Uiso 1 1 d D
H10H H 0.7859 -0.2094 0.2585 0.116 Uiso 1 1 calc R
B102 B 0.698(4) -0.170(4) 0.3218(14) 0.24(5) Uiso 1 1 d D
H10I H 0.7645 -0.2017 0.3432 0.284 Uiso 1 1 calc R
B103 B 0.562(3) -0.174(2) 0.3262(10) 0.086(11) Uiso 1 1 d D
H10E H 0.5312 -0.2111 0.3492 0.104 Uiso 1 1 calc R
B104 B 0.533(3) -0.162(3) 0.2759(10) 0.093(12) Uiso 1 1 d D
H10F H 0.4775 -0.1882 0.2618 0.112 Uiso 1 1 calc R
B105 B 0.651(5) -0.161(4) 0.254(2) 0.29(6) Uiso 1 1 d D
H10G H 0.6757 -0.1966 0.2278 0.344 Uiso 1 1 calc R
B106 B 0.550(5) -0.055(3) 0.2602(16) 0.14(2) Uiso 1 1 d D
H10B H 0.5014 -0.0071 0.2362 0.169 Uiso 1 1 calc R
B107 B 0.482(3) -0.068(2) 0.3036(9) 0.073(10) Uiso 1 1 d D
H10D H 0.3962 -0.0420 0.3092 0.088 Uiso 1 1 calc R
B108 B 0.590(4) -0.070(4) 0.3321(16) 0.17(3) Uiso 1 1 d D
H10C H 0.5821 -0.0445 0.3608 0.198 Uiso 1 1 calc R
B109 B 0.184(2) 0.377(2) 0.1330(8) 0.050(7) Uiso 1 1 d .
H10A H 0.1507 0.4552 0.1327 0.060 Uiso 1 1 calc R
B110 B 0.101(2) 0.310(2) 0.1411(8) 0.047(7) Uiso 1 1 d .
H11A H 0.0151 0.3453 0.1463 0.057 Uiso 1 1 calc R
B111 B 0.159(3) 0.319(3) 0.0961(10) 0.067(9) Uiso 1 1 d .
H11C H 0.1112 0.3593 0.0705 0.081 Uiso 1 1 calc R
B112 B 0.282(4) 0.322(3) 0.1019(13) 0.087(11) Uiso 1 1 d .
H11E H 0.3166 0.3618 0.0817 0.105 Uiso 1 1 calc R
B113 B 0.317(3) 0.305(3) 0.1538(11) 0.069(9) Uiso 1 1 d .
H113 H 0.3739 0.3316 0.1668 0.083 Uiso 1 1 calc R
B114 B 0.203(2) 0.301(2) 0.1759(9) 0.050(7) Uiso 1 1 d .
H114 H 0.1857 0.3283 0.2042 0.059 Uiso 1 1 calc R
B115 B 0.175(2) 0.1935(19) 0.1651(8) 0.041(6) Uiso 1 1 d .
H115 H 0.1413 0.1543 0.1861 0.049 Uiso 1 1 calc R
B116 B 0.145(2) 0.2130(18) 0.1150(7) 0.040(6) Uiso 1 1 d .
H116 H 0.0855 0.1876 0.1029 0.048 Uiso 1 1 calc R
B117 B 0.262(2) 0.2195(19) 0.0894(8) 0.044(6) Uiso 1 1 d .
H11B H 0.2843 0.1963 0.0607 0.053 Uiso 1 1 calc R
B118 B 0.385(3) -0.163(3) 0.1314(10) 0.066(9) Uiso 1 1 d .
H118 H 0.4114 -0.2409 0.1308 0.080 Uiso 1 1 calc R
B119 B 0.421(3) -0.114(3) 0.1703(11) 0.069(9) Uiso 1 1 d .
H11D H 0.4676 -0.1564 0.1958 0.083 Uiso 1 1 calc R
B120 B 0.292(3) -0.106(3) 0.1602(11) 0.075(10) Uiso 1 1 d .
H12A H 0.2560 -0.1450 0.1803 0.090 Uiso 1 1 calc R
B121 B 0.262(2) -0.089(2) 0.1114(9) 0.053(7) Uiso 1 1 d .
H121 H 0.2052 -0.1154 0.0979 0.063 Uiso 1 1 calc R
B122 B 0.379(2) -0.089(2) 0.0898(8) 0.048(7) Uiso 1 1 d .
H122 H 0.4036 -0.1186 0.0623 0.058 Uiso 1 1 calc R
B123 B 0.474(3) -0.100(2) 0.1268(10) 0.062(8) Uiso 1 1 d .
H123 H 0.5609 -0.1346 0.1240 0.075 Uiso 1 1 calc R
B124 B 0.2154(19) 0.0053(17) 0.1387(7) 0.032(5) Uiso 1 1 d .
H124 H 0.1296 0.0357 0.1445 0.038 Uiso 1 1 calc R
B125 B 0.274(2) 0.0176(18) 0.0924(7) 0.039(6) Uiso 1 1 d .
H125 H 0.2278 0.0580 0.0664 0.047 Uiso 1 1 calc R
B126 B 0.399(2) 0.009(2) 0.1011(8) 0.048(7) Uiso 1 1 d .
H12B H 0.4372 0.0454 0.0803 0.057 Uiso 1 1 calc R
B127 B 0.703(3) 0.280(2) 0.1412(9) 0.055(7) Uiso 1 1 d .
H127 H 0.6710 0.3569 0.1431 0.066 Uiso 1 1 calc R
B128 B 0.764(3) 0.228(2) 0.1004(10) 0.059(8) Uiso 1 1 d .
H128 H 0.7716 0.2718 0.0744 0.071 Uiso 1 1 calc R
B129 B 0.836(3) 0.220(2) 0.1428(9) 0.057(8) Uiso 1 1 d .
H129 H 0.8913 0.2580 0.1455 0.068 Uiso 1 1 calc R
B130 B 0.761(2) 0.1969(19) 0.1821(8) 0.043(6) Uiso 1 1 d .
H130 H 0.7674 0.2179 0.2110 0.052 Uiso 1 1 calc R
B131 B 0.640(2) 0.2000(19) 0.1620(8) 0.042(6) Uiso 1 1 d .
H13D H 0.5645 0.2268 0.1774 0.050 Uiso 1 1 calc R
B132 B 0.647(2) 0.219(2) 0.1121(9) 0.053(7) Uiso 1 1 d .
H13E H 0.5734 0.2585 0.0945 0.064 Uiso 1 1 calc R
B133 B 0.7396(19) 0.0880(17) 0.1758(7) 0.033(5) Uiso 1 1 d .
H133 H 0.7305 0.0415 0.2006 0.040 Uiso 1 1 calc R
B134 B 0.667(2) 0.1065(19) 0.1336(8) 0.044(6) Uiso 1 1 d .
H13C H 0.6063 0.0741 0.1305 0.053 Uiso 1 1 calc R
B135 B 0.746(2) 0.124(2) 0.0941(9) 0.053(7) Uiso 1 1 d .
H13B H 0.7413 0.1017 0.0652 0.064 Uiso 1 1 calc R
B136 B 0.950(2) -0.257(2) 0.1268(9) 0.055(7) Uiso 1 1 d .
H136 H 0.9840 -0.3343 0.1245 0.065 Uiso 1 1 calc R
B137 B 0.887(2) -0.212(2) 0.1675(8) 0.046(6) Uiso 1 1 d .
H137 H 0.8832 -0.2587 0.1930 0.056 Uiso 1 1 calc R
B138 B 0.812(2) -0.195(2) 0.1243(8) 0.049(7) Uiso 1 1 d .
H138 H 0.7549 -0.2308 0.1212 0.059 Uiso 1 1 calc R
B139 B 0.894(2) -0.1790(19) 0.0868(8) 0.041(6) Uiso 1 1 d .
H139 H 0.8938 -0.2036 0.0582 0.049 Uiso 1 1 calc R
B140 B 1.011(2) -0.181(2) 0.1080(8) 0.048(7) Uiso 1 1 d .
H140 H 1.0880 -0.2069 0.0939 0.057 Uiso 1 1 calc R
B141 B 1.004(2) -0.201(2) 0.1561(8) 0.045(6) Uiso 1 1 d .
H141 H 1.0768 -0.2402 0.1739 0.053 Uiso 1 1 calc R
B142 B 0.8983(19) -0.1066(17) 0.1696(7) 0.034(5) Uiso 1 1 d .
H142 H 0.9019 -0.0830 0.1981 0.041 Uiso 1 1 calc R
B143 B 0.9710(17) -0.0907(15) 0.1354(6) 0.024(5) Uiso 1 1 d .
H143 H 1.0287 -0.0562 0.1402 0.028 Uiso 1 1 calc R
B144 B 0.909(2) -0.0666(19) 0.0902(8) 0.042(6) Uiso 1 1 d .
H144 H 0.9182 -0.0198 0.0656 0.051 Uiso 1 1 calc R
C203 C 0.744(3) 0.533(5) 0.388(2) 0.22(3) Uiso 1 1 d D
H20B H 0.7902 0.5034 0.3684 0.329 Uiso 1 1 calc R
H20C H 0.7405 0.4840 0.4075 0.329 Uiso 1 1 calc R
H20D H 0.7730 0.5739 0.4002 0.329 Uiso 1 1 calc R

loop_
_atom_site_aniso_label
_atom_site_aniso_U_11
_atom_site_aniso_U_22
_atom_site_aniso_U_33
_atom_site_aniso_U_23
_atom_site_aniso_U_13
_atom_site_aniso_U_12
Sm1 0.0257(5) 0.0122(5) 0.0300(5) -0.0028(4) -0.0082(4) -0.0048(4)
Sm2 0.0633(9) 0.0530(8) 0.0541(8) -0.0035(6) -0.0305(7) -0.0235(7)
Co1 0.0292(15) 0.062(2) 0.0313(16) 0.0081(14) -0.0060(12) -0.0137(14)
Co3 0.0276(14) 0.0352(15) 0.0311(15) -0.0037(12) 0.0001(11) -0.0166(12)
Co4 0.0294(15) 0.0420(17) 0.0317(15) -0.0010(12) -0.0025(12) -0.0152(13)
Co5 0.0240(14) 0.0467(17) 0.0319(15) -0.0083(13) 0.0001(11) -0.0090(12)
Co6 0.0262(14) 0.0386(16) 0.0279(14) -0.0055(12) -0.0017(11) -0.0111(12)
Co8 0.0274(15) 0.060(2) 0.0306(15) 0.0012(14) -0.0030(12) -0.0137(14)
Co9 0.0442(18) 0.074(2) 0.0337(16) -0.0042(15) -0.0006(14) -0.0352(17)
Co10 0.0359(17) 0.095(3) 0.0324(16) -0.0187(16) 0.0050(13) -0.0341(17)

loop_
_atom_type_symbol
_atom_type_description
_atom_type_scat_dispersion_real
_atom_type_scat_dispersion_imag
_atom_type_scat_source
C C 0.0033 0.0016 'International Tables Vol C Tables 4.2.6.8 and 6.1.1.4'
H H 0.0000 0.0000 'International Tables Vol C Tables 4.2.6.8 and 6.1.1.4'
B B 0.0013 0.0007 'International Tables Vol C Tables 4.2.6.8 and 6.1.1.4'
Co Co 0.3494 0.9721 'International Tables Vol C Tables 4.2.6.8 and 6.1.1.4'
N N 0.0061 0.0033 'International Tables Vol C Tables 4.2.6.8 and 6.1.1.4'
O O 0.0106 0.0060 'International Tables Vol C Tables 4.2.6.8 and 6.1.1.4'
Sm Sm -0.1638 3.4418 'International Tables Vol C Tables 4.2.6.8 and 6.1.1.4'

loop_
_geom_angle_atom_site_label_1
_geom_angle_atom_site_label_2
_geom_angle_atom_site_label_3
_geom_angle
O4 Sm1 O1 77.7(5)
O4 Sm1 O5 77.3(5)
O1 Sm1 O5 134.2(5)
O4 Sm1 O2 137.7(5)
O1 Sm1 O2 79.1(5)
O5 Sm1 O2 141.4(5)
O4 Sm1 O6 149.3(5)
O1 Sm1 O6 116.8(5)
O5 Sm1 O6 73.7(5)
O2 Sm1 O6 73.0(5)
O4 Sm1 O3 73.2(5)
O1 Sm1 O3 74.0(5)
O5 Sm1 O3 132.1(5)
O2 Sm1 O3 66.6(5)
O6 Sm1 O3 135.3(5)
O4 Sm1 N3 100.1(5)
O1 Sm1 N3 145.3(5)
O5 Sm1 N3 76.9(5)
O2 Sm1 N3 80.2(5)
O6 Sm1 N3 82.8(5)
O3 Sm1 N3 72.3(5)
O4 Sm1 N2 91.0(5)
O1 Sm1 N2 71.9(5)
O5 Sm1 N2 70.9(5)
O2 Sm1 N2 114.5(5)
O6 Sm1 N2 70.4(5)
O3 Sm1 N2 144.8(5)
N3 Sm1 N2 142.6(5)
O11 Sm2 O7 136.3(16)
O11 Sm2 O10 65.6(16)
O7 Sm2 O10 143.3(10)
O11 Sm2 O13 75.8(16)
O7 Sm2 O13 80.4(9)
O10 Sm2 O13 135.7(8)
O11 Sm2 O12 90.0(15)
O7 Sm2 O12 77.5(9)
O10 Sm2 O12 73.1(8)
O13 Sm2 O12 129.3(8)
O11 Sm2 O9 81.4(16)
O7 Sm2 O9 125.8(11)
O10 Sm2 O9 79.7(10)
O13 Sm2 O9 73.8(10)
O12 Sm2 O9 152.6(10)
O11 Sm2 N9 135.6(16)
O7 Sm2 N9 80.3(9)
O10 Sm2 N9 70.3(8)
O13 Sm2 N9 146.1(7)
O12 Sm2 N9 72.3(7)
O9 Sm2 N9 95.8(9)
O11 Sm2 O8 141.0(17)
O7 Sm2 O8 63.9(11)
O10 Sm2 O8 121.4(10)
O13 Sm2 O8 77.1(10)
O12 Sm2 O8 128.9(10)
O9 Sm2 O8 64.3(11)
N9 Sm2 O8 69.4(10)
B25 Co1 B27 90.9(13)
B25 Co1 C151 84.0(13)
B27 Co1 C151 51.3(10)
B25 Co1 C153 175.9(13)
B27 Co1 C153 92.5(11)
C151 Co1 C153 100.0(10)
B25 Co1 C154 132.4(12)
B27 Co1 C154 128.7(11)
C151 Co1 C154 100.2(10)
C153 Co1 C154 46.1(10)
B25 Co1 B26 50.8(14)
B27 Co1 B26 51.7(12)
C151 Co1 B26 83.6(12)
C153 Co1 B26 130.5(12)
C154 Co1 B26 175.2(12)
B25 Co1 B34 128.0(13)
B27 Co1 B34 90.5(11)
C151 Co1 B34 133.2(10)
C153 Co1 B34 49.7(10)
C154 Co1 B34 82.6(10)
B26 Co1 B34 92.5(13)
B25 Co1 C152 50.9(13)
B27 Co1 C152 86.8(11)
C151 Co1 C152 45.2(10)
C153 Co1 C152 131.6(11)
C154 Co1 C152 100.0(10)
B26 Co1 C152 84.9(13)
B34 Co1 C152 177.1(11)
B25 Co1 B36 95.0(13)
B27 Co1 B36 173.9(12)
C151 Co1 B36 127.8(11)
C153 Co1 B36 81.7(11)
C154 Co1 B36 45.5(11)
B26 Co1 B36 134.0(13)
B34 Co1 B36 87.1(12)
C152 Co1 B36 95.7(11)
B25 Co1 B35 91.3(14)
B27 Co1 B35 129.3(12)
C151 Co1 B35 175.3(12)
C153 Co1 B35 84.7(12)
C154 Co1 B35 82.8(11)
B26 Co1 B35 93.7(13)
B34 Co1 B35 50.6(11)
C152 Co1 B35 130.8(12)
B36 Co1 B35 52.2(12)
B142 Co3 C176 133.4(10)
B142 Co3 B143 47.2(9)
C176 Co3 B143 100.5(9)
B142 Co3 C175 100.3(10)
C176 Co3 C175 45.6(9)
B143 Co3 C175 99.9(9)
B142 Co3 C177 49.4(11)
C176 Co3 C177 175.5(11)
B143 Co3 C177 83.9(10)
C175 Co3 C177 132.9(10)
B142 Co3 B133 95.3(10)
C176 Co3 B133 84.6(10)
B143 Co3 B133 131.5(10)
C175 Co3 B133 51.0(9)
C177 Co3 B133 91.8(11)
B142 Co3 B135 175.3(11)
C176 Co3 B135 49.8(11)
B143 Co3 B135 131.3(10)
C175 Co3 B135 84.3(11)
C177 Co3 B135 127.6(12)
B133 Co3 B135 88.4(11)
B142 Co3 B144 86.9(10)
C176 Co3 B144 93.9(10)
B143 Co3 B144 50.2(9)
C175 Co3 B144 128.5(10)
C177 Co3 B144 89.7(11)
B133 Co3 B144 177.9(11)
B135 Co3 B144 89.5(11)
B142 Co3 B134 130.0(10)
C176 Co3 B134 83.4(11)
B143 Co3 B134 176.0(10)
C175 Co3 B134 83.3(10)
C177 Co3 B134 92.2(11)
B133 Co3 B134 49.1(11)
B135 Co3 B134 51.1(11)
B144 Co3 B134 129.3(11)
B142 Co3 C178 81.8(10)
C176 Co3 C178 132.3(11)
B143 Co3 C178 81.1(10)
C175 Co3 C178 177.8(10)
C177 Co3 C178 49.0(11)
B133 Co3 C178 129.6(11)
B135 Co3 C178 93.5(12)
B144 Co3 C178 50.8(11)
B134 Co3 C178 95.7(11)
B90 Co4 B80 132.6(9)
B90 Co4 C164 96.9(12)
B80 Co4 C164 81.2(12)
B90 Co4 B89 45.4(9)
B80 Co4 B89 101.5(9)
C164 Co4 B89 130.2(12)
B90 Co4 B88 81.7(10)
B80 Co4 B88 98.9(10)
C164 Co4 B88 178.2(12)
B89 Co4 B88 48.0(10)
B90 Co4 B79 174.7(10)
B80 Co4 B79 49.1(9)
C164 Co4 B79 88.2(12)
B89 Co4 B79 131.0(10)
B88 Co4 B79 93.1(11)
B90 Co4 C166 85.4(10)
B80 Co4 C166 131.6(10)
C164 Co4 C166 129.6(12)
B89 Co4 C166 85.4(10)
B88 Co4 C166 51.6(11)
B79 Co4 C166 90.5(11)
B90 Co4 B81 99.3(10)
B80 Co4 B81 45.9(9)
C164 Co4 B81 47.8(11)
B89 Co4 B81 99.5(9)
B88 Co4 B81 131.2(10)
B79 Co4 B81 84.9(10)
C166 Co4 B81 174.7(10)
B90 Co4 C165 51.9(10)
B80 Co4 C165 174.1(10)
C164 Co4 C165 94.8(12)
B89 Co4 C165 84.4(10)
B88 Co4 C165 85.3(11)
B79 Co4 C165 126.9(10)
C166 Co4 C165 48.6(11)
B81 Co4 C165 133.2(10)
B90 Co4 C163 131.3(11)
B80 Co4 C163 82.2(10)
C164 Co4 C163 49.3(12)
B89 Co4 C163 176.3(11)
B88 Co4 C163 132.5(11)
B79 Co4 C163 52.2(11)
C166 Co4 C163 92.7(11)
B81 Co4 C163 82.5(11)
C165 Co4 C163 91.9(11)
C173 Co5 C171 102.4(12)
C173 Co5 C172 131.7(11)
C171 Co5 C172 41.4(11)
C173 Co5 C174 47.1(11)
C171 Co5 C174 101.6(11)
C172 Co5 C174 100.8(11)
C173 Co5 B116 130.1(11)
C171 Co5 B116 82.3(11)
C172 Co5 B116 83.7(11)
C174 Co5 B116 175.5(11)
C173 Co5 B126 83.6(12)
C171 Co5 B126 131.0(12)
C172 Co5 B126 99.5(11)
C174 Co5 B126 48.6(11)
B116 Co5 B126 130.1(11)
C173 Co5 B125 85.8(11)
C171 Co5 B125 171.7(11)
C172 Co5 B125 131.2(10)
C174 Co5 B125 82.9(10)
B116 Co5 B125 93.5(10)
B126 Co5 B125 47.7(11)
C173 Co5 B115 93.6(11)
C171 Co5 B115 50.9(11)
C172 Co5 B115 83.3(11)
C174 Co5 B115 130.0(11)
B116 Co5 B115 51.1(11)
B126 Co5 B115 176.9(12)
B125 Co5 B115 130.9(10)
C173 Co5 B124 49.6(11)
C171 Co5 B124 134.8(10)
C172 Co5 B124 174.6(10)
C174 Co5 B124 83.6(10)
B116 Co5 B124 92.0(11)
B126 Co5 B124 85.8(11)
B125 Co5 B124 52.2(10)
B115 Co5 B124 91.4(11)
C173 Co5 B117 176.5(12)
C171 Co5 B117 80.5(11)
C172 Co5 B117 49.7(10)
C174 Co5 B117 130.7(10)
B116 Co5 B117 51.9(10)
B126 Co5 B117 93.0(11)
B125 Co5 B117 91.3(10)
B115 Co5 B117 89.7(11)
B124 Co5 B117 129.4(10)
C158 Co6 C157 46.3(8)
C158 Co6 C155 100.6(9)
C157 Co6 C155 100.3(9)
C158 Co6 C156 101.7(9)
C157 Co6 C156 133.6(8)
C155 Co6 C156 45.8(8)
C158 Co6 B45 132.7(10)
C157 Co6 B45 177.1(10)
C155 Co6 B45 82.5(10)
C156 Co6 B45 48.3(9)
C158 Co6 B53 83.7(10)
C157 Co6 B53 86.3(10)
C155 Co6 B53 173.4(10)
C156 Co6 B53 128.6(10)
B45 Co6 B53 90.9(11)
C158 Co6 B43 129.4(10)
C157 Co6 B43 94.8(10)
C155 Co6 B43 48.2(10)
C156 Co6 B43 82.9(10)
B45 Co6 B43 87.6(11)
B53 Co6 B43 132.1(11)
C158 Co6 B54 84.6(10)
C157 Co6 B54 51.1(9)
C155 Co6 B54 133.0(10)
C156 Co6 B54 173.7(10)
B45 Co6 B54 127.3(11)
B53 Co6 B54 52.1(10)
B43 Co6 B54 92.7(11)
C158 Co6 B44 174.3(10)
C157 Co6 B44 129.2(9)
C155 Co6 B44 83.3(9)
C156 Co6 B44 84.0(9)
B45 Co6 B44 51.6(10)
B53 Co6 B44 92.8(11)
B43 Co6 B44 50.8(10)
B54 Co6 B44 89.7(10)
C158 Co6 B52 47.3(9)
C157 Co6 B52 83.2(9)
C155 Co6 B52 129.1(9)
C156 Co6 B52 96.3(9)
B45 Co6 B52 94.4(10)
B53 Co6 B52 50.9(10)
B43 Co6 B52 176.4(11)
B54 Co6 B52 88.4(10)
B44 Co6 B52 132.7(10)
C159 Co8 C161 100.5(10)
C159 Co8 B62 84.8(11)
C161 Co8 B62 129.9(12)
C159 Co8 B61 49.0(9)
C161 Co8 B61 99.7(11)
B62 Co8 B61 48.1(12)
C159 Co8 B72 174.4(10)
C161 Co8 B72 85.1(11)
B62 Co8 B72 92.4(12)
B61 Co8 B72 131.4(11)
C159 Co8 C162 134.1(11)
C161 Co8 C162 45.9(11)
B62 Co8 C162 96.0(13)
B61 Co8 C162 99.5(12)
B72 Co8 C162 51.0(12)
C159 Co8 C160 46.8(12)
C161 Co8 C160 129.4(14)
B62 Co8 C160 90.0(15)
B61 Co8 C160 84.9(14)
B72 Co8 C160 128.5(14)
C162 Co8 C160 173.9(15)
C159 Co8 B63 82.6(10)
C161 Co8 B63 176.6(11)
B62 Co8 B63 51.2(12)
B61 Co8 B63 83.3(11)
B72 Co8 B63 91.8(11)
C162 Co8 B63 132.2(12)
C160 Co8 B63 52.3(13)
C159 Co8 B70 96.0(11)
C161 Co8 B70 45.8(11)
B62 Co8 B70 175.8(13)
B61 Co8 B70 130.0(12)
B72 Co8 B70 87.1(12)
C162 Co8 B70 80.4(13)
C160 Co8 B70 93.5(15)
B63 Co8 B70 133.0(12)
C159 Co8 B71 128.0(10)
C161 Co8 B71 83.8(11)
B62 Co8 B71 131.1(12)
B61 Co8 B71 175.6(11)
B72 Co8 B71 51.2(11)
C162 Co8 B71 84.8(12)
C160 Co8 B71 90.9(14)
B63 Co8 B71 93.3(11)
B70 Co8 B71 51.2(11)
B9 Co9 C147 84.8(15)
B9 Co9 B7 90.3(15)
C147 Co9 B7 47.6(13)
B9 Co9 C150 127.6(16)
C147 Co9 C150 138.6(15)
B7 Co9 C150 101.2(15)
B9 Co9 B8 51.7(16)
C147 Co9 B8 86.9(15)
B7 Co9 B8 55.1(14)
C150 Co9 B8 94.7(17)
B9 Co9 C149 168.0(17)
C147 Co9 C149 103.9(15)
B7 Co9 C149 101.7(15)
C150 Co9 C149 49.5(15)
B8 Co9 C149 135.8(16)
B9 Co9 B16 128.4(14)
C147 Co9 B16 97.5(13)
B7 Co9 B16 128.4(12)
C150 Co9 B16 82.1(14)
B8 Co9 B16 175.6(15)
C149 Co9 B16 43.1(14)
B9 Co9 B18 90.6(17)
C147 Co9 B18 175.4(16)
B7 Co9 B18 132.9(15)
C150 Co9 B18 45.3(16)
B8 Co9 B18 90.4(17)
C149 Co9 B18 80.6(17)
B16 Co9 B18 85.2(15)
B9 Co9 C148 50.1(17)
C147 Co9 C148 45.8(16)
B7 Co9 C148 83.0(17)
C150 Co9 C148 175.5(18)
B8 Co9 C148 86.2(19)
C149 Co9 C148 131.7(18)
B16 Co9 C148 96.8(17)
B18 Co9 C148 130.3(18)
B9 Co9 B17 88.5(18)
C147 Co9 B17 125.4(17)
B7 Co9 B17 173.0(16)
C150 Co9 B17 85.0(18)
B8 Co9 B17 128.3(18)
C149 Co9 B17 79.7(18)
B16 Co9 B17 48.7(15)
B18 Co9 B17 54.0(17)
C148 Co9 B17 91(2)
B108 Co10 C169 59.0(18)
B108 Co10 B97 140.8(19)
C169 Co10 B97 151.4(19)
B108 Co10 C168 103(2)
C169 Co10 C168 158.4(19)
B97 Co10 C168 50.2(13)
B108 Co10 B99 123.0(18)
C169 Co10 B99 95.5(17)
B97 Co10 B99 86.6(13)
C168 Co10 B99 85.6(16)
B108 Co10 B98 168.1(17)
C169 Co10 B98 110.4(16)
B97 Co10 B98 51.1(11)
C168 Co10 B98 86.6(14)
B99 Co10 B98 49.4(9)
B108 Co10 C167 96(2)
C169 Co10 C167 118(2)
B97 Co10 C167 84.8(18)
C168 Co10 C167 48.2(13)
B99 Co10 C167 49.6(12)
B98 Co10 C167 84.9(14)
B108 Co10 B107 52.7(15)
C169 Co10 B107 86.5(18)
B97 Co10 B107 94.9(14)
C168 Co10 B107 90.2(16)
B99 Co10 B107 173.1(12)
B98 Co10 B107 135.8(12)
C167 Co10 B107 123.7(14)
B108 Co10 B106 85(2)
C169 Co10 B106 66(2)
B97 Co10 B106 92(2)
C168 Co10 B106 127(2)
B99 Co10 B106 133.9(16)
B98 Co10 B106 95.8(15)
C167 Co10 B106 175(2)
B107 Co10 B106 52.8(14)
B108 Co10 C170 92(2)
C169 Co10 C170 40.2(16)
B97 Co10 C170 111.2(18)
C168 Co10 C170 161.3(19)
B99 Co10 C170 95.9(18)
B98 Co10 C170 80.4(15)
C167 Co10 C170 142(2)
B107 Co10 C170 89.9(18)
B106 Co10 C170 42.6(16)
C141 O3 Sm1 125.8(10)
C179 O8 Sm2 145(3)
C198 O14 H14 109.5
C1 N1 C5 123(2)
C6 N2 C10 113.1(18)
C6 N2 Sm1 121.5(13)
C10 N2 Sm1 122.9(13)
C11 N3 C15 114.0(19)
C11 N3 Sm1 126.0(15)
C15 N3 Sm1 119.8(13)
C16 N4 C20 118(2)
C25 N5 C21 112(2)
C26 N6 C30 124(4)
C31 N7 C35 121(2)
C31 N7 H8 119.6
C35 N7 H8 119.6
C36 N8 C40 119(3)
C45 N9 C41 120(3)
C45 N9 Sm2 122.3(18)
C41 N9 Sm2 118(2)
C46 N10 C50 121(3)
C46 N10 H175 119.4
C50 N10 H175 119.5
C55 N11 C51 117(3)
C60 N12 C56 117(3)
C65 N13 C61 121(3)
C70 N14 C66 116(3)
C71 N15 C75 119.3(19)
C80 N16 C76 118(2)
C85 N17 C81 118.0(19)
C86 N18 C90 116.3(19)
C95 N19 C91 116(2)
C100 N20 C96 117(2)
C101 N21 C105 116(2)
C106 N22 C110 116.2(19)
C115 N23 C111 112(2)
C116 N24 C120 114(2)
C121 N25 C125 116(4)
C126 N26 C130 128(3)
C131 N27 C135 118(3)
C136 N28 C140 113(3)
N1 C1 C2 123(2)
N1 C1 H176 118.4
C2 C1 H176 118.5
C3 C2 C1 119(2)
C3 C2 H28 120.6
C1 C2 H28 120.6
C4 C3 C2 118(2)
C4 C3 C8 117.0(19)
C2 C3 C8 125(2)
O8 C179 C203 124(4)
O8 C179 H17A 106.4
C203 C179 H17A 106.1
O8 C179 H17B 106.3
C203 C179 H17B 106.5
H17A C179 H17B 106.4
C3 C4 C5 120(2)
C3 C4 H23 120.0
C5 C4 H23 120.0
N1 C5 C4 116(2)
N1 C5 H33 122.1
C4 C5 H33 122.2
N2 C6 C7 126(2)
N2 C6 H6 116.8
C7 C6 H6 116.8
C6 C7 C8 118(2)
C6 C7 H7 121.0
C8 C7 H7 120.9
C7 C8 C3 123.7(19)
C7 C8 C9 119.2(19)
C3 C8 C9 117.1(18)
C10 C9 C8 115.0(19)
C10 C9 H177 122.5
C8 C9 H177 122.5
C9 C10 N2 128(2)
C9 C10 H10 115.9
N2 C10 H10 115.9
N3 C11 C12 128(2)
N3 C11 H11 116.2
C12 C11 H11 116.2
C11 C12 C13 119(2)
C11 C12 H12 120.4
C13 C12 H12 120.4
C14 C13 C12 113.4(19)
C14 C13 C18 124.2(19)
C12 C13 C18 122.1(19)
C15 C14 C13 120(2)
C15 C14 H196 119.9
C13 C14 H196 119.8
C14 C15 N3 125(2)
C14 C15 H178 117.6
N3 C15 H178 117.6
N4 C16 C17 121(3)
N4 C16 H166 119.6
C17 C16 H166 119.6
C18 C17 C16 119(3)
C18 C17 H17 120.3
C16 C17 H17 120.3
C19 C18 C17 121(2)
C19 C18 C13 121(2)
C17 C18 C13 118(2)
C18 C19 C20 118(3)
C18 C19 H19 121.0
C20 C19 H19 120.9
C19 C20 N4 123(3)
C19 C20 H20 118.6
N4 C20 H20 118.6
C22 C21 N5 126(2)
C22 C21 H21 116.9
N5 C21 H21 116.9
C21 C22 C23 120(2)
C21 C22 H22 119.8
C23 C22 H22 119.8
C22 C23 C24 115(2)
C22 C23 C28 124(2)
C24 C23 C28 121(2)
C23 C24 C25 118(3)
C23 C24 H24 121.2
C25 C24 H24 121.2
N5 C25 C24 128(3)
N5 C25 H191 116.0
C24 C25 H191 116.0
N6 C26 C27 122(4)
N6 C26 H26 119.0
C27 C26 H26 119.1
C26 C27 C28 120(4)
C26 C27 H27 120.2
C28 C27 H27 120.3
C29 C28 C23 123(3)
C29 C28 C27 113(3)
C23 C28 C27 124(3)
C30 C29 C28 126(4)
C30 C29 H190 117.1
C28 C29 H190 117.2
N6 C30 C29 114(4)
N6 C30 H30 122.9
C29 C30 H30 123.0
N7 C31 C32 121(2)
N7 C31 H189 119.3
C32 C31 H189 119.3
C33 C32 C31 118(2)
C33 C32 H188 120.9
C31 C32 H188 120.9
C32 C33 C34 119(2)
C32 C33 C38 120(2)
C34 C33 C38 121(2)
C35 C34 C33 119(2)
C35 C34 H34 120.6
C33 C34 H34 120.6
N7 C35 C34 122(2)
N7 C35 H35 119.0
C34 C35 H35 118.9
N8 C36 C37 128(4)
N8 C36 H192 116.1
C37 C36 H192 116.2
C36 C37 C38 115(3)
C36 C37 H187 122.7
C38 C37 H187 122.7
C39 C38 C37 118(2)
C39 C38 C33 122(2)
C37 C38 C33 120(2)
C38 C39 C40 118(3)
C38 C39 H39 120.9
C40 C39 H39 120.9
N8 C40 C39 122(3)
N8 C40 H184 119.1
C39 C40 H184 119.1
N9 C41 C42 120(3)
N9 C41 H182 120.1
C42 C41 H182 120.1
C41 C42 C43 120(3)
C41 C42 H180 119.8
C43 C42 H180 119.8
C44 C43 C48 123(2)
C44 C43 C42 116(2)
C48 C43 C42 120(2)
C45 C44 C43 119(3)
C45 C44 H44 120.3
C43 C44 H44 120.3
N9 C45 C44 123(3)
N9 C45 H179 118.4
C44 C45 H179 118.4
N10 C46 C47 125(3)
N10 C46 H46 117.5
C47 C46 H46 117.5
C48 C47 C46 117(3)
C48 C47 H47 121.5
C46 C47 H47 121.4
C49 C48 C47 116(3)
C49 C48 C43 123(3)
C47 C48 C43 120(2)
C48 C49 C50 124(4)
C48 C49 H186 117.8
C50 C49 H186 117.9
N10 C50 C49 115(4)
N10 C50 H183 122.5
C49 C50 H183 122.5
N11 C51 C52 122(3)
N11 C51 H185 118.9
C52 C51 H185 118.9
C53 C52 C51 122(3)
C53 C52 H181 119.0
C51 C52 H181 119.1
C52 C53 C54 113(3)
C52 C53 C58 126(3)
C54 C53 C58 122(3)
C55 C54 C53 118(4)
C55 C54 H54 120.9
C53 C54 H54 120.9
N11 C55 C54 128(4)
N11 C55 H168 116.2
C54 C55 H168 116.2
C57 C56 N12 126(3)
C57 C56 H169 116.9
N12 C56 H169 117.0
C56 C57 C58 121(3)
C56 C57 H171 119.6
C58 C57 H171 119.6
C57 C58 C59 115(2)
C57 C58 C53 126(2)
C59 C58 C53 119(2)
C60 C59 C58 119(3)
C60 C59 H170 120.7
C58 C59 H170 120.7
N12 C60 C59 122(3)
N12 C60 H60 119.0
C59 C60 H60 119.0
N13 C61 C62 124(3)
N13 C61 H163 118.1
C62 C61 H163 117.9
C61 C62 C63 116(2)
C61 C62 H162 122.1
C63 C62 H162 122.0
C64 C63 C62 119(2)
C64 C63 C68 119(2)
C62 C63 C68 122(2)
C63 C64 C65 116(2)
C63 C64 H64 122.1
C65 C64 H64 122.0
N13 C65 C64 123(3)
N13 C65 H65 118.4
C64 C65 H65 118.3
C67 C66 N14 126(4)
C67 C66 H165 117.1
N14 C66 H165 117.0
C66 C67 C68 117(3)
C66 C67 H172 121.3
C68 C67 H172 121.3
C69 C68 C67 118(3)
C69 C68 C63 120(2)
C67 C68 C63 122(2)
C68 C69 C70 118(3)
C68 C69 H164 121.0
C70 C69 H164 120.9
N14 C70 C69 124(3)
N14 C70 H167 117.9
C69 C70 H167 117.9
N15 C71 C72 122(2)
N15 C71 H71 119.0
C72 C71 H71 119.0
C73 C72 C71 120.2(19)
C73 C72 H72 119.9
C71 C72 H72 119.9
C72 C73 C74 113.1(17)
C72 C73 C78 122.0(17)
C74 C73 C78 124.9(17)
C75 C74 C73 123.1(19)
C75 C74 H74 118.5
C73 C74 H74 118.5
C74 C75 N15 122(2)
C74 C75 H155 118.9
N15 C75 H155 118.9
N16 C76 C77 121(2)
N16 C76 H76 119.6
C77 C76 H76 119.6
C78 C77 C76 120(2)
C78 C77 H77 120.0
C76 C77 H77 120.0
C79 C78 C77 114.5(19)
C79 C78 C73 125.0(19)
C77 C78 C73 120.4(18)
C78 C79 C80 125(2)
C78 C79 H79 117.7
C80 C79 H79 117.7
N16 C80 C79 122(2)
N16 C80 H158 119.2
C79 C80 H158 119.2
N17 C81 C82 123(2)
N17 C81 H81 118.7
C82 C81 H81 118.7
C83 C82 C81 119(2)
C83 C82 H157 120.7
C81 C82 H157 120.6
C82 C83 C84 117.0(19)
C82 C83 C88 122.0(18)
C84 C83 C88 120.9(18)
C85 C84 C83 118.8(19)
C85 C84 H154 120.6
C83 C84 H154 120.6
N17 C85 C84 125(2)
N17 C85 H159 117.7
C84 C85 H159 117.7
N18 C86 C87 128(2)
N18 C86 H86 116.2
C87 C86 H86 116.2
C88 C87 C86 116.8(19)
C88 C87 H87 121.6
C86 C87 H87 121.6
C87 C88 C89 117.6(18)
C87 C88 C83 121.9(18)
C89 C88 C83 120.5(17)
C90 C89 C88 119.9(19)
C90 C89 H156 120.0
C88 C89 H156 120.0
C89 C90 N18 122(2)
C89 C90 H90 119.2
N18 C90 H90 119.2
C92 C91 N19 120(2)
C92 C91 H91 120.2
N19 C91 H91 120.2
C91 C92 C93 122(2)
C91 C92 H92 118.8
C93 C92 H92 118.8
C94 C93 C92 117(2)
C94 C93 C98 119.5(18)
C92 C93 C98 123.2(19)
C95 C94 C93 117(2)
C95 C94 H94 121.5
C93 C94 H94 121.5
N19 C95 C94 127(3)
N19 C95 H95 116.3
C94 C95 H95 116.3
N20 C96 C97 125(2)
N20 C96 H96 117.4
C97 C96 H96 117.4
C96 C97 C98 118(2)
C96 C97 H97 121.0
C98 C97 H97 121.0
C97 C98 C99 118.5(18)
C97 C98 C93 122.9(17)
C99 C98 C93 118.4(16)
C98 C99 C100 119.3(19)
C98 C99 H99 120.4
C100 C99 H99 120.3
N20 C100 C99 122(2)
N20 C100 H100 119.2
C99 C100 H100 119.2
N21 C101 C102 125(2)
N21 C101 H101 117.7
C102 C101 H101 117.6
C103 C102 C101 118(2)
C103 C102 H102 121.2
C101 C102 H102 121.2
C102 C103 C104 117.6(19)
C102 C103 C108 121.8(18)
C104 C103 C108 120.6(17)
C105 C104 C103 119(2)
C105 C104 H104 120.6
C103 C104 H104 120.5
N21 C105 C104 125(2)
N21 C105 H105 117.5
C104 C105 H105 117.5
N22 C106 C107 126(2)
N22 C106 H106 116.9
C107 C106 H106 116.9
C106 C107 C108 117(2)
C106 C107 H107 121.6
C108 C107 H107 121.6
C109 C108 C107 118(2)
C109 C108 C103 121.3(19)
C107 C108 C103 121.1(17)
C108 C109 C110 121(2)
C108 C109 H109 119.3
C110 C109 H109 119.3
N22 C110 C109 122(2)
N22 C110 H110 119.2
C109 C110 H110 119.2
C112 C111 N23 121(3)
C112 C111 H111 119.3
N23 C111 H111 119.3
C111 C112 C113 126(3)
C111 C112 H112 117.0
C113 C112 H112 117.0
C114 C113 C118 124(2)
C114 C113 C112 110(2)
C118 C113 C112 125(3)
C115 C114 C113 119(3)
C115 C114 H108 120.5
C113 C114 H108 120.4
C114 C115 N23 130(3)
C114 C115 H146 114.9
N23 C115 H146 114.9
N24 C116 C117 126(3)
N24 C116 H145 117.1
C117 C116 H145 117.1
C118 C117 C116 117(3)
C118 C117 H117 121.3
C116 C117 H117 121.3
C119 C118 C117 119(2)
C119 C118 C113 120(2)
C117 C118 C113 121(2)
C118 C119 C120 117(2)
C118 C119 H119 121.3
C120 C119 H119 121.4
N24 C120 C119 126(3)
N24 C120 H120 117.0
C119 C120 H120 117.0
N25 C121 C122 120(4)
N25 C121 H152 119.9
C122 C121 H152 119.9
C123 C122 C121 115(3)
C123 C122 H151 122.7
C121 C122 H151 122.7
C122 C123 C124 135(4)
C122 C123 C128 113(3)
C124 C123 C128 113(3)
C123 C124 C125 112(3)
C123 C124 H193 123.9
C125 C124 H193 123.9
N25 C125 C124 122(3)
N25 C125 H153 119.1
C124 C125 H153 119.1
N26 C126 C127 116(3)
N26 C126 H126 122.2
C127 C126 H126 122.3
C128 C127 C126 118(3)
C128 C127 H161 120.9
C126 C127 H161 120.8
C129 C128 C127 123(3)
C129 C128 C123 118(2)
C127 C128 C123 120(3)
C128 C129 C130 117(3)
C128 C129 H73 121.6
C130 C129 H73 121.5
N26 C130 C129 119(3)
N26 C130 H103 120.6
C129 C130 H103 120.6
N27 C131 C132 125(3)
N27 C131 H131 117.5
C132 C131 H131 117.5
C133 C132 C131 119(3)
C133 C132 H132 120.7
C131 C132 H132 120.6
C132 C133 C134 118(2)
C132 C133 C138 122(2)
C134 C133 C138 120(2)
C133 C134 C135 118(2)
C133 C134 H134 121.2
C135 C134 H134 121.1
N27 C135 C134 123(3)
N27 C135 H135 118.5
C134 C135 H135 118.5
N28 C136 C137 123(3)
N28 C136 H98 118.3
C137 C136 H98 118.2
C138 C137 C136 122(3)
C138 C137 H78 119.0
C136 C137 H78 119.1
C137 C138 C139 112(3)
C137 C138 C133 123(2)
C139 C138 C133 124(2)
C140 C139 C138 122(3)
C140 C139 H93 119.2
C138 C139 H93 119.2
C139 C140 N28 127(3)
C139 C140 H160 116.5
N28 C140 H160 116.5
O3 C141 C142 122.3(13)
O3 C141 H14A 106.8
C142 C141 H14A 106.8
O3 C141 H14B 106.7
C142 C141 H14B 106.8
H14A C141 H14B 106.6
C141 C142 H14C 109.5
C141 C142 H14D 109.4
H14C C142 H14D 109.5
C141 C142 H14E 109.5
H14C C142 H14E 109.5
H14D C142 H14E 109.5
C148 C147 B7 118(3)
C148 C147 B3 115(3)
B7 C147 B3 64(2)
C148 C147 B2 61(3)
B7 C147 B2 111(3)
B3 C147 B2 60(2)
C148 C147 Co9 73(2)
B7 C147 Co9 66.7(16)
B3 C147 Co9 127(3)
B2 C147 Co9 126(2)
C148 C147 H147 115.5
B7 C147 H147 119.0
B3 C147 H147 116.0
B2 C147 H147 120.2
Co9 C147 H147 103.6
B6 C148 C147 108(4)
B6 C148 B2 60(3)
C147 C148 B2 63(3)
B6 C148 B9 65(3)
C147 C148 B9 104(3)
B2 C148 B9 112(4)
B6 C148 Co9 116(3)
C147 C148 Co9 61(2)
B2 C148 Co9 117(3)
B9 C148 Co9 59(2)
B6 C148 H148 118.3
C147 C148 H148 124.4
B2 C148 H148 116.9
B9 C148 H148 122.2
Co9 C148 H148 116.7
B16 C149 B14 66(3)
B16 C149 B15 118(3)
B14 C149 B15 64(3)
B16 C149 C150 112(3)
B14 C149 C150 119(3)
B15 C149 C150 66(2)
B16 C149 Co9 68.2(19)
B14 C149 Co9 131(3)
B15 C149 Co9 127(3)
C150 C149 Co9 64.4(19)
B16 C149 H197 118.1
B14 C149 H197 110.8
B15 C149 H197 113.0
C150 C149 H197 119.4
Co9 C149 H197 106.0
B18 C150 B11 62(2)
B18 C150 C149 108(3)
B11 C150 C149 99(3)
B18 C150 B15 113(3)
B11 C150 B15 60(2)
C149 C150 B15 55(2)
B18 C150 Co9 68(2)
B11 C150 Co9 120(3)
C149 C150 Co9 66.0(19)
B15 C150 Co9 119(2)
B18 C150 H150 117.5
B11 C150 H150 122.5
C149 C150 H150 128.3
B15 C150 H150 119.6
Co9 C150 H150 109.0
C152 C151 B24 113(2)
C152 C151 B23 60.8(17)
B24 C151 B23 64.3(17)
C152 C151 B27 113(2)
B24 C151 B27 69.6(17)
B23 C151 B27 123(2)
C152 C151 Co1 68.0(14)
B24 C151 Co1 126.0(18)
B23 C151 Co1 125.2(18)
B27 C151 Co1 62.6(12)
C152 C151 H15A 121.4
B24 C151 H15A 112.9
B23 C151 H15A 113.1
B27 C151 H15A 115.1
Co1 C151 H15A 109.1
C151 C152 B23 63.3(17)
C151 C152 B22 113(2)
B23 C152 B22 64.7(17)
C151 C152 B25 108(2)
B23 C152 B25 118(2)
B22 C152 B25 64.3(18)
C151 C152 Co1 66.8(14)
B23 C152 Co1 126.4(19)
B22 C152 Co1 122.1(18)
B25 C152 Co1 62.3(15)
C151 C152 H15B 121.6
B23 C152 H15B 112.2
B22 C152 H15B 115.5
B25 C152 H15B 120.7
Co1 C152 H15B 109.7
C154 C153 B34 109.7(19)
C154 C153 B31 109(2)
B34 C153 B31 60.7(16)
C154 C153 B30 61.9(16)
B34 C153 B30 112(2)
B31 C153 B30 61.2(17)
C154 C153 Co1 67.1(13)
B34 C153 Co1 66.4(13)
B31 C153 Co1 121.5(17)
B30 C153 Co1 124.5(17)
C153 C154 B36 116(2)
C153 C154 B30 63.1(16)
B36 C154 B30 115(2)
C153 C154 B29 113(2)
B36 C154 B29 62.9(17)
B30 C154 B29 61.2(16)
C153 C154 Co1 66.8(13)
B36 C154 Co1 69.5(14)
B30 C154 Co1 125.3(17)
B29 C154 Co1 126.1(17)
C156 C155 B43 113.9(18)
C156 C155 B38 111.3(18)
B43 C155 B38 62.3(15)
C156 C155 B39 61.7(14)
B43 C155 B39 115.8(18)
B38 C155 B39 62.6(15)
C156 C155 Co6 68.2(11)
B43 C155 Co6 67.6(12)
B38 C155 Co6 123.9(16)
B39 C155 Co6 125.8(15)
C156 C155 H15C 120.2
B43 C155 H15C 117.9
B38 C155 H15C 117.9
B39 C155 H15C 115.2
Co6 C155 H15C 106.5
C155 C156 B45 110.9(17)
C155 C156 B40 112.6(17)
B45 C156 B40 63.4(15)
C155 C156 B39 62.5(14)
B45 C156 B39 115.6(18)
B40 C156 B39 63.2(15)
C155 C156 Co6 66.0(11)
B45 C156 Co6 66.2(12)
B40 C156 Co6 124.4(15)
B39 C156 Co6 124.6(14)
C155 C156 H15D 121.2
B45 C156 H15D 119.2
B40 C156 H15D 115.9
B39 C156 H15D 114.8
Co6 C156 H15D 108.2
C158 C157 B49 109.8(16)
C158 C157 B50 63.5(14)
B49 C157 B50 59.3(14)
C158 C157 B54 110.6(17)
B49 C157 B54 62.8(14)
B50 C157 B54 112.5(17)
C158 C157 Co6 67.1(11)
B49 C157 Co6 123.1(14)
B50 C157 Co6 125.7(14)
B54 C157 Co6 66.1(11)
C158 C157 H15E 120.8
B49 C157 H15E 118.9
B50 C157 H15E 116.2
B54 C157 H15E 120.2
Co6 C157 H15E 107.3
B52 C158 C157 115.7(18)
B52 C158 B51 62.8(14)
C157 C158 B51 114.4(17)
B52 C158 B50 114.0(18)
C157 C158 B50 63.0(14)
B51 C158 B50 61.5(14)
B52 C158 Co6 70.0(12)
C157 C158 Co6 66.6(11)
B51 C158 Co6 127.2(15)
B50 C158 Co6 124.9(15)
B52 C158 H15F 117.2
C157 C158 H15F 118.6
B51 C158 H15F 115.9
B50 C158 H15F 117.1
Co6 C158 H15F 105.6
C160 C159 B61 117(2)
C160 C159 B60 64(2)
B61 C159 B60 108.6(19)
C160 C159 B56 117(2)
B61 C159 B56 58.3(14)
B60 C159 B56 61.3(15)
C160 C159 Co8 71.2(16)
B61 C159 Co8 67.7(12)
B60 C159 Co8 126.7(16)
B56 C159 Co8 122.5(14)
C160 C159 H15G 113.7
B61 C159 H15G 122.0
B60 C159 H15G 117.9
B56 C159 H15G 118.4
Co8 C159 H15G 105.3
C159 C160 B60 59.7(19)
C159 C160 B63 101(3)
B60 C160 B63 103(3)
C159 C160 B59 104(3)
B60 C160 B59 58(2)
B63 C160 B59 58.5(19)
C159 C160 Co8 62.0(16)
B60 C160 Co8 115(2)
B63 C160 Co8 63.4(16)
B59 C160 Co8 115(2)
C159 C160 H16A 125.9
B60 C160 H16A 121.9
B63 C160 H16A 126.3
B59 C160 H16A 121.7
Co8 C160 H16A 113.7
C162 C161 B70 113(2)
C162 C161 B67 62.0(19)
B70 C161 B67 113(2)
C162 C161 B66 111(2)
B70 C161 B66 61.0(18)
B67 C161 B66 61.3(19)
C162 C161 Co8 67.5(15)
B70 C161 Co8 69.2(15)
B67 C161 Co8 125.3(19)
B66 C161 Co8 124.2(19)
C162 C161 H16B 120.2
B70 C161 H16B 118.6
B67 C161 H16B 116.6
B66 C161 H16B 118.7
Co8 C161 H16B 105.8
C161 C162 B68 112(2)
C161 C162 B67 63.2(19)
B68 C162 B67 62.4(19)
C161 C162 B72 110(2)
B68 C162 B72 64.4(18)
B67 C162 B72 116(2)
C161 C162 Co8 66.5(15)
B68 C162 Co8 123(2)
B67 C162 Co8 125(2)
B72 C162 Co8 64.2(14)
C161 C162 H16C 121.1
B68 C162 H16C 116.5
B67 C162 H16C 114.1
B72 C162 H16C 119.6
Co8 C162 H16C 108.9
C164 C163 B77 60.5(17)
C164 C163 B78 110(2)
B77 C163 B78 61.5(17)
C164 C163 B79 106(2)
B77 C163 B79 108(2)
B78 C163 B79 61.0(16)
C164 C163 Co4 63.7(15)
B77 C163 Co4 116.4(18)
B78 C163 Co4 116.7(19)
B79 C163 Co4 61.7(12)
C164 C163 H16D 122.1
B77 C163 H16D 119.5
B78 C163 H16D 118.3
B79 C163 H16D 123.8
Co4 C163 H16D 114.5
B81 C164 C163 108(2)
B81 C164 B76 58.6(18)
C163 C164 B76 108(2)
B81 C164 B77 103(2)
C163 C164 B77 59.7(17)
B76 C164 B77 57.6(18)
B81 C164 Co4 66.5(15)
C163 C164 Co4 67.1(15)
B76 C164 Co4 120(2)
B77 C164 Co4 119(2)
B81 C164 H16E 124.5
C163 C164 H16E 121.2
B76 C164 H16E 120.4
B77 C164 H16E 123.1
Co4 C164 H16E 109.1
C166 C165 B83 61.6(16)
C166 C165 B87 110(2)
B83 C165 B87 60.1(17)
C166 C165 B90 104.6(19)
B83 C165 B90 102.7(19)
B87 C165 B90 56.8(16)
C166 C165 Co4 65.4(13)
B83 C165 Co4 117.7(17)
B87 C165 Co4 114.7(18)
B90 C165 Co4 62.2(11)
C166 C165 H16F 121.0
B83 C165 H16F 120.6
B87 C165 H16F 120.6
B90 C165 H16F 127.5
Co4 C165 H16F 113.3
C165 C166 B83 60.3(16)
C165 C166 B84 108(2)
B83 C166 B84 59.7(16)
C165 C166 B88 106.4(19)
B83 C166 B88 102.5(19)
B84 C166 B88 55.6(16)
C165 C166 Co4 66.1(13)
B83 C166 Co4 117.3(17)
B84 C166 Co4 114.5(17)
B88 C166 Co4 64.0(12)
C165 C166 H16G 120.9
B83 C166 H16G 121.5
B84 C166 H16G 121.9
B88 C166 H16G 126.4
Co4 C166 H16G 112.5
B99 C167 C168 110(4)
B99 C167 B96 61.6(18)
C168 C167 B96 111(4)
B99 C167 B92 112(3)
C168 C167 B92 60(2)
B96 C167 B92 63(2)
B99 C167 Co10 64.7(19)
C168 C167 Co10 66(2)
B96 C167 Co10 121(3)
B92 C167 Co10 121(3)
B99 C167 H16H 120.8
C168 C167 H16H 121.1
B96 C167 H16H 117.4
B92 C167 H16H 117.6
Co10 C167 H16H 110.5
C167 C168 B97 107(4)
C167 C168 B93 109(3)
B97 C168 B93 59.2(19)
C167 C168 B92 64(3)
B97 C168 B92 110(3)
B93 C168 B92 60(2)
C167 C168 Co10 65(2)
B97 C168 Co10 63(2)
B93 C168 Co10 117(3)
B92 C168 Co10 123(3)
C167 C168 H16I 121.2
B97 C168 H16I 124.0
B93 C168 H16I 121.1
B92 C168 H16I 115.8
Co10 C168 H16I 111.3
C170 C169 B102 124(3)
C170 C169 B101 62(2)
B102 C169 B101 63(2)
C170 C169 B108 132(5)
B102 C169 B108 60(2)
B101 C169 B108 110(3)
C170 C169 Co10 89(4)
B102 C169 Co10 118(3)
B101 C169 Co10 130(4)
B108 C169 Co10 59(3)
C170 C169 H16J 97.7
B102 C169 H16J 119.3
B101 C169 H16J 119.7
B108 C169 H16J 122.6
Co10 C169 H16J 102.9
C169 C170 B106 82(6)
C169 C170 B105 87(4)
B106 C170 B105 62(2)
C169 C170 B101 63(2)
B106 C170 B101 85(4)
B105 C170 B101 35(4)
C169 C170 Co10 50(3)
B106 C170 Co10 54(4)
B105 C170 Co10 104(4)
B101 C170 Co10 102(4)
C169 C170 H13 134.9
B106 C170 H13 134.5
B105 C170 H13 130.2
B101 C170 H13 131.7
Co10 C170 H13 122.7
C172 C171 B114 116(2)
C172 C171 B113 66(2)
B114 C171 B113 64(2)
C172 C171 B115 115(2)
B114 C171 B115 66.6(17)
B113 C171 B115 123(2)
C172 C171 Co5 67.9(16)
B114 C171 Co5 126(2)
B113 C171 Co5 131(2)
B115 C171 Co5 64.6(13)
C172 C171 H18 118.3
B114 C171 H18 114.7
B113 C171 H18 109.4
B115 C171 H18 116.1
Co5 C171 H18 106.6
C171 C172 B113 62(2)
C171 C172 B112 112(2)
B113 C172 B112 65(2)
C171 C172 B117 116(2)
B113 C172 B117 118(2)
B112 C172 B117 60.3(19)
C171 C172 Co5 70.7(16)
B113 C172 Co5 130(2)
B112 C172 Co5 124(2)
B117 C172 Co5 68.5(13)
C171 C172 H17C 118.6
B113 C172 H17C 112.5
B112 C172 H17C 118.5
B117 C172 H17C 117.9
Co5 C172 H17C 104.1
C174 C173 B124 114(2)
C174 C173 B120 107(2)
B124 C173 B120 60.7(18)
C174 C173 B119 61.3(18)
B124 C173 B119 113(2)
B120 C173 B119 59.3(19)
C174 C173 Co5 70.2(14)
B124 C173 Co5 69.4(13)
B120 C173 Co5 124(2)
B119 C173 Co5 127.6(19)
C174 C173 H173 120.7
B124 C173 H173 118.6
B120 C173 H173 121.5
B119 C173 H173 116.8
Co5 C173 H173 103.8
C173 C174 B123 113(2)
C173 C174 B119 63.9(18)
B123 C174 B119 63(2)
C173 C174 B126 109(2)
B123 C174 B126 65.2(19)
B119 C174 B126 116(2)
C173 C174 Co5 62.7(13)
B123 C174 Co5 126(2)
B119 C174 Co5 123.1(18)
B126 C174 Co5 66.4(13)
C176 C175 B129 62.3(16)
C176 C175 B130 113.4(19)
B129 C175 B130 63.6(16)
C176 C175 B133 110.4(18)
B129 C175 B133 115.0(19)
B130 C175 B133 63.4(14)
C176 C175 Co3 66.4(12)
B129 C175 Co3 124.3(17)
B130 C175 Co3 123.8(16)
B133 C175 Co3 65.1(11)
C175 C176 B128 112(2)
C175 C176 B129 62.8(17)
B128 C176 B129 62.7(18)
C175 C176 B135 114.1(19)
B128 C176 B135 61.1(17)
B129 C176 B135 115(2)
C175 C176 Co3 67.9(12)
B128 C176 Co3 122.8(18)
B129 C176 Co3 126.2(18)
B135 C176 Co3 67.5(13)
B142 C177 B138 104(2)
B142 C177 C178 104(2)
B138 C177 C178 54.6(16)
B142 C177 B137 56.9(15)
B138 C177 B137 60.4(16)
C178 C177 B137 103(2)
B142 C177 Co3 63.1(13)
B138 C177 Co3 116.6(18)
C178 C177 Co3 68.9(14)
B137 C177 Co3 114.7(17)
B138 C178 B139 65.3(17)
B138 C178 C177 61.1(18)
B139 C178 C177 113(2)
B138 C178 B144 114(2)
B139 C178 B144 61.8(15)
C177 C178 B144 109(2)
B138 C178 Co3 116.2(19)
B139 C178 Co3 116.3(18)
C177 C178 Co3 62.1(13)
B144 C178 Co3 62.2(12)
O14 C198 C180 114(3)
O14 C198 H174 108.6
C180 C198 H174 108.7
O14 C198 H199 108.7
C180 C198 H199 108.7
H174 C198 H199 107.6
C198 C180 H200 109.5
C198 C180 H18B 109.6
H200 C180 H18B 109.5
C198 C180 H18C 109.4
H200 C180 H18C 109.5
H18B C180 H18C 109.5
B5 B1 B2 103(3)
B5 B1 B6 55(2)
B2 B1 B6 57(2)
B5 B1 B4 61(2)
B2 B1 B4 108(3)
B6 B1 B4 103(3)
B5 B1 B3 110(3)
B2 B1 B3 59(3)
B6 B1 B3 104(3)
B4 B1 B3 63(3)
B5 B1 H1 123.2
B2 B1 H1 123.9
B6 B1 H1 126.7
B4 B1 H1 121.1
B3 B1 H1 120.8
B6 B2 B1 66(2)
B6 B2 C148 57(3)
B1 B2 C148 112(3)
B6 B2 B3 116(3)
B1 B2 B3 65(3)
C148 B2 B3 109(4)
B6 B2 C147 101(3)
B1 B2 C147 106(3)
C148 B2 C147 57(3)
B3 B2 C147 58(2)
B6 B2 H2 120.9
B1 B2 H2 117.0
C148 B2 H2 122.5
B3 B2 H2 117.3
C147 B2 H2 128.4
C147 B3 B4 98(3)
C147 B3 B7 57(2)
B4 B3 B7 55(2)
C147 B3 B2 63(2)
B4 B3 B2 101(3)
B7 B3 B2 107(3)
C147 B3 B1 103(3)
B4 B3 B1 58(3)
B7 B3 B1 103(3)
B2 B3 B1 56(2)
C147 B3 H3 125.4
B4 B3 H3 128.1
B7 B3 H3 123.9
B2 B3 H3 122.4
B1 B3 H3 124.7
B7 B4 B5 107(3)
B7 B4 B3 58(2)
B5 B4 B3 106(3)
B7 B4 B8 67(2)
B5 B4 B8 59(2)
B3 B4 B8 113(3)
B7 B4 B1 107(3)
B5 B4 B1 60(2)
B3 B4 B1 59(2)
B8 B4 B1 111(3)
B7 B4 H4 121.0
B5 B4 H4 124.2
B3 B4 H4 122.1
B8 B4 H4 116.7
B1 B4 H4 122.0
B1 B5 B4 59(2)
B1 B5 B6 63(2)
B4 B5 B6 109(3)
B1 B5 B8 111(3)
B4 B5 B8 60(2)
B6 B5 B8 112(3)
B1 B5 B9 114(3)
B4 B5 B9 107(3)
B6 B5 B9 63(2)
B8 B5 B9 60(2)
B1 B5 H5 118.3
B4 B5 H5 124.0
B6 B5 H5 118.6
B8 B5 H5 120.0
B9 B5 H5 120.1
B2 B6 C148 63(3)
B2 B6 B5 108(3)
C148 B6 B5 111(3)
B2 B6 B1 56(2)
C148 B6 B1 109(3)
B5 B6 B1 62(2)
B2 B6 B9 112(3)
C148 B6 B9 62(3)
B5 B6 B9 62(2)
B1 B6 B9 112(3)
B2 B6 H6A 121.6
C148 B6 H6A 119.5
B5 B6 H6A 120.1
B1 B6 H6A 122.0
B9 B6 H6A 118.2
B4 B7 C147 108(3)
B4 B7 B3 67(2)
C147 B7 B3 59(2)
B4 B7 B8 59(2)
C147 B7 B8 106(2)
B3 B7 B8 114(3)
B4 B7 Co9 118(2)
C147 B7 Co9 65.7(16)
B3 B7 Co9 122(2)
B8 B7 Co9 64.4(16)
B4 B7 H7A 118.9
C147 B7 H7A 124.6
B3 B7 H7A 114.7
B8 B7 H7A 122.7
Co9 B7 H7A 111.1
B4 B8 B5 62(2)
B4 B8 B9 110(3)
B5 B8 B9 62(2)
B4 B8 B7 55(2)
B5 B8 B7 101(3)
B9 B8 B7 101(3)
B4 B8 Co9 111(3)
B5 B8 Co9 114(3)
B9 B8 Co9 61.4(18)
B7 B8 Co9 60.5(16)
B4 B8 H8A 120.7
B5 B8 H8A 120.6
B9 B8 H8A 122.5
B7 B8 H8A 129.5
Co9 B8 H8A 117.3
C148 B9 B8 110(3)
C148 B9 B6 53(2)
B8 B9 B6 104(3)
C148 B9 Co9 71(2)
B8 B9 Co9 66.8(19)
B6 B9 Co9 116(2)
C148 B9 B5 98(3)
B8 B9 B5 58(2)
B6 B9 B5 55(2)
Co9 B9 B5 115(2)
C148 B9 H9 123.8
B8 B9 H9 121.2
B6 B9 H9 125.7
Co9 B9 H9 109.4
B5 B9 H9 126.7
B14 B10 B12 107(3)
B14 B10 B11 103(3)
B12 B10 B11 56(2)
B14 B10 B15 57(2)
B12 B10 B15 105(3)
B11 B10 B15 59(2)
B14 B10 B13 60(3)
B12 B10 B13 63(2)
B11 B10 B13 107(3)
B15 B10 B13 107(3)
B14 B10 H149 123.9
B12 B10 H149 122.3
B11 B10 H149 125.0
B15 B10 H149 123.4
B13 B10 H149 120.0
B12 B11 B18 66(2)
B12 B11 C150 109(3)
B18 B11 C150 55(2)
B12 B11 B15 112(3)
B18 B11 B15 111(3)
C150 B11 B15 63(2)
B12 B11 B10 62(2)
B18 B11 B10 116(3)
C150 B11 B10 112(3)
B15 B11 B10 61(2)
B12 B11 H194 118.5
B18 B11 H194 118.9
C150 B11 H194 122.5
B15 B11 H194 119.5
B10 B11 H194 117.6
B11 B12 B17 114(3)
B11 B12 B10 62(2)
B17 B12 B10 110(3)
B11 B12 B18 58(2)
B17 B12 B18 68(3)
B10 B12 B18 110(3)
B11 B12 B13 107(3)
B17 B12 B13 59(3)
B10 B12 B13 58(2)
B18 B12 B13 110(3)
B11 B12 H195 120.7
B17 B12 H195 117.1
B10 B12 H195 121.8
B18 B12 H195 118.8
B13 B12 H195 123.9
B16 B13 B17 63(3)
B16 B13 B14 57(3)
B17 B13 B14 111(4)
B16 B13 B10 105(3)
B17 B13 B10 108(4)
B14 B13 B10 60(3)
B16 B13 B12 101(3)
B17 B13 B12 57(3)
B14 B13 B12 104(3)
B10 B13 B12 59(2)
B16 B13 H13A 124.7
B17 B13 H13A 119.5
B14 B13 H13A 122.0
B10 B13 H13A 121.9
B12 B13 H13A 126.8
B16 B14 C149 57(2)
B16 B14 B10 105(3)
C149 B14 B10 107(3)
B16 B14 B15 108(3)
C149 B14 B15 61(3)
B10 B14 B15 62(2)
B16 B14 B13 59(3)
C149 B14 B13 105(4)
B10 B14 B13 59(3)
B15 B14 B13 111(4)
B16 B14 H201 124.4
C149 B14 H201 123.9
B10 B14 H201 122.5
B15 B14 H201 118.7
B13 B14 H201 122.2
C149 B15 B11 100(3)
C149 B15 B14 54(2)
B11 B15 B14 106(3)
C149 B15 B10 100(3)
B11 B15 B10 59(2)
B14 B15 B10 61(2)
C149 B15 C150 59(2)
B11 B15 C150 57(2)
B14 B15 C150 105(3)
B10 B15 C150 105(3)
C149 B15 H15 128.1
B11 B15 H15 124.6
B14 B15 H15 122.9
B10 B15 H15 123.4
C150 B15 H15 122.8
C149 B16 B14 57(2)
C149 B16 B13 110(3)
B14 B16 B13 64(3)
C149 B16 B17 114(3)
B14 B16 B17 114(3)
B13 B16 B17 61(3)
C149 B16 Co9 68.7(19)
B14 B16 Co9 123(2)
B13 B16 Co9 126(2)
B17 B16 Co9 71(2)
C149 B16 H16 122.4
B14 B16 H16 118.1
B13 B16 H16 117.3
B17 B16 H16 117.2
Co9 B16 H16 104.5
B13 B17 B12 64(3)
B13 B17 B16 56(3)
B12 B17 B16 102(3)
B13 B17 B18 108(4)
B12 B17 B18 59(2)
B16 B17 B18 96(3)
B13 B17 Co9 112(3)
B12 B17 Co9 111(3)
B16 B17 Co9 59.9(18)
B18 B17 Co9 58.1(19)
B13 B17 H202 118.7
B12 B17 H202 120.4
B16 B17 H202 130.0
B18 B17 H202 127.0
Co9 B17 H202 118.5
C150 B18 B11 62(2)
C150 B18 B12 106(3)
B11 B18 B12 55(2)
C150 B18 B17 109(3)
B11 B18 B17 99(3)
B12 B18 B17 53(2)
C150 B18 Co9 66(2)
B11 B18 Co9 119(3)
B12 B18 Co9 114(3)
B17 B18 Co9 68(2)
C150 B18 H18A 119.4
B11 B18 H18A 122.9
B12 B18 H18A 125.5
B17 B18 H18A 125.7
Co9 B18 H18A 110.4
B24 B19 B23 61.1(17)
B24 B19 B20 59.9(18)
B23 B19 B20 109(2)
B24 B19 B22 108(2)
B23 B19 B22 60.3(16)
B20 B19 B22 106(2)
B24 B19 B21 107(2)
B23 B19 B21 107(2)
B20 B19 B21 60.0(18)
B22 B19 B21 57.4(16)
B24 B19 H19A 121.2
B23 B19 H19A 121.1
B20 B19 H19A 121.9
B22 B19 H19A 123.0
B21 B19 H19A 123.1
B24 B20 B21 107(2)
B24 B20 B19 58.8(18)
B21 B20 B19 61.2(18)
B24 B20 B26 109(2)
B21 B20 B26 59.8(19)
B19 B20 B26 110(2)
B24 B20 B27 64.5(18)
B21 B20 B27 107(2)
B19 B20 B27 111(2)
B26 B20 B27 57.6(18)
B24 B20 H20A 120.8
B21 B20 H20A 122.5
B19 B20 H20A 120.2
B26 B20 H20A 122.2
B27 B20 H20A 120.3
B25 B21 B22 62.0(19)
B25 B21 B20 105(2)
B22 B21 B20 108(2)
B25 B21 B26 57.6(19)
B22 B21 B26 109(2)
B20 B21 B26 59.8(19)
B25 B21 B19 109(2)
B22 B21 B19 61.3(17)
B20 B21 B19 58.8(18)
B26 B21 B19 108(2)
B25 B21 H21A 122.6
B22 B21 H21A 119.8
B20 B21 H21A 123.3
B26 B21 H21A 122.3
B19 B21 H21A 121.6
C152 B22 B21 105(2)
C152 B22 B23 56.5(16)
B21 B22 B23 108(2)
C152 B22 B19 100.8(19)
B21 B22 B19 61.3(17)
B23 B22 B19 57.8(16)
C152 B22 B25 58.9(17)
B21 B22 B25 60.2(18)
B23 B22 B25 106(2)
B19 B22 B25 107(2)
C152 B22 H22A 126.5
B21 B22 H22A 121.2
B23 B22 H22A 123.0
B19 B22 H22A 123.9
B25 B22 H22A 121.6
C152 B23 C151 55.9(16)
C152 B23 B19 106(2)
C151 B23 B19 102(2)
C152 B23 B22 58.7(16)
C151 B23 B22 103(2)
B19 B23 B22 61.8(16)
C152 B23 B24 103(2)
C151 B23 B24 56.0(16)
B19 B23 B24 59.0(17)
B22 B23 B24 108(2)
C152 B23 H23A 124.7
C151 B23 H23A 127.3
B19 B23 H23A 122.9
B22 B23 H23A 121.8
B24 B23 H23A 123.7
C151 B24 B19 105(2)
C151 B24 B20 104(2)
B19 B24 B20 61.3(19)
C151 B24 B23 59.7(16)
B19 B24 B23 59.9(17)
B20 B24 B23 109(2)
C151 B24 B27 57.9(15)
B19 B24 B27 110(2)
B20 B24 B27 60.1(17)
B23 B24 B27 109(2)
C151 B24 H24A 125.5
B19 B24 H24A 121.3
B20 B24 H24A 122.2
B23 B24 H24A 120.7
B27 B24 H24A 120.8
B26 B25 B21 61(2)
B26 B25 C152 106(2)
B21 B25 C152 101(2)
B26 B25 B22 108(2)
B21 B25 B22 57.8(18)
C152 B25 B22 56.8(16)
B26 B25 Co1 66.7(17)
B21 B25 Co1 120(2)
C152 B25 Co1 66.8(15)
B22 B25 Co1 119(2)
B26 B25 H25 121.3
B21 B25 H25 122.2
C152 B25 H25 126.4
B22 B25 H25 120.9
Co1 B25 H25 108.8
B25 B26 B27 108(2)
B25 B26 B21 61.4(19)
B27 B26 B21 112(2)
B25 B26 B20 109(2)
B27 B26 B20 62.9(18)
B21 B26 B20 60.4(19)
B25 B26 Co1 62.5(16)
B27 B26 Co1 62.1(14)
B21 B26 Co1 117(2)
B20 B26 Co1 116(2)
B25 B26 H26A 122.6
B27 B26 H26A 120.6
B21 B26 H26A 118.3
B20 B26 H26A 119.3
Co1 B26 H26A 115.3
B26 B27 C151 102(2)
B26 B27 B20 59.5(18)
C151 B27 B20 96(2)
B26 B27 B24 103(2)
C151 B27 B24 52.5(14)
B20 B27 B24 55.3(16)
B26 B27 Co1 66.2(14)
C151 B27 Co1 66.1(12)
B20 B27 Co1 116.7(18)
B24 B27 Co1 113.9(16)
B26 B27 H27A 123.2
C151 B27 H27A 129.4
B20 B27 H27A 124.7
B24 B27 H27A 125.1
Co1 B27 H27A 110.8
B30 B28 B29 61.4(18)
B30 B28 B33 107(2)
B29 B28 B33 58.4(18)
B30 B28 B31 61.1(17)
B29 B28 B31 109(2)
B33 B28 B31 106(2)
B30 B28 B32 107(2)
B29 B28 B32 106(2)
B33 B28 B32 58.9(17)
B31 B28 B32 58.2(16)
B30 B28 H28A 120.9
B29 B28 H28A 121.7
B33 B28 H28A 123.2
B31 B28 H28A 121.8
B32 B28 H28A 123.7
B28 B29 B33 62.3(18)
B28 B29 B30 58.3(17)
B33 B29 B30 108(2)
B28 B29 C154 103(2)
B33 B29 C154 103(2)
B30 B29 C154 59.0(16)
B28 B29 B36 110(2)
B33 B29 B36 61.8(18)
B30 B29 B36 106(2)
C154 B29 B36 54.9(16)
B28 B29 H29 121.5
B33 B29 H29 121.4
B30 B29 H29 122.4
C154 B29 H29 127.3
B36 B29 H29 121.7
B31 B30 B28 61.2(17)
B31 B30 C154 102(2)
B28 B30 C154 105(2)
B31 B30 C153 59.1(16)
B28 B30 C153 107(2)
C154 B30 C153 55.0(15)
B31 B30 B29 108(2)
B28 B30 B29 60.3(17)
C154 B30 B29 59.8(16)
C153 B30 B29 106(2)
B31 B30 H30A 122.6
B28 B30 H30A 121.2
C154 B30 H30A 126.0
C153 B30 H30A 123.9
B29 B30 H30A 121.4
C153 B31 B34 59.7(16)
C153 B31 B30 59.6(16)
B34 B31 B30 110(2)
C153 B31 B32 105(2)
B34 B31 B32 59.1(17)
B30 B31 B32 108(2)
C153 B31 B28 105(2)
B34 B31 B28 111(2)
B30 B31 B28 57.7(17)
B32 B31 B28 63.6(17)
C153 B31 H31 124.6
B34 B31 H31 120.1
B30 B31 H31 121.7
B32 B31 H31 121.8
B28 B31 H31 121.1
B34 B32 B35 62.6(18)
B34 B32 B31 59.8(17)
B35 B32 B31 110(2)
B34 B32 B33 110(2)
B35 B32 B33 62.1(19)
B31 B32 B33 106(2)
B34 B32 B28 107(2)
B35 B32 B28 109(2)
B31 B32 B28 58.2(17)
B33 B32 B28 58.6(17)
B34 B32 H32 120.5
B35 B32 H32 118.7
B31 B32 H32 122.9
B33 B32 H32 121.9
B28 B32 H32 123.1
B29 B33 B28 59.3(18)
B29 B33 B32 109(2)
B28 B33 B32 62.5(18)
B29 B33 B35 111(2)
B28 B33 B35 108(2)
B32 B33 B35 56.6(18)
B29 B33 B36 59.7(18)
B28 B33 B36 106(2)
B32 B33 B36 106(2)
B35 B33 B36 62.3(18)
B29 B33 H33A 120.4
B28 B33 H33A 121.7
B32 B33 H33A 122.4
B35 B33 H33A 121.0
B36 B33 H33A 122.6
C153 B34 B31 59.7(16)
C153 B34 B32 106(2)
B31 B34 B32 61.1(17)
C153 B34 B35 105(2)
B31 B34 B35 108(2)
B32 B34 B35 58.1(17)
C153 B34 Co1 64.0(13)
B31 B34 Co1 118.5(17)
B32 B34 Co1 117.4(18)
B35 B34 Co1 65.6(14)
C153 B34 H34A 124.4
B31 B34 H34A 119.1
B32 B34 H34A 120.8
B35 B34 H34A 123.7
Co1 B34 H34A 111.6
B32 B35 B34 59.3(17)
B32 B35 B33 61.4(19)
B34 B35 B33 107(2)
B32 B35 B36 106(2)
B34 B35 B36 105(2)
B33 B35 B36 58.1(17)
B32 B35 Co1 117(2)
B34 B35 Co1 63.8(13)
B33 B35 Co1 116(2)
B36 B35 Co1 63.9(14)
B32 B35 H35A 119.8
B34 B35 H35A 123.9
B33 B35 H35A 120.4
B36 B35 H35A 124.6
Co1 B35 H35A 113.1
C154 B36 B29 62.2(17)
C154 B36 B33 106(2)
B29 B36 B33 58.6(18)
C154 B36 B35 105(2)
B29 B36 B35 108(2)
B33 B36 B35 59.7(18)
C154 B36 Co1 65.0(14)
B29 B36 Co1 121.5(19)
B33 B36 Co1 117(2)
B35 B36 Co1 63.8(14)
C154 B36 H36 123.6
B29 B36 H36 118.1
B33 B36 H36 121.7
B35 B36 H36 124.2
Co1 B36 H36 110.9
B38 B37 B39 62.7(18)
B38 B37 B41 109(2)
B39 B37 B41 110(2)
B38 B37 B42 59.5(18)
B39 B37 B42 111(2)
B41 B37 B42 61.0(17)
B38 B37 B40 112(2)
B39 B37 B40 61.5(17)
B41 B37 B40 61.0(16)
B42 B37 B40 111(2)
B38 B37 H37 120.2
B39 B37 H37 119.4
B41 B37 H37 121.2
B42 B37 H37 120.4
B40 B37 H37 119.1
B37 B38 C155 103(2)
B37 B38 B42 61.5(18)
C155 B38 B42 105(2)
B37 B38 B39 59.5(17)
C155 B38 B39 59.0(15)
B42 B38 B39 110(2)
B37 B38 B43 109(2)
C155 B38 B43 58.5(15)
B42 B38 B43 60.5(17)
B39 B38 B43 110(2)
B37 B38 H38 122.3
C155 B38 H38 125.8
B42 B38 H38 121.2
B39 B38 H38 120.4
B43 B38 H38 120.5
B37 B39 C156 103.2(19)
B37 B39 C155 101.6(19)
C156 B39 C155 55.9(13)
B37 B39 B38 57.7(17)
C156 B39 B38 103.3(19)
C155 B39 B38 58.4(15)
B37 B39 B40 60.8(17)
C156 B39 B40 58.7(15)
C155 B39 B40 103.8(18)
B38 B39 B40 108(2)
B37 B39 H39A 124.6
C156 B39 H39A 125.4
C155 B39 H39A 126.0
B38 B39 H39A 123.0
B40 B39 H39A 121.5
C156 B40 B39 58.1(15)
C156 B40 B41 101.7(19)
B39 B40 B41 105(2)
C156 B40 B37 100(2)
B39 B40 B37 57.7(16)
B41 B40 B37 57.9(16)
C156 B40 B45 57.9(14)
B39 B40 B45 107(2)
B41 B40 B45 59.6(15)
B37 B40 B45 105(2)
C156 B40 H40 126.7
B39 B40 H40 122.8
B41 B40 H40 124.2
B37 B40 H40 125.3
B45 B40 H40 122.0
B37 B41 B44 109(2)
B37 B41 B42 59.7(16)
B44 B41 B42 60.6(15)
B37 B41 B45 108(2)
B44 B41 B45 61.7(14)
B42 B41 B45 109(2)
B37 B41 B40 61.1(16)
B44 B41 B40 111.8(19)
B42 B41 B40 110(2)
B45 B41 B40 60.7(15)
B37 B41 H41 121.9
B44 B41 H41 119.8
B42 B41 H41 121.0
B45 B41 H41 121.1
B40 B41 H41 119.5
B38 B42 B43 61.4(17)
B38 B42 B41 107(2)
B43 B42 B41 108(2)
B38 B42 B37 59.0(17)
B43 B42 B37 108(2)
B41 B42 B37 59.2(16)
B38 B42 B44 110(2)
B43 B42 B44 61.3(16)
B41 B42 B44 60.0(15)
B37 B42 B44 108(2)
B38 B42 H42 121.2
B43 B42 H42 120.8
B41 B42 H42 122.4
B37 B42 H42 122.7
B44 B42 H42 120.4
C155 B43 B42 103.2(19)
C155 B43 B44 103.9(18)
B42 B43 B44 60.4(16)
C155 B43 B38 59.2(15)
B42 B43 B38 58.1(17)
B44 B43 B38 107(2)
C155 B43 Co6 64.2(12)
B42 B43 Co6 117.5(18)
B44 B43 Co6 64.4(12)
B38 B43 Co6 118.1(17)
C155 B43 H43 125.7
B42 B43 H43 121.7
B44 B43 H43 123.4
B38 B43 H43 120.3
Co6 B43 H43 111.7
B41 B44 B43 105.5(18)
B41 B44 B45 59.4(14)
B43 B44 B45 106.5(18)
B41 B44 B42 59.3(15)
B43 B44 B42 58.3(15)
B45 B44 B42 106.6(18)
B41 B44 Co6 116.0(16)
B43 B44 Co6 64.8(12)
B45 B44 Co6 64.0(12)
B42 B44 Co6 116.1(16)
B41 B44 H44A 121.3
B43 B44 H44A 123.6
B45 B44 H44A 123.0
B42 B44 H44A 121.2
Co6 B44 H44A 112.9
C156 B45 B44 104.7(18)
C156 B45 B41 102.4(18)
B44 B45 B41 58.9(14)
C156 B45 B40 58.7(15)
B44 B45 B40 108.7(19)
B41 B45 B40 59.7(15)
C156 B45 Co6 65.5(12)
B44 B45 Co6 64.4(12)
B41 B45 Co6 115.9(16)
B40 B45 Co6 119.5(17)
C156 B45 H45 125.6
B44 B45 H45 123.1
B41 B45 H45 123.0
B40 B45 H45 118.7
Co6 B45 H45 111.3
B48 B46 B50 109(2)
B48 B46 B51 110.1(19)
B50 B46 B51 61.2(15)
B48 B46 B49 60.7(15)
B50 B46 B49 59.4(15)
B51 B46 B49 108.8(19)
B48 B46 B47 61.9(16)
B50 B46 B47 110(2)
B51 B46 B47 60.2(15)
B49 B46 B47 109.9(19)
B48 B46 H46A 120.2
B50 B46 H46A 121.1
B51 B46 H46A 120.9
B49 B46 H46A 121.5
B47 B46 H46A 120.3
B52 B47 B51 60.3(15)
B52 B47 B48 109(2)
B51 B47 B48 107(2)
B52 B47 B46 108(2)
B51 B47 B46 60.2(15)
B48 B47 B46 58.4(16)
B52 B47 B53 60.5(15)
B51 B47 B53 109(2)
B48 B47 B53 60.9(16)
B46 B47 B53 108(2)
B52 B47 H47A 121.1
B51 B47 H47A 121.6
B48 B47 H47A 122.1
B46 B47 H47A 122.5
B53 B47 H47A 121.0
B46 B48 B47 59.8(16)
B46 B48 B49 60.9(15)
B47 B48 B49 108(2)
B46 B48 B53 109(2)
B47 B48 B53 60.6(15)
B49 B48 B53 107.9(19)
B46 B48 B54 110(2)
B47 B48 B54 108(2)
B49 B48 B54 60.9(15)
B53 B48 B54 59.0(15)
B46 B48 H48 120.9
B47 B48 H48 121.6
B49 B48 H48 121.2
B53 B48 H48 122.0
B54 B48 H48 121.2
C157 B49 B50 60.5(14)
C157 B49 B46 103.7(18)
B50 B49 B46 58.6(15)
C157 B49 B48 104.3(18)
B50 B49 B48 106.8(19)
B46 B49 B48 58.4(15)
C157 B49 B54 58.8(13)
B50 B49 B54 110.2(19)
B46 B49 B54 107.8(18)
B48 B49 B54 61.0(15)
C157 B49 H49 124.6
B50 B49 H49 120.8
B46 B49 H49 123.9
B48 B49 H49 123.2
B54 B49 H49 120.2
C157 B50 B49 60.2(14)
C157 B50 B46 106.0(19)
B49 B50 B46 62.0(15)
C157 B50 B51 103.2(18)
B49 B50 B51 110.5(19)
B46 B50 B51 60.8(15)
C157 B50 C158 53.4(13)
B49 B50 C158 102.5(18)
B46 B50 C158 102.6(18)
B51 B50 C158 57.7(14)
C157 B50 H50 125.2
B49 B50 H50 120.5
B46 B50 H50 122.1
B51 B50 H50 121.6
C158 B50 H50 127.9
C158 B51 B52 57.5(14)
C158 B51 B46 102.9(18)
B52 B51 B46 106.6(18)
C158 B51 B47 102.0(18)
B52 B51 B47 58.9(15)
B46 B51 B47 59.7(15)
C158 B51 B50 60.8(14)
B52 B51 B50 109.0(18)
B46 B51 B50 58.1(14)
B47 B51 B50 106.8(19)
C158 B51 H51 125.7
B52 B51 H51 121.8
B46 B51 H51 123.9
B47 B51 H51 123.9
B50 B51 H51 120.8
C158 B52 B47 105.2(19)
C158 B52 B51 59.7(14)
B47 B52 B51 60.9(15)
C158 B52 B53 102.9(18)
B47 B52 B53 62.5(15)
B51 B52 B53 110.7(19)
C158 B52 Co6 62.7(11)
B47 B52 Co6 117.5(16)
B51 B52 Co6 117.8(16)
B53 B52 Co6 62.1(12)
C158 B52 H52 126.3
B47 B52 H52 119.5
B51 B52 H52 118.0
B53 B52 H52 122.8
Co6 B52 H52 113.6
B52 B53 B48 104.0(19)
B52 B53 B47 57.0(15)
B48 B53 B47 58.5(15)
B52 B53 B54 108.5(19)
B48 B53 B54 60.2(15)
B47 B53 B54 108(2)
B52 B53 Co6 66.9(12)
B48 B53 Co6 116.5(17)
B47 B53 Co6 116.9(17)
B54 B53 Co6 64.4(12)
B52 B53 H53 123.4
B48 B53 H53 122.1
B47 B53 H53 121.6
B54 B53 H53 121.6
Co6 B53 H53 111.7
C157 B54 B53 102.3(17)
C157 B54 B49 58.4(14)
B53 B54 B49 107.1(18)
C157 B54 B48 101.8(18)
B53 B54 B48 60.8(15)
B49 B54 B48 58.1(14)
C157 B54 Co6 62.8(11)
B53 B54 Co6 63.5(12)
B49 B54 Co6 116.1(16)
B48 B54 Co6 116.2(16)
C157 B54 H54A 127.2
B53 B54 H54A 123.5
B49 B54 H54A 120.6
B48 B54 H54A 122.0
Co6 B54 H54A 113.2
B56 B55 B60 60.8(18)
B56 B55 B57 57.1(17)
B60 B55 B57 106(2)
B56 B55 B59 109(2)
B60 B55 B59 60.4(19)
B57 B55 B59 109(2)
B56 B55 B58 105(2)
B60 B55 B58 107(2)
B57 B55 B58 59.4(19)
B59 B55 B58 61(2)
B56 B55 H55 122.7
B60 B55 H55 122.0
B57 B55 H55 123.2
B59 B55 H55 119.8
B58 B55 H55 122.4
B57 B56 B55 62.9(18)
B57 B56 B61 58.2(17)
B55 B56 B61 107(2)
B57 B56 B60 109(2)
B55 B56 B60 58.3(17)
B61 B56 B60 106(2)
B57 B56 C159 104.9(19)
B55 B56 C159 103.7(18)
B61 B56 C159 58.8(14)
B60 B56 C159 58.1(15)
B57 B56 H56 121.3
B55 B56 H56 122.3
B61 B56 H56 122.9
B60 B56 H56 122.5
C159 B56 H56 125.1
B61 B57 B56 59.8(17)
B61 B57 B58 106(2)
B56 B57 B58 109(2)
B61 B57 B55 106(2)
B56 B57 B55 60.0(17)
B58 B57 B55 60.3(19)
B61 B57 B62 58.1(18)
B56 B57 B62 108(2)
B58 B57 B62 61.2(19)
B55 B57 B62 109(2)
B61 B57 H57 124.0
B56 B57 H57 121.2
B58 B57 H57 121.6
B55 B57 H57 121.7
B62 B57 H57 121.1
B57 B58 B55 60.3(19)
B57 B58 B63 107(3)
B55 B58 B63 107(2)
B57 B58 B62 59(2)
B55 B58 B62 108(3)
B63 B58 B62 60.2(18)
B57 B58 B59 108(3)
B55 B58 B59 58.6(19)
B63 B58 B59 60.9(19)
B62 B58 B59 109(3)
B57 B58 H58 122.1
B55 B58 H58 122.4
B63 B58 H58 121.8
B62 B58 H58 121.3
B59 B58 H58 121.6
B55 B59 B60 57.9(19)
B55 B59 B58 60(2)
B60 B59 B58 105(3)
B55 B59 B63 106(2)
B60 B59 B63 105(2)
B58 B59 B63 57.8(19)
B55 B59 C160 106(3)
B60 B59 C160 58(2)
B58 B59 C160 107(3)
B63 B59 C160 60.9(19)
B55 B59 H59 122.8
B60 B59 H59 124.3
B58 B59 H59 123.2
B63 B59 H59 123.0
C160 B59 H59 122.1
B55 B60 C159 108(2)
B55 B60 B56 60.9(17)
C159 B60 B56 60.6(16)
B55 B60 B59 61.8(19)
C159 B60 B59 106(2)
B56 B60 B59 111(2)
B55 B60 C160 113(3)
C159 B60 C160 56.3(18)
B56 B60 C160 110(2)
B59 B60 C160 64(2)
B55 B60 H60A 119.4
C159 B60 H60A 124.8
B56 B60 H60A 120.3
B59 B60 H60A 120.1
C160 B60 H60A 119.5
B62 B61 B57 65.4(19)
B62 B61 C159 109(2)
B57 B61 C159 111(2)
B62 B61 B56 116(2)
B57 B61 B56 62.0(17)
C159 B61 B56 62.9(15)
B62 B61 Co8 65.8(15)
B57 B61 Co8 124.7(19)
C159 B61 Co8 63.3(11)
B56 B61 Co8 122.8(17)
B62 B61 H61 118.7
B57 B61 H61 115.5
C159 B61 H61 123.4
B56 B61 H61 115.1
Co8 B61 H61 109.7
B61 B62 B63 106(2)
B61 B62 B58 103(2)
B63 B62 B58 58.3(18)
B61 B62 B57 56.4(17)
B63 B62 B57 106(2)
B58 B62 B57 59.4(19)
B61 B62 Co8 66.1(15)
B63 B62 Co8 66.2(15)
B58 B62 Co8 118(2)
B57 B62 Co8 117(2)
B61 B62 H62 125.2
B63 B62 H62 123.2
B58 B62 H62 122.0
B57 B62 H62 121.9
Co8 B62 H62 110.5
B62 B63 B58 61.5(19)
B62 B63 B59 110(2)
B58 B63 B59 61.3(19)
B62 B63 C160 107(2)
B58 B63 C160 109(2)
B59 B63 C160 60.7(19)
B62 B63 Co8 62.6(14)
B58 B63 Co8 117.3(19)
B59 B63 Co8 118.2(19)
C160 B63 Co8 64.3(16)
B62 B63 H63 122.3
B58 B63 H63 118.9
B59 B63 H63 118.3
C160 B63 H63 122.3
Co8 B63 H63 113.4
B67 B64 B66 62(2)
B67 B64 B69 109(3)
B66 B64 B69 107(3)
B67 B64 B68 61(2)
B66 B64 B68 109(3)
B69 B64 B68 59.7(18)
B67 B64 B65 108(3)
B66 B64 B65 59(2)
B69 B64 B65 58.7(18)
B68 B64 B65 106(3)
B67 B64 H64A 119.9
B66 B64 H64A 121.2
B69 B64 H64A 122.0
B68 B64 H64A 121.8
B65 B64 H64A 123.3
B71 B65 B70 63.1(18)
B71 B65 B69 62.8(17)
B70 B65 B69 109(2)
B71 B65 B66 112(2)
B70 B65 B66 58.4(19)
B69 B65 B66 106(2)
B71 B65 B64 110(2)
B70 B65 B64 104(2)
B69 B65 B64 58.4(18)
B66 B65 B64 57.9(19)
B71 B65 H65A 117.3
B70 B65 H65A 122.6
B69 B65 H65A 121.8
B66 B65 H65A 122.4
B64 B65 H65A 124.0
B70 B66 B64 110(3)
B70 B66 C161 55.5(18)
B64 B66 C161 104(2)
B70 B66 B65 60.8(19)
B64 B66 B65 63(2)
C161 B66 B65 103(2)
B70 B66 B67 107(3)
B64 B66 B67 59(2)
C161 B66 B67 59.0(19)
B65 B66 B67 109(3)
B70 B66 H66 122.0
B64 B66 H66 121.1
C161 B66 H66 126.9
B65 B66 H66 121.0
B67 B66 H66 121.7
B64 B67 C162 105(3)
B64 B67 C161 104(3)
C162 B67 C161 54.9(18)
B64 B67 B68 61(2)
C162 B67 B68 58.1(18)
C161 B67 B68 102(2)
B64 B67 B66 59(2)
C162 B67 B66 104(3)
C161 B67 B66 59.6(19)
B68 B67 B66 107(3)
B64 B67 H67 122.5
C162 B67 H67 125.3
C161 B67 H67 125.7
B68 B67 H67 123.3
B66 B67 H67 122.5
C162 B68 B67 59.4(19)
C162 B68 B64 104(2)
B67 B68 B64 58.5(19)
C162 B68 B69 106(2)
B67 B68 B69 107(2)
B64 B68 B69 59.6(18)
C162 B68 B72 59.5(17)
B67 B68 B72 110(2)
B64 B68 B72 110(2)
B69 B68 B72 62.0(16)
C162 B68 H68 124.1
B67 B68 H68 121.7
B64 B68 H68 123.0
B69 B68 H68 121.9
B72 B68 H68 119.5
B65 B69 B71 58.5(17)
B65 B69 B64 62.8(19)
B71 B69 B64 110(2)
B65 B69 B68 110(2)
B71 B69 B68 109(2)
B64 B69 B68 60.7(18)
B65 B69 B72 107(2)
B71 B69 B72 59.1(15)
B64 B69 B72 110(2)
B68 B69 B72 61.6(16)
B65 B69 H69 121.7
B71 B69 H69 121.9
B64 B69 H69 119.3
B68 B69 H69 120.1
B72 B69 H69 121.9
C161 B70 B65 109(2)
C161 B70 B66 63.5(19)
B65 B70 B66 60.7(19)
C161 B70 B71 108(2)
B65 B70 B71 58.3(17)
B66 B70 B71 109(2)
C161 B70 Co8 64.9(14)
B65 B70 Co8 118(2)
B66 B70 Co8 123(2)
B71 B70 Co8 65.5(14)
C161 B70 H70 121.3
B65 B70 H70 120.9
B66 B70 H70 116.6
B71 B70 H70 123.1
Co8 B70 H70 110.5
B65 B71 B69 58.7(17)
B65 B71 B72 109(2)
B69 B71 B72 61.2(15)
B65 B71 B70 58.6(17)
B69 B71 B70 102(2)
B72 B71 B70 103(2)
B65 B71 Co8 116.1(19)
B69 B71 Co8 114.3(17)
B72 B71 Co8 61.6(12)
B70 B71 Co8 63.3(13)
B65 B71 H71A 119.8
B69 B71 H71A 122.1
B72 B71 H71A 123.1
B70 B71 H71A 126.2
Co8 B71 H71A 114.6
C162 B72 B69 99.2(19)
C162 B72 B71 105(2)
B69 B72 B71 59.7(15)
C162 B72 B68 56.1(16)
B69 B72 B68 56.4(15)
B71 B72 B68 106(2)
C162 B72 Co8 64.8(14)
B69 B72 Co8 117.8(17)
B71 B72 Co8 67.2(13)
B68 B72 Co8 116.2(17)
C162 B72 H72A 127.4
B69 B72 H72A 123.6
B71 B72 H72A 122.0
B68 B72 H72A 122.8
Co8 B72 H72A 110.5
B74 B73 B75 57.9(19)
B74 B73 B77 109(2)
B75 B73 B77 105(2)
B74 B73 B78 61.8(19)
B75 B73 B78 106(2)
B77 B73 B78 60.2(17)
B74 B73 B76 109(2)
B75 B73 B76 62.4(19)
B77 B73 B76 55.5(17)
B78 B73 B76 106(2)
B74 B73 H73A 120.5
B75 B73 H73A 123.0
B77 B73 H73A 123.6
B78 B73 H73A 122.2
B76 B73 H73A 122.4
B73 B74 B75 64(2)
B73 B74 B78 64(2)
B75 B74 B78 112(3)
B73 B74 B80 105(2)
B75 B74 B80 56.1(17)
B78 B74 B80 102(2)
B73 B74 B79 111(2)
B75 B74 B79 105(2)
B78 B74 B79 59.7(17)
B80 B74 B79 55.6(14)
B73 B74 H74A 118.4
B75 B74 H74A 120.7
B78 B74 H74A 120.8
B80 B74 H74A 128.4
B79 B74 H74A 122.9
B80 B75 B74 64.6(19)
B80 B75 B81 58.4(16)
B74 B75 B81 111(2)
B80 B75 B73 107(2)
B74 B75 B73 58.4(19)
B81 B75 B73 107(2)
B80 B75 B76 103(2)
B74 B75 B76 109(2)
B81 B75 B76 56.1(17)
B73 B75 B76 61.5(19)
B80 B75 H75 122.6
B74 B75 H75 118.6
B81 B75 H75 122.7
B73 B75 H75 122.2
B76 B75 H75 124.0
B81 B76 B77 106(2)
B81 B76 C164 58.8(19)
B77 B76 C164 61.8(19)
B81 B76 B73 103(2)
B77 B76 B73 60.6(18)
C164 B76 B73 109(3)
B81 B76 B75 57.3(17)
B77 B76 B75 104(2)
C164 B76 B75 105(3)
B73 B76 B75 56.0(18)
B81 B76 H76A 124.6
B77 B76 H76A 121.9
C164 B76 H76A 120.9
B73 B76 H76A 123.2
B75 B76 H76A 125.8
B76 B77 B73 63.8(19)
B76 B77 C163 111(2)
B73 B77 C163 110(2)
B76 B77 C164 60.7(19)
B73 B77 C164 111(2)
C163 B77 C164 59.7(17)
B76 B77 B78 113(2)
B73 B77 B78 60.8(17)
C163 B77 B78 60.2(16)
C164 B77 B78 109(2)
B76 B77 H77A 118.2
B73 B77 H77A 119.5
C163 B77 H77A 121.4
C164 B77 H77A 121.8
B78 B77 H77A 120.5
B74 B78 B73 54.4(18)
B74 B78 B77 102(2)
B73 B78 B77 59.0(17)
B74 B78 C163 109(2)
B73 B78 C163 107(2)
B77 B78 C163 58.3(16)
B74 B78 B79 63.2(17)
B73 B78 B79 106(2)
B77 B78 B79 106(2)
C163 B78 B79 61.0(16)
B74 B78 H78A 123.4
B73 B78 H78A 124.2
B77 B78 H78A 125.1
C163 B78 H78A 120.9
B79 B78 H78A 120.7
B80 B79 C163 101.4(18)
B80 B79 B78 101.0(18)
C163 B79 B78 58.1(15)
B80 B79 B74 56.9(15)
C163 B79 B74 102.3(19)
B78 B79 B74 57.1(16)
B80 B79 Co4 65.0(11)
C163 B79 Co4 66.1(12)
B78 B79 Co4 118.0(17)
B74 B79 Co4 116.8(17)
B80 B79 H79A 127.2
C163 B79 H79A 125.6
B78 B79 H79A 122.7
B74 B79 H79A 123.0
Co4 B79 H79A 110.3
B81 B80 B75 64.5(17)
B81 B80 B79 115.3(18)
B75 B80 B79 119(2)
B81 B80 B74 112.0(19)
B75 B80 B74 59.3(17)
B79 B80 B74 67.5(16)
B81 B80 Co4 68.7(12)
B75 B80 Co4 129.1(18)
B79 B80 Co4 66.0(11)
B74 B80 Co4 127.1(16)
B81 B80 H80 119.0
B75 B80 H80 114.0
B79 B80 H80 115.7
B74 B80 H80 116.7
Co4 B80 H80 105.3
B80 B81 B76 111(2)
B80 B81 C164 109(2)
B76 B81 C164 62.6(19)
B80 B81 B75 57.1(16)
B76 B81 B75 66.5(19)
C164 B81 B75 115(2)
B80 B81 Co4 65.4(11)
B76 B81 Co4 122.9(18)
C164 B81 Co4 65.7(14)
B75 B81 Co4 119.2(17)
B80 B81 H81A 124.4
B76 B81 H81A 115.0
C164 B81 H81A 119.7
B75 B81 H81A 116.8
Co4 B81 H81A 110.4
B85 B82 B83 108(2)
B85 B82 B87 104(2)
B83 B82 B87 59.1(18)
B85 B82 B86 56.6(16)
B83 B82 B86 109(2)
B87 B82 B86 61.1(18)
B85 B82 B84 61.4(17)
B83 B82 B84 59.2(17)
B87 B82 B84 105(2)
B86 B82 B84 107(2)
B85 B82 H82 123.6
B83 B82 H82 121.2
B87 B82 H82 123.8
B86 B82 H82 121.5
B84 B82 H82 122.2
C165 B83 C166 58.1(15)
C165 B83 B82 111(2)
C166 B83 B82 111(2)
C165 B83 B87 61.3(18)
C166 B83 B87 108(2)
B82 B83 B87 61.6(19)
C165 B83 B84 107(2)
C166 B83 B84 60.5(16)
B82 B83 B84 61.0(17)
B87 B83 B84 108(2)
C165 B83 H83 121.5
C166 B83 H83 121.8
B82 B83 H83 118.8
B87 B83 H83 121.1
B84 B83 H83 122.0
B88 B84 C166 62.7(17)
B88 B84 B83 108(2)
C166 B84 B83 59.8(16)
B88 B84 B85 59.5(16)
C166 B84 B85 110(2)
B83 B84 B85 106(2)
B88 B84 B82 107(2)
C166 B84 B82 109(2)
B83 B84 B82 59.8(17)
B85 B84 B82 58.2(17)
B88 B84 H84 121.2
C166 B84 H84 119.6
B83 B84 H84 122.9
B85 B84 H84 122.9
B82 B84 H84 122.3
B89 B85 B82 107(2)
B89 B85 B86 61.0(16)
B82 B85 B86 64.4(17)
B89 B85 B88 59.1(15)
B82 B85 B88 106(2)
B86 B85 B88 112(2)
B89 B85 B84 103.1(19)
B82 B85 B84 60.4(17)
B86 B85 B84 113(2)
B88 B85 B84 56.0(16)
B89 B85 H85 124.3
B82 B85 H85 121.1
B86 B85 H85 116.2
B88 B85 H85 123.0
B84 B85 H85 123.3
B89 B86 B85 57.6(15)
B89 B86 B90 53.2(14)
B85 B86 B90 100.1(19)
B89 B86 B82 101(2)
B85 B86 B82 59.0(16)
B90 B86 B82 100.5(19)
B89 B86 B87 98(2)
B85 B86 B87 104(2)
B90 B86 B87 55.7(16)
B82 B86 B87 58.6(18)
B89 B86 H86A 128.1
B85 B86 H86A 123.8
B90 B86 H86A 127.9
B82 B86 H86A 124.6
B87 B86 H86A 125.5
B90 B87 B82 105(2)
B90 B87 B83 105(2)
B82 B87 B83 59.3(18)
B90 B87 C165 61.6(17)
B82 B87 C165 107(2)
B83 B87 C165 58.6(17)
B90 B87 B86 59.8(17)
B82 B87 B86 60.3(18)
B83 B87 B86 109(2)
C165 B87 B86 112(2)
B90 B87 H87A 123.6
B82 B87 H87A 123.3
B83 B87 H87A 123.2
C165 B87 H87A 120.1
B86 B87 H87A 119.5
B84 B88 B89 109(2)
B84 B88 B85 64.5(17)
B89 B88 B85 57.8(15)
B84 B88 C166 61.8(17)
B89 B88 C166 107.0(19)
B85 B88 C166 113(2)
B84 B88 Co4 120.4(19)
B89 B88 Co4 65.3(12)
B85 B88 Co4 119.0(17)
C166 B88 Co4 64.4(12)
B84 B88 H88 117.0
B89 B88 H88 124.5
B85 B88 H88 117.5
C166 B88 H88 121.2
Co4 B88 H88 111.3
B90 B89 B85 113.2(19)
B90 B89 B88 111.2(19)
B85 B89 B88 63.1(16)
B90 B89 B86 66.0(15)
B85 B89 B86 61.4(15)
B88 B89 B86 115.3(19)
B90 B89 Co4 66.5(12)
B85 B89 Co4 125.1(16)
B88 B89 Co4 66.7(12)
B86 B89 Co4 128.8(16)
B90 B89 H89 119.7
B85 B89 H89 117.0
B88 B89 H89 120.0
B86 B89 H89 113.1
Co4 B89 H89 106.2
B89 B90 B87 111(2)
B89 B90 B86 60.8(15)
B87 B90 B86 64.4(17)
B89 B90 C165 110.8(18)
B87 B90 C165 61.6(17)
B86 B90 C165 115.8(18)
B89 B90 Co4 68.1(12)
B87 B90 Co4 122.5(18)
B86 B90 Co4 125.4(16)
C165 B90 Co4 65.9(12)
B89 B90 H90A 121.7
B87 B90 H90A 117.6
B86 B90 H90A 114.3
C165 B90 H90A 119.8
Co4 B90 H90A 107.6
B92 B91 B96 62.7(19)
B92 B91 B95 110(3)
B96 B91 B95 60.2(17)
B92 B91 B93 58.7(18)
B96 B91 B93 106(3)
B95 B91 B93 105(2)
B92 B91 B94 105(3)
B96 B91 B94 104(2)
B95 B91 B94 57.2(15)
B93 B91 B94 57.5(17)
B92 B91 H91A 120.3
B96 B91 H91A 122.0
B95 B91 H91A 122.0
B93 B91 H91A 124.1
B94 B91 H91A 125.6
C168 B92 B91 109(3)
C168 B92 C167 56(2)
B91 B92 C167 104(3)
C168 B92 B93 61(2)
B91 B92 B93 61(2)
C167 B92 B93 103(3)
C168 B92 B96 103(4)
B91 B92 B96 57.7(18)
C167 B92 B96 57(2)
B93 B92 B96 105(3)
C168 B92 H92A 122.6
B91 B92 H92A 121.5
C167 B92 H92A 126.3
B93 B92 H92A 122.5
B96 B92 H92A 125.2
B94 B93 B97 62.4(19)
B94 B93 C168 107(3)
B97 B93 C168 58.0(19)
B94 B93 B92 109(3)
B97 B93 B92 107(3)
C168 B93 B92 58(2)
B94 B93 B91 61.2(19)
B97 B93 B91 110(3)
C168 B93 B91 106(3)
B92 B93 B91 60.1(19)
B94 B93 H93A 120.1
B97 B93 H93A 121.0
C168 B93 H93A 124.2
B92 B93 H93A 122.1
B91 B93 H93A 121.1
B98 B94 B93 107(2)
B98 B94 B95 62.2(16)
B93 B94 B95 111(3)
B98 B94 B97 58.5(16)
B93 B94 B97 58.1(17)
B95 B94 B97 109(2)
B98 B94 B91 109(2)
B93 B94 B91 61.3(18)
B95 B94 B91 61.3(17)
B97 B94 B91 107(2)
B98 B94 H94A 122.0
B93 B94 H94A 121.6
B95 B94 H94A 118.8
B97 B94 H94A 123.2
B91 B94 H94A 121.2
B94 B95 B98 58.4(15)
B94 B95 B96 106(2)
B98 B95 B96 103(2)
B94 B95 B91 61.5(17)
B98 B95 B91 106(2)
B96 B95 B91 58.5(17)
B94 B95 B99 103(2)
B98 B95 B99 55.5(14)
B96 B95 B99 58.5(16)
B91 B95 B99 104(2)
B94 B95 H95A 122.8
B98 B95 H95A 124.8
B96 B95 H95A 123.8
B91 B95 H95A 121.9
B99 B95 H95A 125.7
B95 B96 C167 108(3)
B95 B96 B91 61.3(17)
C167 B96 B91 107(3)
B95 B96 B99 61.4(17)
C167 B96 B99 57.5(17)
B91 B96 B99 109(3)
B95 B96 B92 109(3)
C167 B96 B92 60(3)
B91 B96 B92 59.6(18)
B99 B96 B92 106(3)
B95 B96 H96A 120.3
C167 B96 H96A 123.1
B91 B96 H96A 121.1
B99 B96 H96A 122.3
B92 B96 H96A 122.2
B98 B97 C168 108(3)
B98 B97 B93 108(2)
C168 B97 B93 62.8(19)
B98 B97 B94 58.4(16)
C168 B97 B94 109(3)
B93 B97 B94 59.5(18)
B98 B97 Co10 65.3(16)
C168 B97 Co10 67(2)
B93 B97 Co10 123(3)
B94 B97 Co10 118(2)
B98 B97 H97A 123.8
C168 B97 H97A 120.7
B93 B97 H97A 118.0
B94 B97 H97A 121.2
Co10 B97 H97A 109.5
B94 B98 B97 63.1(16)
B94 B98 B99 109(2)
B97 B98 B99 107(2)
B94 B98 B95 59.4(15)
B97 B98 B95 111(2)
B99 B98 B95 63.2(15)
B94 B98 Co10 120.9(18)
B97 B98 Co10 63.6(16)
B99 B98 Co10 65.1(13)
B95 B98 Co10 122.7(17)
B94 B98 H98A 118.4
B97 B98 H98A 122.3
B99 B98 H98A 122.2
B95 B98 H98A 117.0
Co10 B98 H98A 110.4
C167 B99 B98 108(3)
C167 B99 B96 60.9(18)
B98 B99 B96 109(2)
C167 B99 B95 109(2)
B98 B99 B95 61.3(14)
B96 B99 B95 60.1(16)
C167 B99 Co10 66(2)
B98 B99 Co10 65.5(14)
B96 B99 Co10 121(2)
B95 B99 Co10 121.3(18)
C167 B99 H99A 122.2
B98 B99 H99A 122.3
B96 B99 H99A 119.1
B95 B99 H99A 118.5
Co10 B99 H99A 109.5
B101 B100 B102 62(2)
B101 B100 B104 87(3)
B102 B100 B104 102(3)
B101 B100 B103 107(3)
B102 B100 B103 64(2)
B104 B100 B103 61.4(18)
B101 B100 B105 33(3)
B102 B100 B105 88(4)
B104 B100 B105 60(2)
B103 B100 B105 106(3)
B101 B100 H10J 133.3
B102 B100 H10J 125.1
B104 B100 H10J 127.2
B103 B100 H10J 116.6
B105 B100 H10J 134.0
B105 B101 B100 76(3)
B105 B101 C170 75(3)
B100 B101 C170 138(4)
B105 B101 C169 111(5)
B100 B101 C169 109(3)
C170 B101 C169 55(2)
B105 B101 B102 121(5)
B100 B101 B102 59.6(19)
C170 B101 B102 113(3)
C169 B101 B102 58.2(19)
B105 B101 H10H 107.1
B100 B101 H10H 108.5
C170 B101 H10H 109.3
C169 B101 H10H 131.4
B102 B101 H10H 122.0
C169 B102 B100 108(3)
C169 B102 B108 64(2)
B100 B102 B108 111(3)
C169 B102 B101 58(2)
B100 B102 B101 59(2)
B108 B102 B101 108(3)
C169 B102 B103 106(3)
B100 B102 B103 58.7(19)
B108 B102 B103 59(2)
B101 B102 B103 101(3)
C169 B102 H10I 121.2
B100 B102 H10I 120.8
B108 B102 H10I 118.9
B101 B102 H10I 125.0
B103 B102 H10I 125.9
B107 B103 B100 111(2)
B107 B103 B108 59.9(19)
B100 B103 B108 108(3)
B107 B103 B104 59.4(17)
B100 B103 B104 58.8(18)
B108 B103 B104 102(3)
B107 B103 B102 103(3)
B100 B103 B102 57.1(18)
B108 B103 B102 57.4(18)
B104 B103 B102 96(3)
B107 B103 H10E 120.8
B100 B103 H10E 120.1
B108 B103 H10E 123.0
B104 B103 H10E 128.2
B102 B103 H10E 128.6
B105 B104 B100 61(2)
B105 B104 B107 111(3)
B100 B104 B107 111(3)
B105 B104 B106 59(2)
B100 B104 B106 107(3)
B107 B104 B106 62.2(19)
B105 B104 B103 105(3)
B100 B104 B103 59.8(18)
B107 B104 B103 58.0(17)
B106 B104 B103 103(3)
B105 B104 H10F 122.0
B100 B104 H10F 120.4
B107 B104 H10F 118.9
B106 B104 H10F 123.9
B103 B104 H10F 125.4
B101 B105 C170 71(4)
B101 B105 B104 117(6)
C170 B105 B104 116(4)
B101 B105 B106 107(6)
C170 B105 B106 57(2)
B104 B105 B106 61(2)
B101 B105 B100 70(4)
C170 B105 B100 130(6)
B104 B105 B100 59.3(19)
B106 B105 B100 108(4)
B101 B105 H10G 114.6
C170 B105 H10G 110.2
B104 B105 H10G 119.0
B106 B105 H10G 129.0
B100 B105 H10G 113.4
C170 B106 B105 61(2)
C170 B106 B104 120(3)
B105 B106 B104 61(2)
C170 B106 B107 135(5)
B105 B106 B107 110(3)
B104 B106 B107 58.3(17)
C170 B106 Co10 83(4)
B105 B106 Co10 125(5)
B104 B106 Co10 120(3)
B107 B106 Co10 67(2)
C170 B106 H10B 102.3
B105 B106 H10B 123.3
B104 B106 H10B 121.1
B107 B106 H10B 116.5
Co10 B106 H10B 102.5
B104 B107 B103 62.6(18)
B104 B107 B108 106(3)
B103 B107 B108 62.2(19)
B104 B107 B106 59.5(19)
B103 B107 B106 104(3)
B108 B107 B106 92(4)
B104 B107 Co10 115(2)
B103 B107 Co10 114(2)
B108 B107 Co10 56(2)
B106 B107 Co10 60(3)
B104 B107 H10D 118.3
B103 B107 H10D 118.1
B108 B107 H10D 129.7
B106 B107 H10D 130.3
Co10 B107 H10D 117.2
C169 B108 Co10 62(3)
C169 B108 B102 56(2)
Co10 B108 B102 117(3)
C169 B108 B107 99(4)
Co10 B108 B107 72(3)
B102 B108 B107 106(3)
C169 B108 B103 104(3)
Co10 B108 B103 125(3)
B102 B108 B103 63(2)
B107 B108 B103 57.9(18)
C169 B108 H10C 130.3
Co10 B108 H10C 107.7
B102 B108 H10C 120.5
B107 B108 H10C 124.7
B103 B108 H10C 118.4
B114 B109 B111 108(2)
B114 B109 B112 108(2)
B111 B109 B112 58(2)
B114 B109 B110 61.3(16)
B111 B109 B110 61.1(18)
B112 B109 B110 109(2)
B114 B109 B113 57.2(18)
B111 B109 B113 107(2)
B112 B109 B113 62(2)
B110 B109 B113 108(2)
B114 B109 H10A 122.2
B111 B109 H10A 122.4
B112 B109 H10A 121.3
B110 B109 H10A 120.5
B113 B109 H10A 122.4
B116 B110 B109 109(2)
B116 B110 B114 109(2)
B109 B110 B114 59.4(16)
B116 B110 B111 60.3(18)
B109 B110 B111 58.5(17)
B114 B110 B111 105(2)
B116 B110 B115 60.2(16)
B109 B110 B115 111(2)
B114 B110 B115 62.4(16)
B111 B110 B115 107(2)
B116 B110 H11A 120.6
B109 B110 H11A 120.9
B114 B110 H11A 122.2
B111 B110 H11A 124.2
B115 B110 H11A 119.9
B117 B111 B112 64(2)
B117 B111 B109 113(3)
B112 B111 B109 61(2)
B117 B111 B116 64.7(19)
B112 B111 B116 115(3)
B109 B111 B116 110(2)
B117 B111 B110 112(3)
B112 B111 B110 111(3)
B109 B111 B110 60.5(18)
B116 B111 B110 58.5(17)
B117 B111 H11C 116.9
B112 B111 H11C 117.9
B109 B111 H11C 120.7
B116 B111 H11C 119.2
B110 B111 H11C 121.8
C172 B112 B111 100(3)
C172 B112 B117 59.1(19)
B111 B112 B117 58(2)
C172 B112 B109 101(3)
B111 B112 B109 61(2)
B117 B112 B109 108(3)
C172 B112 B113 55(2)
B111 B112 B113 109(3)
B117 B112 B113 108(3)
B109 B112 B113 62(2)
C172 B112 H11E 128.8
B111 B112 H11E 123.7
B117 B112 H11E 121.0
B109 B112 H11E 122.2
B113 B112 H11E 120.7
C172 B113 C171 51.5(19)
C172 B113 B114 100(3)
C171 B113 B114 59(2)
C172 B113 B112 60(2)
C171 B113 B112 100(3)
B114 B113 B112 104(3)
C172 B113 B109 100(3)
C171 B113 B109 101(3)
B114 B113 B109 59.3(19)
B112 B113 B109 56(2)
C172 B113 H113 127.6
C171 B113 H113 127.6
B114 B113 H113 123.3
B112 B113 H113 124.1
B109 B113 H113 126.0
C171 B114 B113 57(2)
C171 B114 B109 103(2)
B113 B114 B109 63(2)
C171 B114 B110 102(2)
B113 B114 B110 111(2)
B109 B114 B110 59.3(16)
C171 B114 B115 59.6(16)
B113 B114 B115 111(2)
B109 B114 B115 108(2)
B110 B114 B115 59.2(15)
C171 B114 H114 127.3
B113 B114 H114 118.3
B109 B114 H114 122.3
B110 B114 H114 123.1
B115 B114 H114 120.4
C171 B115 B116 100(2)
C171 B115 B110 97(2)
B116 B115 B110 57.4(15)
C171 B115 B114 53.7(15)
B116 B115 B114 103.9(19)
B110 B115 B114 58.4(15)
C171 B115 Co5 64.5(13)
B116 B115 Co5 65.2(13)
B110 B115 Co5 114.8(17)
B114 B115 Co5 114.2(17)
C171 B115 H115 129.7
B116 B115 H115 124.9
B110 B115 H115 124.2
B114 B115 H115 122.9
Co5 B115 H115 112.3
B110 B116 B115 62.4(16)
B110 B116 B111 61.2(18)
B115 B116 B111 110(2)
B110 B116 B117 106(2)
B115 B116 B117 109(2)
B111 B116 B117 55.3(17)
B110 B116 Co5 117.8(18)
B115 B116 Co5 63.8(13)
B111 B116 Co5 113.9(19)
B117 B116 Co5 65.5(12)
B110 B116 H116 118.9
B115 B116 H116 120.1
B111 B116 H116 122.0
B117 B116 H116 123.9
Co5 B116 H116 113.5
B111 B117 B112 58(2)
B111 B117 C172 101(2)
B112 B117 C172 60.6(19)
B111 B117 B116 60.0(18)
B112 B117 B116 107(2)
C172 B117 B116 99.3(19)
B111 B117 Co5 116(2)
B112 B117 Co5 118(2)
C172 B117 Co5 61.8(12)
B116 B117 Co5 62.7(12)
B111 B117 H11B 122.5
B112 B117 H11B 118.7
C172 B117 H11B 128.1
B116 B117 H11B 125.2
Co5 B117 H11B 113.2
B120 B118 B122 109(3)
B120 B118 B119 61(2)
B122 B118 B119 109(3)
B120 B118 B121 61(2)
B122 B118 B121 60.1(18)
B119 B118 B121 111(3)
B120 B118 B123 106(3)
B122 B118 B123 60.6(19)
B119 B118 B123 58(2)
B121 B118 B123 108(3)
B120 B118 H118 121.8
B122 B118 H118 121.1
B119 B118 H118 121.0
B121 B118 H118 120.4
B123 B118 H118 123.4
B123 B119 C174 55.0(19)
B123 B119 B118 62(2)
C174 B119 B118 102(2)
B123 B119 B120 106(3)
C174 B119 B120 102(3)
B118 B119 B120 57(2)
B123 B119 C173 100(2)
C174 B119 C173 54.8(16)
B118 B119 C173 102(2)
B120 B119 C173 60(2)
B123 B119 H11D 124.1
C174 B119 H11D 127.1
B118 B119 H11D 124.2
B120 B119 H11D 123.2
C173 B119 H11D 126.4
B118 B120 B124 111(3)
B118 B120 B121 62(2)
B124 B120 B121 59.6(18)
B118 B120 B119 63(2)
B124 B120 B119 112(3)
B121 B120 B119 112(3)
B118 B120 C173 107(3)
B124 B120 C173 58.2(17)
B121 B120 C173 104(3)
B119 B120 C173 61(2)
B118 B120 H12A 119.9
B124 B120 H12A 120.5
B121 B120 H12A 121.7
B119 B120 H12A 117.7
C173 B120 H12A 125.1
B124 B121 B120 59.9(18)
B124 B121 B118 107(2)
B120 B121 B118 57(2)
B124 B121 B122 109(2)
B120 B121 B122 105(2)
B118 B121 B122 60.0(18)
B124 B121 B125 63.3(16)
B120 B121 B125 109(2)
B118 B121 B125 108(2)
B122 B121 B125 59.3(16)
B124 B121 H121 120.3
B120 B121 H121 123.8
B118 B121 H121 123.3
B122 B121 H121 122.6
B125 B121 H121 120.0
B126 B122 B118 109(2)
B126 B122 B125 58.5(16)
B118 B122 B125 109(2)
B126 B122 B121 107(2)
B118 B122 B121 60.0(18)
B125 B122 B121 60.5(16)
B126 B122 B123 61.1(18)
B118 B122 B123 60.5(19)
B125 B122 B123 108(2)
B121 B122 B123 108(2)
B126 B122 H122 121.8
B118 B122 H122 120.6
B125 B122 H122 121.9
B121 B122 H122 122.1
B123 B122 H122 121.4
C174 B123 B119 62(2)
C174 B123 B126 60.5(18)
B119 B123 B126 112(3)
C174 B123 B122 105(2)
B119 B123 B122 109(3)
B126 B123 B122 57.1(18)
C174 B123 B118 106(2)
B119 B123 B118 60(2)
B126 B123 B118 105(2)
B122 B123 B118 58.9(19)
C174 B123 H123 122.3
B119 B123 H123 118.4
B126 B123 H123 122.1
B122 B123 H123 123.6
B118 B123 H123 123.7
C173 B124 B120 61.0(18)
C173 B124 B121 107(2)
B120 B124 B121 60.6(18)
C173 B124 B125 102.1(18)
B120 B124 B125 106(2)
B121 B124 B125 59.2(15)
C173 B124 Co5 61.0(12)
B120 B124 Co5 116.5(19)
B121 B124 Co5 117.1(17)
B125 B124 Co5 64.1(11)
C173 B124 H124 125.3
B120 B124 H124 119.4
B121 B124 H124 119.7
B125 B124 H124 125.1
Co5 B124 H124 113.6
B126 B125 B122 59.6(16)
B126 B125 B121 108(2)
B122 B125 B121 60.2(16)
B126 B125 B124 107.1(19)
B122 B125 B124 105.2(18)
B121 B125 B124 57.5(15)
B126 B125 Co5 66.0(13)
B122 B125 Co5 117.4(17)
B121 B125 Co5 115.4(17)
B124 B125 Co5 63.7(11)
B126 B125 H125 121.6
B122 B125 H125 120.7
B121 B125 H125 121.3
B124 B125 H125 124.6
Co5 B125 H125 112.6
C174 B126 B122 104(2)
C174 B126 B125 108(2)
B122 B126 B125 61.9(17)
C174 B126 B123 54.4(17)
B122 B126 B123 61.8(19)
B125 B126 B123 111(2)
C174 B126 Co5 65.0(13)
B122 B126 Co5 119.6(19)
B125 B126 Co5 66.3(13)
B123 B126 Co5 115(2)
C174 B126 H12B 126.1
B122 B126 H12B 119.4
B125 B126 H12B 119.3
B123 B126 H12B 121.2
Co5 B126 H12B 111.6
B129 B127 B128 61.1(19)
B129 B127 B130 61.8(17)
B128 B127 B130 108(2)
B129 B127 B132 106(2)
B128 B127 B132 56.8(17)
B130 B127 B132 105(2)
B129 B127 B131 108(2)
B128 B127 B131 104(2)
B130 B127 B131 58.6(16)
B132 B127 B131 58.4(16)
B129 B127 H127 120.3
B128 B127 H127 123.1
B130 B127 H127 121.9
B132 B127 H127 124.6
B131 B127 H127 123.4
B132 B128 C176 106(2)
B132 B128 B135 61.7(19)
C176 B128 B135 61.0(17)
B132 B128 B127 62.4(18)
C176 B128 B127 104(2)
B135 B128 B127 113(2)
B132 B128 B129 108(2)
C176 B128 B129 59.2(18)
B135 B128 B129 112(2)
B127 B128 B129 57.4(18)
B132 B128 H128 121.5
C176 B128 H128 124.7
B135 B128 H128 117.2
B127 B128 H128 121.6
B129 B128 H128 121.8
C175 B129 C176 54.9(15)
C175 B129 B127 106(2)
C176 B129 B127 107(2)
C175 B129 B130 58.0(15)
C176 B129 B130 103(2)
B127 B129 B130 62.1(17)
C175 B129 B128 102(2)
C176 B129 B128 58.1(18)
B127 B129 B128 61.5(19)
B130 B129 B128 108(2)
C175 B129 H129 125.9
C176 B129 H129 125.6
B127 B129 H129 120.1
B130 B129 H129 122.1
B128 B129 H129 122.6
C175 B130 B131 104.4(19)
C175 B130 B129 58.4(15)
B131 B130 B129 106(2)
C175 B130 B127 102.0(19)
B131 B130 B127 61.5(16)
B129 B130 B127 56.0(16)
C175 B130 B133 59.9(14)
B131 B130 B133 59.3(15)
B129 B130 B133 108.0(19)
B127 B130 B133 108.1(19)
C175 B130 H130 125.1
B131 B130 H130 122.5
B129 B130 H130 123.4
B127 B130 H130 123.8
B133 B130 H130 120.7
B130 B131 B134 108(2)
B130 B131 B132 107(2)
B134 B131 B132 59.2(17)
B130 B131 B133 61.6(15)
B134 B131 B133 58.8(16)
B132 B131 B133 106(2)
B130 B131 B127 60.0(16)
B134 B131 B127 108(2)
B132 B131 B127 59.8(16)
B133 B131 B127 109(2)
B130 B131 H13D 121.0
B134 B131 H13D 122.1
B132 B131 H13D 123.2
B133 B131 H13D 122.0
B127 B131 H13D 121.3
B128 B132 B134 110(2)
B128 B132 B135 60.3(18)
B134 B132 B135 62.6(17)
B128 B132 B131 110(2)
B134 B132 B131 60.0(17)
B135 B132 B131 111(2)
B128 B132 B127 60.7(18)
B134 B132 B127 110(2)
B135 B132 B127 111(2)
B131 B132 B127 61.9(17)
B128 B132 H13E 121.0
B134 B132 H13E 120.3
B135 B132 H13E 119.5
B131 B132 H13E 120.0
B127 B132 H13E 120.1
B134 B133 C175 104.1(18)
B134 B133 B131 59.7(16)
C175 B133 B131 101.7(19)
B134 B133 B130 107.2(19)
C175 B133 B130 56.7(14)
B131 B133 B130 59.1(15)
B134 B133 Co3 67.0(13)
C175 B133 Co3 63.9(11)
B131 B133 Co3 118.8(17)
B130 B133 Co3 116.6(16)
B134 B133 H133 122.3
C175 B133 H133 127.4
B131 B133 H133 121.7
B130 B133 H133 121.3
Co3 B133 H133 110.8
B133 B134 B132 109(2)
B133 B134 B131 61.5(16)
B132 B134 B131 60.9(17)
B133 B134 B135 109(2)
B132 B134 B135 59.3(16)
B131 B134 B135 110(2)
B133 B134 Co3 63.9(13)
B132 B134 Co3 115.5(18)
B131 B134 Co3 117.6(18)
B135 B134 Co3 64.1(13)
B133 B134 H13C 121.0
B132 B134 H13C 120.5
B131 B134 H13C 118.6
B135 B134 H13C 121.8
Co3 B134 H13C 113.8
C176 B135 B128 58.0(17)
C176 B135 B132 101(2)
B128 B135 B132 58.0(18)
C176 B135 B134 101(2)
B128 B135 B134 105(2)
B132 B135 B134 58.2(16)
C176 B135 Co3 62.7(13)
B128 B135 Co3 116(2)
B132 B135 Co3 115.2(19)
B134 B135 Co3 64.8(13)
C176 B135 H13B 127.5
B128 B135 H13B 121.4
B132 B135 H13B 123.3
B134 B135 H13B 124.7
Co3 B135 H13B 112.9
B141 B136 B137 58.3(17)
B141 B136 B139 108(2)
B137 B136 B139 110(2)
B141 B136 B140 59.4(17)
B137 B136 B140 107(2)
B139 B136 B140 60.0(16)
B141 B136 B138 107(2)
B137 B136 B138 61.2(17)
B139 B136 B138 61.0(16)
B140 B136 B138 108(2)
B141 B136 H136 123.0
B137 B136 H136 121.4
B139 B136 H136 120.4
B140 B136 H136 122.4
B138 B136 H136 121.4
B141 B137 B142 61.9(16)
B141 B137 B136 60.2(17)
B142 B137 B136 107(2)
B141 B137 B138 107(2)
B142 B137 B138 103(2)
B136 B137 B138 59.8(17)
B141 B137 C177 110(2)
B142 B137 C177 58.4(15)
B136 B137 C177 107(2)
B138 B137 C177 57.4(16)
B141 B137 H137 119.8
B142 B137 H137 123.7
B136 B137 H137 121.7
B138 B137 H137 124.7
C177 B137 H137 122.1
C178 B138 C177 64.3(18)
C178 B138 B139 59.4(17)
C177 B138 B139 111(2)
C178 B138 B136 109(2)
C177 B138 B136 111(2)
B139 B138 B136 59.1(16)
C178 B138 B137 112(2)
C177 B138 B137 62.2(17)
B139 B138 B137 107(2)
B136 B138 B137 59.0(16)
C178 B138 H138 119.3
C177 B138 H138 117.9
B139 B138 H138 122.7
B136 B138 H138 122.2
B137 B138 H138 121.2
C178 B139 B140 110(2)
C178 B139 B138 55.3(16)
B140 B139 B138 107(2)
C178 B139 B136 106(2)
B140 B139 B136 59.7(16)
B138 B139 B136 59.9(16)
C178 B139 B144 63.6(16)
B140 B139 B144 62.6(16)
B138 B139 B144 107.8(19)
B136 B139 B144 111(2)
C178 B139 H139 122.3
B140 B139 H139 120.6
B138 B139 H139 124.5
B136 B139 H139 121.7
B144 B139 H139 118.4
B143 B140 B139 104(2)
B143 B140 B141 59.3(15)
B139 B140 B141 108(2)
B143 B140 B136 104(2)
B139 B140 B136 60.2(16)
B141 B140 B136 59.9(17)
B143 B140 B144 59.1(15)
B139 B140 B144 60.8(15)
B141 B140 B144 110(2)
B136 B140 B144 110(2)
B143 B140 H140 125.2
B139 B140 H140 122.4
B141 B140 H140 120.6
B136 B140 H140 122.2
B144 B140 H140 119.7
B137 B141 B143 105(2)
B137 B141 B136 61.5(17)
B143 B141 B136 105(2)
B137 B141 B142 58.9(15)
B143 B141 B142 56.3(14)
B136 B141 B142 106(2)
B137 B141 B140 111(2)
B143 B141 B140 59.7(15)
B136 B141 B140 60.7(17)
B142 B141 B140 106(2)
B137 B141 H141 121.0
B143 B141 H141 124.8
B136 B141 H141 122.1
B142 B141 H141 124.6
B140 B141 H141 120.5
B143 B142 B137 108.5(19)
B143 B142 C177 111.1(19)
B137 B142 C177 64.7(16)
B143 B142 B141 60.3(14)
B137 B142 B141 59.3(15)
C177 B142 B141 113(2)
B143 B142 Co3 66.8(12)
B137 B142 Co3 125.6(17)
C177 B142 Co3 67.5(13)
B141 B142 Co3 122.9(16)
B143 B142 H142 122.7
B137 B142 H142 117.5
C177 B142 H142 118.2
B141 B142 H142 118.6
Co3 B142 H142 106.9
B142 B143 B140 112.5(18)
B142 B143 B141 63.3(15)
B140 B143 B141 60.9(15)
B142 B143 B144 114.5(18)
B140 B143 B144 65.0(15)
B141 B143 B144 116.7(18)
B142 B143 Co3 66.0(11)
B140 B143 Co3 125.5(16)
B141 B143 Co3 124.8(15)
B144 B143 Co3 67.6(12)
B142 B143 H143 119.9
B140 B143 H143 116.5
B141 B143 H143 115.6
B144 B143 H143 116.4
Co3 B143 H143 107.5
B143 B144 B139 98.6(17)
B143 B144 B140 55.9(14)
B139 B144 B140 56.6(15)
B143 B144 C178 99.3(18)
B139 B144 C178 54.7(14)
B140 B144 C178 99.0(19)
B143 B144 Co3 62.2(11)
B139 B144 Co3 114.5(16)
B140 B144 Co3 112.9(16)
C178 B144 Co3 67.0(13)
B143 B144 H144 128.6
B139 B144 H144 124.7
B140 B144 H144 124.8
C178 B144 H144 126.9
Co3 B144 H144 112.5
C179 C203 H20B 120.5
C179 C203 H20C 121.0
H20B C203 H20C 96.1
C179 C203 H20D 120.6
H20B C203 H20D 96.4
H20C C203 H20D 96.3

loop_
_geom_bond_atom_site_label_1
_geom_bond_atom_site_label_2
_geom_bond_distance
_geom_bond_site_symmetry_2
Sm1 O4 2.410(17) .
Sm1 O1 2.419(14) .
Sm1 O5 2.412(15) .
Sm1 O2 2.419(16) .
Sm1 O6 2.437(14) .
Sm1 O3 2.515(16) .
Sm1 N3 2.567(16) .
Sm1 N2 2.611(17) .
Sm2 O11 2.39(6) .
Sm2 O7 2.42(3) .
Sm2 O10 2.42(2) .
Sm2 O13 2.46(2) .
Sm2 O12 2.48(2) .
Sm2 O9 2.47(3) .
Sm2 N9 2.61(2) .
Sm2 O8 2.58(4) .
Co1 B25 2.01(4) .
Co1 B27 2.01(3) .
Co1 C151 2.07(3) .
Co1 C153 2.06(3) .
Co1 C154 2.06(2) .
Co1 B26 2.08(4) .
Co1 B34 2.10(3) .
Co1 C152 2.09(3) .
Co1 B36 2.13(3) .
Co1 B35 2.13(3) .
Co3 B142 2.02(2) .
Co3 C176 2.03(2) .
Co3 B143 2.03(2) .
Co3 C175 2.06(2) .
Co3 C177 2.09(3) .
Co3 B133 2.08(3) .
Co3 B135 2.12(3) .
Co3 B144 2.12(3) .
Co3 B134 2.13(3) .
Co3 C178 2.21(3) .
Co4 B90 2.03(2) .
Co4 B80 2.05(2) .
Co4 C164 2.09(4) .
Co4 B89 2.05(2) .
Co4 B88 2.07(3) .
Co4 B79 2.07(3) .
Co4 C166 2.08(3) .
Co4 B81 2.10(2) .
Co4 C165 2.09(3) .
Co4 C163 2.15(3) .
Co5 C173 1.96(3) .
Co5 C171 2.08(3) .
Co5 C172 2.04(3) .
Co5 C174 2.08(3) .
Co5 B116 2.11(3) .
Co5 B126 2.10(3) .
Co5 B125 2.10(3) .
Co5 B115 2.08(3) .
Co5 B124 2.10(3) .
Co5 B117 2.16(3) .
Co6 C158 2.04(2) .
Co6 C157 2.03(2) .
Co6 C155 2.07(2) .
Co6 C156 2.10(2) .
Co6 B45 2.11(3) .
Co6 B53 2.07(3) .
Co6 B43 2.12(3) .
Co6 B54 2.08(3) .
Co6 B44 2.12(3) .
Co6 B52 2.15(3) .
Co8 C159 1.99(2) .
Co8 C161 2.04(3) .
Co8 B62 2.06(3) .
Co8 B61 2.06(3) .
Co8 B72 2.05(3) .
Co8 C162 2.06(3) .
Co8 C160 2.13(4) .
Co8 B63 2.12(3) .
Co8 B70 2.11(3) .
Co8 B71 2.15(3) .
Co9 B9 1.99(4) .
Co9 C147 1.99(3) .
Co9 B7 2.01(3) .
Co9 C150 2.08(4) .
Co9 B8 2.08(4) .
Co9 C149 2.10(4) .
Co9 B16 2.10(3) .
Co9 B18 2.11(4) .
Co9 C148 2.18(5) .
Co9 B17 2.30(5) .
Co10 B108 1.84(7) .
Co10 C169 1.89(5) .
Co10 B97 1.98(4) .
Co10 C168 2.03(5) .
Co10 B99 2.00(3) .
Co10 B98 2.01(3) .
Co10 C167 2.02(5) .
Co10 B107 2.11(4) .
Co10 B106 1.99(7) .
Co10 C170 2.45(9) .
O3 C141 1.62(2) .
O8 C179 1.30(4) .
O14 C198 1.36(3) .
O14 H14 0.8400 .
O16 O19 1.87(8) 1_655
O19 O16 1.87(8) 1_455
N1 C1 1.25(3) .
N1 C5 1.37(3) .
N2 C6 1.33(3) .
N2 C10 1.36(3) .
N3 C11 1.22(3) .
N3 C15 1.38(3) .
N4 C16 1.30(3) .
N4 C20 1.44(4) .
N5 C25 1.28(3) .
N5 C21 1.35(3) .
N6 C26 1.28(5) .
N6 C30 1.38(5) .
N7 C31 1.31(3) .
N7 C35 1.28(3) .
N7 H8 0.8800 .
N8 C36 1.20(4) .
N8 C40 1.30(4) .
N9 C45 1.36(4) .
N9 C41 1.32(4) .
N10 C46 1.25(4) .
N10 C50 1.34(5) .
N10 H175 0.8800 .
N11 C55 1.26(5) .
N11 C51 1.28(4) .
N12 C60 1.31(4) .
N12 C56 1.31(3) .
N13 C65 1.25(3) .
N13 C61 1.23(4) .
N14 C70 1.29(4) .
N14 C66 1.31(4) .
N15 C71 1.32(3) .
N15 C75 1.34(3) .
N16 C80 1.31(3) .
N16 C76 1.34(3) .
N17 C85 1.30(3) .
N17 C81 1.37(3) .
N18 C86 1.28(3) .
N18 C90 1.39(3) .
N19 C95 1.28(3) .
N19 C91 1.39(3) .
N20 C100 1.30(3) .
N20 C96 1.34(3) .
N21 C101 1.31(3) .
N21 C105 1.34(3) .
N22 C106 1.34(3) .
N22 C110 1.31(3) .
N23 C115 1.31(4) .
N23 C111 1.42(3) .
N24 C116 1.32(3) .
N24 C120 1.36(3) .
N25 C121 1.34(5) .
N25 C125 1.37(5) .
N26 C126 1.27(4) .
N26 C130 1.31(4) .
N27 C131 1.27(3) .
N27 C135 1.33(4) .
N28 C136 1.33(4) .
N28 C140 1.38(4) .
C1 C2 1.39(4) .
C1 H176 0.9500 .
C2 C3 1.40(3) .
C2 H28 0.9500 .
C3 C4 1.40(3) .
C3 C8 1.45(3) .
C179 C203 1.56(2) .
C179 H17A 0.9900 .
C179 H17B 0.9900 .
C4 C5 1.46(4) .
C4 H23 0.9500 .
C5 H33 0.9500 .
C6 C7 1.37(3) .
C6 H6 0.9500 .
C7 C8 1.36(3) .
C7 H7 0.9500 .
C8 C9 1.45(3) .
C9 C10 1.34(3) .
C9 H177 0.9500 .
C10 H10 0.9500 .
C11 C12 1.36(3) .
C11 H11 0.9500 .
C12 C13 1.40(3) .
C12 H12 0.9500 .
C13 C14 1.41(3) .
C13 C18 1.48(3) .
C14 C15 1.30(3) .
C14 H196 0.9500 .
C15 H178 0.9500 .
C16 C17 1.46(4) .
C16 H166 0.9500 .
C17 C18 1.38(4) .
C17 H17 0.9500 .
C18 C19 1.38(3) .
C19 C20 1.38(4) .
C19 H19 0.9500 .
C20 H20 0.9500 .
C21 C22 1.33(3) .
C21 H21 0.9500 .
C22 C23 1.39(4) .
C22 H22 0.9500 .
C23 C24 1.38(4) .
C23 C28 1.47(4) .
C24 C25 1.39(4) .
C24 H24 0.9500 .
C25 H191 0.9500 .
C26 C27 1.43(5) .
C26 H26 0.9500 .
C27 C28 1.44(4) .
C27 H27 0.9500 .
C28 C29 1.42(4) .
C29 C30 1.44(6) .
C29 H190 0.9500 .
C30 H30 0.9500 .
C31 C32 1.39(3) .
C31 H189 0.9500 .
C32 C33 1.37(3) .
C32 H188 0.9500 .
C33 C34 1.38(3) .
C33 C38 1.46(3) .
C34 C35 1.37(4) .
C34 H34 0.9500 .
C35 H35 0.9500 .
C36 C37 1.38(5) .
C36 H192 0.9500 .
C37 C38 1.44(4) .
C37 H187 0.9500 .
C38 C39 1.33(3) .
C39 C40 1.42(4) .
C39 H39 0.9500 .
C40 H184 0.9500 .
C41 C42 1.41(4) .
C41 H182 0.9500 .
C42 C43 1.43(4) .
C42 H180 0.9500 .
C43 C44 1.39(4) .
C43 C48 1.42(4) .
C44 C45 1.37(4) .
C44 H44 0.9500 .
C45 H179 0.9500 .
C46 C47 1.39(4) .
C46 H46 0.9500 .
C47 C48 1.42(4) .
C47 H47 0.9500 .
C48 C49 1.27(4) .
C49 C50 1.48(5) .
C49 H186 0.9500 .
C50 H183 0.9500 .
C51 C52 1.37(5) .
C51 H185 0.9500 .
C52 C53 1.35(4) .
C52 H181 0.9500 .
C53 C54 1.44(5) .
C53 C58 1.50(3) .
C54 C55 1.30(6) .
C54 H54 0.9500 .
C55 H168 0.9500 .
C56 C57 1.33(4) .
C56 H169 0.9500 .
C57 C58 1.38(4) .
C57 H171 0.9500 .
C58 C59 1.42(4) .
C59 C60 1.43(5) .
C59 H170 0.9500 .
C60 H60 0.9500 .
C61 C62 1.44(4) .
C61 H163 0.9500 .
C62 C63 1.40(4) .
C62 H162 0.9500 .
C63 C64 1.37(3) .
C63 C68 1.53(4) .
C64 C65 1.46(4) .
C64 H64 0.9500 .
C65 H65 0.9500 .
C66 C67 1.35(5) .
C66 H165 0.9500 .
C67 C68 1.39(4) .
C67 H172 0.9500 .
C68 C69 1.36(4) .
C69 C70 1.40(4) .
C69 H164 0.9500 .
C70 H167 0.9500 .
C71 C72 1.40(3) .
C71 H71 0.9500 .
C72 C73 1.44(3) .
C72 H72 0.9500 .
C73 C74 1.42(3) .
C73 C78 1.47(3) .
C74 C75 1.35(3) .
C74 H74 0.9500 .
C75 H155 0.9500 .
C76 C77 1.42(4) .
C76 H76 0.9500 .
C77 C78 1.39(3) .
C77 H77 0.9500 .
C78 C79 1.34(3) .
C79 C80 1.36(3) .
C79 H79 0.9500 .
C80 H158 0.9500 .
C81 C82 1.42(3) .
C81 H81 0.9500 .
C82 C83 1.41(3) .
C82 H157 0.9500 .
C83 C84 1.43(3) .
C83 C88 1.48(3) .
C84 C85 1.40(3) .
C84 H154 0.9500 .
C85 H159 0.9500 .
C86 C87 1.40(3) .
C86 H86 0.9500 .
C87 C88 1.38(3) .
C87 H87 0.9500 .
C88 C89 1.43(3) .
C89 C90 1.37(3) .
C89 H156 0.9500 .
C90 H90 0.9500 .
C91 C92 1.37(4) .
C91 H91 0.9500 .
C92 C93 1.33(3) .
C92 H92 0.9500 .
C93 C94 1.40(3) .
C93 C98 1.54(3) .
C94 C95 1.35(3) .
C94 H94 0.9500 .
C95 H95 0.9500 .
C96 C97 1.35(3) .
C96 H96 0.9500 .
C97 C98 1.36(3) .
C97 H97 0.9500 .
C98 C99 1.38(3) .
C99 C100 1.40(3) .
C99 H99 0.9500 .
C100 H100 0.9500 .
C101 C102 1.41(3) .
C101 H101 0.9500 .
C102 C103 1.37(3) .
C102 H102 0.9500 .
C103 C104 1.42(3) .
C103 C108 1.55(3) .
C104 C105 1.34(3) .
C104 H104 0.9500 .
C105 H105 0.9500 .
C106 C107 1.35(3) .
C106 H106 0.9500 .
C107 C108 1.40(3) .
C107 H107 0.9500 .
C108 C109 1.34(3) .
C109 C110 1.39(3) .
C109 H109 0.9500 .
C110 H110 0.9500 .
C111 C112 1.30(4) .
C111 H111 0.9500 .
C112 C113 1.45(4) .
C112 H112 0.9500 .
C113 C114 1.44(4) .
C113 C118 1.45(4) .
C114 C115 1.33(4) .
C114 H108 0.9500 .
C115 H146 0.9500 .
C116 C117 1.39(4) .
C116 H145 0.9500 .
C117 C118 1.41(4) .
C117 H117 0.9500 .
C118 C119 1.38(3) .
C119 C120 1.39(4) .
C119 H119 0.9500 .
C120 H120 0.9500 .
C121 C122 1.45(5) .
C121 H152 0.9500 .
C122 C123 1.21(4) .
C122 H151 0.9500 .
C123 C124 1.25(4) .
C123 C128 1.76(4) .
C124 C125 1.44(5) .
C124 H193 0.9500 .
C125 H153 0.9500 .
C126 C127 1.47(5) .
C126 H126 0.9500 .
C127 C128 1.35(4) .
C127 H161 0.9500 .
C128 C129 1.36(4) .
C129 C130 1.40(5) .
C129 H73 0.9500 .
C130 H103 0.9500 .
C131 C132 1.43(4) .
C131 H131 0.9500 .
C132 C133 1.36(4) .
C132 H132 0.9500 .
C133 C134 1.42(3) .
C133 C138 1.42(4) .
C134 C135 1.43(4) .
C134 H134 0.9500 .
C135 H135 0.9500 .
C136 C137 1.40(4) .
C136 H98 0.9500 .
C137 C138 1.39(4) .
C137 H78 0.9500 .
C138 C139 1.44(4) .
C139 C140 1.28(4) .
C139 H93 0.9500 .
C140 H160 0.9500 .
C141 C142 1.64(2) .
C141 H14A 0.9900 .
C141 H14B 0.9900 .
C142 H14C 0.9800 .
C142 H14D 0.9800 .
C142 H14E 0.9800 .
C147 C148 1.64(6) .
C147 B7 1.61(4) .
C147 B3 1.65(6) .
C147 B2 1.74(5) .
C147 H147 1.1200 .
C148 B6 1.61(6) .
C148 B2 1.71(6) .
C148 B9 1.77(6) .
C148 H148 1.1200 .
C149 B16 1.54(5) .
C149 B14 1.55(6) .
C149 B15 1.67(6) .
C149 C150 1.75(6) .
C149 H197 1.1200 .
C150 B18 1.61(6) .
C150 B11 1.74(5) .
C150 B15 1.86(6) .
C150 H150 1.1200 .
C151 C152 1.60(4) .
C151 B24 1.65(4) .
C151 B23 1.72(4) .
C151 B27 1.77(4) .
C151 H15A 1.1200 .
C152 B23 1.68(4) .
C152 B22 1.72(4) .
C152 B25 1.76(5) .
C152 H15B 1.1200 .
C153 C154 1.61(4) .
C153 B34 1.75(4) .
C153 B31 1.75(4) .
C153 B30 1.76(4) .
C154 B36 1.62(4) .
C154 B30 1.74(4) .
C154 B29 1.75(4) .
C155 C156 1.62(3) .
C155 B43 1.71(3) .
C155 B38 1.73(4) .
C155 B39 1.74(3) .
C155 H15C 1.1200 .
C156 B45 1.72(3) .
C156 B40 1.74(4) .
C156 B39 1.73(3) .
C156 H15D 1.1200 .
C157 C158 1.60(3) .
C157 B49 1.77(3) .
C157 B50 1.77(3) .
C157 B54 1.77(3) .
C157 H15E 1.1200 .
C158 B52 1.68(3) .
C158 B51 1.72(3) .
C158 B50 1.78(3) .
C158 H15F 1.1200 .
C159 C160 1.64(5) .
C159 B61 1.68(3) .
C159 B60 1.71(4) .
C159 B56 1.75(3) .
C159 H15G 1.1200 .
C160 B60 1.78(5) .
C160 B63 1.87(5) .
C160 B59 1.87(6) .
C160 H16A 1.1200 .
C161 C162 1.60(4) .
C161 B70 1.62(4) .
C161 B67 1.75(5) .
C161 B66 1.76(4) .
C161 H16B 1.1200 .
C162 B68 1.70(4) .
C162 B67 1.73(5) .
C162 B72 1.77(4) .
C162 H16C 1.1200 .
C163 C164 1.77(4) .
C163 B77 1.77(4) .
C163 B78 1.80(4) .
C163 B79 1.86(4) .
C163 H16D 1.1200 .
C164 B81 1.70(4) .
C164 B76 1.76(5) .
C164 B77 1.78(4) .
C164 H16E 1.1200 .
C165 C166 1.72(4) .
C165 B83 1.76(4) .
C165 B87 1.80(5) .
C165 B90 1.80(3) .
C165 H16F 1.1200 .
C166 B83 1.78(4) .
C166 B84 1.79(4) .
C166 B88 1.81(4) .
C166 H16G 1.1200 .
C167 B99 1.69(4) .
C167 C168 1.65(4) .
C167 B96 1.75(4) .
C167 B92 1.80(8) .
C167 H16H 1.1200 .
C168 B97 1.70(4) .
C168 B93 1.78(4) .
C168 B92 1.74(4) .
C168 H16I 1.1200 .
C169 C170 1.58(5) .
C169 B102 1.71(4) .
C169 B101 1.71(4) .
C169 B108 1.84(5) .
C169 H16J 1.1200 .
C170 B106 1.67(5) .
C170 B105 1.73(5) .
C170 B101 1.69(5) .
C170 H13 1.1200 .
C171 C172 1.46(4) .
C171 B114 1.67(4) .
C171 B113 1.65(5) .
C171 B115 1.79(4) .
C171 H18 1.1200 .
C172 B113 1.71(5) .
C172 B112 1.80(5) .
C172 B117 1.77(4) .
C172 H17C 1.1200 .
C173 C174 1.62(4) .
C173 B124 1.71(4) .
C173 B120 1.76(5) .
C173 B119 1.78(4) .
C173 H173 1.1200 .
C174 B123 1.60(4) .
C174 B119 1.73(4) .
C174 B126 1.72(4) .
C175 C176 1.59(3) .
C175 B129 1.72(4) .
C175 B130 1.72(4) .
C175 B133 1.78(3) .
C176 B128 1.70(4) .
C176 B129 1.72(4) .
C176 B135 1.75(4) .
C177 B142 1.72(4) .
C177 B138 1.74(4) .
C177 C178 1.79(4) .
C177 B137 1.83(4) .
C178 B138 1.62(4) .
C178 B139 1.70(4) .
C178 B144 1.86(4) .
C198 C180 1.48(4) .
C198 H174 0.9900 .
C198 H199 0.9900 .
C180 H200 0.9800 .
C180 H18B 0.9800 .
C180 H18C 0.9800 .
B1 B5 1.78(6) .
B1 B2 1.64(6) .
B1 B6 1.81(6) .
B1 B4 1.77(6) .
B1 B3 1.80(7) .
B1 H1 1.1200 .
B2 B6 1.66(6) .
B2 B3 1.69(6) .
B2 H2 1.1200 .
B3 B4 1.88(7) .
B3 B7 1.74(6) .
B3 H3 1.1200 .
B4 B7 1.68(5) .
B4 B5 1.80(6) .
B4 B8 1.76(6) .
B4 H4 1.1200 .
B5 B6 1.66(6) .
B5 B8 1.74(6) .
B5 B9 1.80(6) .
B5 H5 1.1200 .
B6 B9 1.82(5) .
B6 H6A 1.1200 .
B7 B8 1.89(5) .
B7 H7A 1.1200 .
B8 B9 1.78(6) .
B8 H8A 1.1200 .
B9 H9 1.1200 .
B10 B14 1.79(6) .
B10 B12 1.80(5) .
B10 B11 1.79(5) .
B10 B15 1.82(5) .
B10 B13 1.77(6) .
B10 H149 1.1200 .
B11 B12 1.68(5) .
B11 B18 1.74(6) .
B11 B15 1.79(5) .
B11 H194 1.1200 .
B12 B17 1.73(6) .
B12 B18 1.87(6) .
B12 B13 1.87(6) .
B12 H195 1.1200 .
B13 B16 1.70(6) .
B13 B17 1.78(7) .
B13 B14 1.80(7) .
B13 H13A 1.1200 .
B14 B16 1.69(6) .
B14 B15 1.72(6) .
B14 H201 1.1200 .
B15 H15 1.1200 .
B16 B17 1.82(6) .
B16 H16 1.1200 .
B17 B18 2.01(7) .
B17 H202 1.1200 .
B18 H18A 1.1200 .
B19 B24 1.76(4) .
B19 B23 1.78(4) .
B19 B20 1.81(5) .
B19 B22 1.85(4) .
B19 B21 1.85(5) .
B19 H19A 1.1200 .
B20 B24 1.78(5) .
B20 B21 1.83(5) .
B20 B26 1.82(5) .
B20 B27 1.88(5) .
B20 H20A 1.1200 .
B21 B25 1.82(5) .
B21 B22 1.78(4) .
B21 B26 1.82(5) .
B21 H21A 1.1200 .
B22 B23 1.82(4) .
B22 B25 1.86(4) .
B22 H22A 1.1200 .
B23 B24 1.80(4) .
B23 H23A 1.1200 .
B24 B27 1.96(4) .
B24 H24A 1.1200 .
B25 B26 1.76(5) .
B25 H25 1.1200 .
B26 B27 1.78(4) .
B26 H26A 1.1200 .
B27 H27A 1.1200 .
B28 B30 1.72(4) .
B28 B29 1.76(4) .
B28 B33 1.81(5) .
B28 B31 1.78(4) .
B28 B32 1.88(4) .
B28 H28A 1.1200 .
B29 B33 1.74(5) .
B29 B30 1.78(4) .
B29 B36 1.76(4) .
B29 H29 1.1200 .
B30 B31 1.78(4) .
B30 H30A 1.1200 .
B31 B34 1.76(4) .
B31 B32 1.78(4) .
B31 H31 1.1200 .
B32 B34 1.75(4) .
B32 B35 1.73(5) .
B32 B33 1.82(5) .
B32 H32 1.1200 .
B33 B35 1.83(5) .
B33 B36 1.80(5) .
B33 H33A 1.1200 .
B34 B35 1.80(4) .
B34 H34A 1.1200 .
B35 B36 1.88(4) .
B35 H35A 1.1200 .
B36 H36 1.1200 .
B37 B38 1.71(4) .
B37 B39 1.75(4) .
B37 B41 1.75(4) .
B37 B42 1.75(4) .
B37 B40 1.80(4) .
B37 H37 1.1200 .
B38 B42 1.72(4) .
B38 B39 1.80(4) .
B38 B43 1.78(4) .
B38 H38 1.1200 .
B39 B40 1.82(4) .
B39 H39A 1.1200 .
B40 B41 1.80(4) .
B40 B45 1.82(4) .
B40 H40 1.1200 .
B41 B44 1.79(4) .
B41 B42 1.78(4) .
B41 B45 1.80(4) .
B41 H41 1.1200 .
B42 B43 1.76(4) .
B42 B44 1.80(4) .
B42 H42 1.1200 .
B43 B44 1.82(4) .
B43 H43 1.1200 .
B44 B45 1.84(4) .
B44 H44A 1.1200 .
B45 H45 1.1200 .
B46 B48 1.75(4) .
B46 B50 1.74(4) .
B46 B51 1.79(4) .
B46 B49 1.80(4) .
B46 B47 1.78(4) .
B46 H46A 1.1200 .
B47 B52 1.75(4) .
B47 B51 1.79(4) .
B47 B48 1.81(4) .
B47 B53 1.85(4) .
B47 H47A 1.1200 .
B48 B49 1.79(4) .
B48 B53 1.86(4) .
B48 B54 1.85(4) .
B48 H48 1.1200 .
B49 B50 1.75(4) .
B49 B54 1.85(4) .
B49 H49 1.1200 .
B50 B51 1.79(4) .
B50 H50 1.1200 .
B51 B52 1.78(4) .
B51 H51 1.1200 .
B52 B53 1.82(4) .
B52 H52 1.1200 .
B53 B54 1.82(4) .
B53 H53 1.1200 .
B54 H54A 1.1200 .
B55 B56 1.76(4) .
B55 B60 1.72(5) .
B55 B57 1.81(5) .
B55 B59 1.79(5) .
B55 B58 1.81(5) .
B55 H55 1.1200 .
B56 B57 1.71(4) .
B56 B61 1.67(4) .
B56 B60 1.76(4) .
B56 H56 1.1200 .
B57 B61 1.65(4) .
B57 B58 1.80(5) .
B57 B62 1.80(5) .
B57 H57 1.1200 .
B58 B63 1.77(5) .
B58 B62 1.83(5) .
B58 B59 1.83(5) .
B58 H58 1.1200 .
B59 B60 1.76(5) .
B59 B63 1.83(5) .
B59 H59 1.1200 .
B60 H60A 1.1200 .
B61 B62 1.68(4) .
B61 H61 1.1200 .
B62 B63 1.81(4) .
B62 H62 1.1200 .
B63 H63 1.1200 .
B64 B67 1.73(5) .
B64 B66 1.74(5) .
B64 B69 1.75(5) .
B64 B68 1.77(5) .
B64 B65 1.83(5) .
B64 H64A 1.1200 .
B65 B71 1.75(4) .
B65 B70 1.76(5) .
B65 B69 1.76(4) .
B65 B66 1.76(5) .
B65 H65A 1.1200 .
B66 B70 1.72(5) .
B66 B67 1.79(5) .
B66 H66 1.1200 .
B67 B68 1.78(5) .
B67 H67 1.1200 .
B68 B69 1.75(4) .
B68 B72 1.85(4) .
B68 H68 1.1200 .
B69 B71 1.83(4) .
B69 B72 1.86(4) .
B69 H69 1.1200 .
B70 B71 1.84(4) .
B70 H70 1.1200 .
B71 B72 1.82(4) .
B71 H71A 1.1200 .
B72 H72A 1.1200 .
B73 B74 1.67(5) .
B73 B75 1.75(5) .
B73 B77 1.80(4) .
B73 B78 1.84(5) .
B73 B76 1.86(5) .
B73 H73A 1.1200 .
B74 B75 1.66(5) .
B74 B78 1.80(5) .
B74 B80 1.74(4) .
B74 B79 1.92(4) .
B74 H74A 1.1200 .
B75 B80 1.60(4) .
B75 B81 1.72(4) .
B75 B76 1.87(5) .
B75 H75 1.1200 .
B76 B81 1.70(4) .
B76 B77 1.71(5) .
B76 H76A 1.1200 .
B77 B78 1.82(4) .
B77 H77A 1.1200 .
B78 B79 1.86(4) .
B78 H78A 1.1200 .
B79 B80 1.71(3) .
B79 H79A 1.1200 .
B80 B81 1.62(3) .
B80 H80 1.1200 .
B81 H81A 1.1200 .
B82 B85 1.77(4) .
B82 B83 1.79(4) .
B82 B87 1.83(5) .
B82 B86 1.86(4) .
B82 B84 1.81(5) .
B82 H82 1.1200 .
B83 B87 1.78(5) .
B83 B84 1.78(4) .
B83 H83 1.1200 .
B84 B88 1.68(4) .
B84 B85 1.83(4) .
B84 H84 1.1200 .
B85 B89 1.65(4) .
B85 B86 1.72(4) .
B85 B88 1.74(4) .
B85 H85 1.1200 .
B86 B89 1.71(4) .
B86 B90 1.79(4) .
B86 B87 1.87(5) .
B86 H86A 1.1200 .
B87 B90 1.72(4) .
B87 H87A 1.1200 .
B88 B89 1.68(4) .
B88 H88 1.1200 .
B89 B90 1.57(3) .
B89 H89 1.1200 .
B90 H90A 1.1200 .
B91 B92 1.80(4) .
B91 B96 1.76(4) .
B91 B95 1.81(4) .
B91 B93 1.82(4) .
B91 B94 1.82(4) .
B91 H91A 1.1200 .
B92 B93 1.77(4) .
B92 B96 1.85(4) .
B92 H92A 1.1200 .
B93 B94 1.75(4) .
B93 B97 1.72(4) .
B93 H93A 1.1200 .
B94 B98 1.72(4) .
B94 B95 1.74(4) .
B94 B97 1.80(4) .
B94 H94A 1.1200 .
B95 B98 1.79(3) .
B95 B96 1.79(4) .
B95 B99 1.82(3) .
B95 H95A 1.1200 .
B96 B99 1.76(4) .
B96 H96A 1.1200 .
B97 B98 1.72(4) .
B97 H97A 1.1200 .
B98 B99 1.68(3) .
B98 H98A 1.1200 .
B99 H99A 1.1200 .
B100 B101 1.74(4) .
B100 B102 1.76(4) .
B100 B104 1.77(4) .
B100 B103 1.79(4) .
B100 B105 1.80(5) .
B100 H10J 1.1200 .
B101 B105 1.02(10) .
B101 B102 1.79(4) .
B101 H10H 1.1200 .
B102 B108 1.78(5) .
B102 B103 1.89(5) .
B102 H10I 1.1200 .
B103 B107 1.74(4) .
B103 B108 1.81(5) .
B103 B104 1.82(4) .
B103 H10E 1.1200 .
B104 B105 1.79(5) .
B104 B107 1.76(4) .
B104 B106 1.78(5) .
B104 H10F 1.1200 .
B105 B106 1.74(5) .
B105 H10G 1.1200 .
B106 B107 1.83(4) .
B106 H10B 1.1200 .
B107 B108 1.77(5) .
B107 H10D 1.1200 .
B108 H10C 1.1200 .
B109 B114 1.80(4) .
B109 B111 1.76(5) .
B109 B112 1.76(5) .
B109 B110 1.79(4) .
B109 B113 1.87(5) .
B109 H10A 1.1200 .
B110 B116 1.76(4) .
B110 B114 1.83(4) .
B110 B111 1.80(5) .
B110 B115 1.85(4) .
B110 H11A 1.1200 .
B111 B117 1.70(5) .
B111 B112 1.70(6) .
B111 B116 1.79(5) .
B111 H11C 1.1200 .
B112 B117 1.79(5) .
B112 B113 1.88(6) .
B112 H11E 1.1200 .
B113 B114 1.76(5) .
B113 H113 1.1200 .
B114 B115 1.90(4) .
B114 H114 1.1200 .
B115 B116 1.81(4) .
B115 H115 1.1200 .
B116 B117 1.87(4) .
B116 H116 1.1200 .
B117 H11B 1.1200 .
B118 B120 1.68(5) .
B118 B122 1.77(5) .
B118 B119 1.78(5) .
B118 B121 1.77(5) .
B118 B123 1.80(5) .
B118 H118 1.1200 .
B119 B123 1.74(5) .
B119 B120 1.75(5) .
B119 H11D 1.1200 .
B120 B124 1.75(5) .
B120 B121 1.76(5) .
B120 H12A 1.1200 .
B121 B124 1.75(4) .
B121 B122 1.77(4) .
B121 B125 1.78(4) .
B121 H121 1.1200 .
B122 B126 1.72(4) .
B122 B125 1.76(4) .
B122 B123 1.80(5) .
B122 H122 1.1200 .
B123 B126 1.79(5) .
B123 H123 1.1200 .
B124 B125 1.85(3) .
B124 H124 1.1200 .
B125 B126 1.70(4) .
B125 H125 1.1200 .
B126 H12B 1.1200 .
B127 B129 1.71(4) .
B127 B128 1.78(4) .
B127 B130 1.82(4) .
B127 B132 1.81(4) .
B127 B131 1.85(4) .
B127 H127 1.1200 .
B128 B132 1.71(5) .
B128 B135 1.75(5) .
B128 B129 1.77(5) .
B128 H128 1.1200 .
B129 B130 1.81(4) .
B129 H129 1.1200 .
B130 B131 1.79(4) .
B130 B133 1.84(4) .
B130 H130 1.1200 .
B131 B134 1.77(4) .
B131 B132 1.78(4) .
B131 B133 1.80(4) .
B131 H13D 1.1200 .
B132 B134 1.75(4) .
B132 B135 1.77(4) .
B132 H13E 1.1200 .
B133 B134 1.75(4) .
B133 H133 1.1200 .
B134 B135 1.83(4) .
B134 H13C 1.1200 .
B135 H13B 1.1200 .
B136 B141 1.73(4) .
B136 B137 1.75(4) .
B136 B139 1.76(4) .
B136 B140 1.75(4) .
B136 B138 1.77(4) .
B136 H136 1.1200 .
B137 B141 1.70(4) .
B137 B142 1.69(4) .
B137 B138 1.80(4) .
B137 H137 1.1200 .
B138 B139 1.79(4) .
B138 H138 1.1200 .
B139 B140 1.75(4) .
B139 B144 1.83(4) .
B139 H139 1.1200 .
B140 B143 1.70(4) .
B140 B141 1.72(4) .
B140 B144 1.86(4) .
B140 H140 1.1200 .
B141 B143 1.70(3) .
B141 B142 1.74(4) .
B141 H141 1.1200 .
B142 B143 1.62(3) .
B142 H142 1.1200 .
B143 B144 1.77(3) .
B143 H143 1.1200 .
B144 H144 1.1200 .
C203 H20B 1.0947 .
C203 H20C 1.0993 .
C203 H20D 1.0955 .
